data_7115442
loop_
_publ_author_name
'Changhui Chen'
'Chunxi Zhang'
'Hongxing Dong'
'Jingquan Zhao'

_publ_section_title
;
 A synthetic model for the oxygen-evolving complex in Sr2+-containing
 photosystem II
;
_journal_name_full Chem.Commun.
_journal_page_first 9263
_journal_paper_doi 10.1039/C4cc02349H
_journal_volume 50
_journal_year 2014
_chemical_formula_moiety 'C70 H120 Mn6 N2 O33 Sr2'
_chemical_formula_sum 'C70 H120 Mn6 N2 O33 Sr2'
_chemical_formula_weight 2022.56
_chemical_name_systematic
; 
 ? 
;
_space_group_IT_number 19
_symmetry_cell_setting orthorhombic
_symmetry_space_group_name_Hall 'P 2ac 2ab'
_symmetry_space_group_name_H-M 'P 21 21 21'
_atom_sites_solution_hydrogens geom
_atom_sites_solution_primary direct
_atom_sites_solution_secondary difmap
_audit_creation_method SHELXL-97
_cell_angle_alpha 90.00
_cell_angle_beta 90.00
_cell_angle_gamma 90.00
_cell_formula_units_Z 4
_cell_length_a 15.290(3)
_cell_length_b 18.205(4)
_cell_length_c 36.041(7)
_cell_measurement_reflns_used 27629
_cell_measurement_temperature 100(2)
_cell_measurement_theta_max 27.4829
_cell_measurement_theta_min 1.2531
_cell_volume 10032(4)
_computing_cell_refinement 'CrystalClear (Rigaku Inc., 2008)'
_computing_data_collection 'CrystalClear (Rigaku Inc., 2008)'
_computing_data_reduction 'CrystalClear (Rigaku Inc., 2008)'
_computing_molecular_graphics
;
 Mercury: visualization and analysis of crystal structures, C. F. Macrae,
 P. R. Edgington, P. McCabe, E. Pidcock, G. P. Shields, R. Taylor,
 M. Towler and J. van de Streek, J. Appl. Cryst., 39, 453-457, 2006.
;
_computing_publication_material 'SHELX-97 (Sheldrick, 2008)'
_computing_structure_refinement 'SHELX-97 (Sheldrick, 2008)'
_computing_structure_solution 'SHELX-97 (Sheldrick, 2008)'
_diffrn_ambient_temperature 100(2)
_diffrn_detector_area_resol_mean 28.5714
_diffrn_measured_fraction_theta_full 0.995
_diffrn_measured_fraction_theta_max 0.995
_diffrn_measurement_device_type 'MM007HF + CCD (Saturn724+)'
_diffrn_measurement_method '\w scans at fixed \c = 45\%'
_diffrn_radiation_monochromator Confocal
_diffrn_radiation_source 'Rotating Anode'
_diffrn_radiation_type MoK\a
_diffrn_radiation_wavelength 0.71073
_diffrn_reflns_av_R_equivalents 0.0845
_diffrn_reflns_av_sigmaI/netI 0.1347
_diffrn_reflns_limit_h_max 13
_diffrn_reflns_limit_h_min -18
_diffrn_reflns_limit_k_max 21
_diffrn_reflns_limit_k_min -21
_diffrn_reflns_limit_l_max 25
_diffrn_reflns_limit_l_min -42
_diffrn_reflns_number 32066
_diffrn_reflns_theta_full 25.00
_diffrn_reflns_theta_max 25.00
_diffrn_reflns_theta_min 1.13
_exptl_absorpt_coefficient_mu 1.854
_exptl_absorpt_correction_T_max 1.0000
_exptl_absorpt_correction_T_min 0.2453
_exptl_absorpt_correction_type multi-scan
_exptl_absorpt_process_details 'CrystalClear (Rigaku Inc., 2008)'
_exptl_crystal_colour black
_exptl_crystal_density_diffrn 1.339
_exptl_crystal_density_method 'not measured'
_exptl_crystal_description plate
_exptl_crystal_F_000 4176
_exptl_crystal_size_max 0.15
_exptl_crystal_size_mid 0.11
_exptl_crystal_size_min 0.05
_platon_squeeze_details
;
;
_refine_diff_density_max 0.921
_refine_diff_density_min -1.030
_refine_diff_density_rms 0.164
_refine_ls_abs_structure_details 'Flack H D (1983), Acta Cryst. A39, 876-881'
_refine_ls_abs_structure_Flack 0.041(9)
_refine_ls_extinction_coef 0.00239(19)
_refine_ls_extinction_expression Fc^*^=kFc[1+0.001xFc^2^\l^3^/sin(2\q)]^-1/4^
_refine_ls_extinction_method SHELXL
_refine_ls_goodness_of_fit_ref 1.078
_refine_ls_hydrogen_treatment constr
_refine_ls_matrix_type full
_refine_ls_number_parameters 1083
_refine_ls_number_reflns 17540
_refine_ls_number_restraints 1248
_refine_ls_restrained_S_all 1.060
_refine_ls_R_factor_all 0.0947
_refine_ls_R_factor_gt 0.0813
_refine_ls_shift/su_max 0.004
_refine_ls_shift/su_mean 0.000
_refine_ls_structure_factor_coef Fsqd
_refine_ls_weighting_details 'calc w=1/[\s^2^(Fo^2^)+(0.1043P)^2^+0.3486P] where P=(Fo^2^+2Fc^2^)/3'
_refine_ls_weighting_scheme calc
_refine_ls_wR_factor_gt 0.2047
_refine_ls_wR_factor_ref 0.2202
_reflns_number_gt 14398
_reflns_number_total 17540
_reflns_threshold_expression >2sigma(I)
_cod_data_source_file c4cc02349h2.cif
_cod_data_source_block a
_cod_original_cell_volume 10032(3)
_cod_original_sg_symbol_H-M P2(1)2(1)2(1)
_cod_database_code 7115442

loop_
_symmetry_equiv_pos_as_xyz
'x, y, z'
'-x+1/2, -y, z+1/2'
'-x, y+1/2, -z+1/2'
'x+1/2, -y+1/2, -z'

loop_
_atom_site_label
_atom_site_type_symbol
_atom_site_fract_x
_atom_site_fract_y
_atom_site_fract_z
_atom_site_U_iso_or_equiv
_atom_site_adp_type
_atom_site_occupancy
_atom_site_symmetry_multiplicity
_atom_site_calc_flag
_atom_site_refinement_flags
_atom_site_disorder_assembly
_atom_site_disorder_group
Sr1 Sr 0.25525(6) 0.91706(5) 0.89542(2) 0.0256(2) Uani 1 1 d U . .
Sr2 Sr 0.47800(5) 1.02943(5) 0.89263(2) 0.0233(2) Uani 1 1 d U . .
Mn1 Mn 0.44078(9) 1.16317(7) 0.96060(4) 0.0216(3) Uani 1 1 d U . .
Mn2 Mn 0.35506(9) 1.03379(8) 0.97468(4) 0.0222(3) Uani 1 1 d U . .
Mn3 Mn 0.29331(8) 1.13416(7) 0.92009(4) 0.0213(3) Uani 1 1 d U . .
Mn4 Mn 0.26193(9) 1.07752(7) 0.83192(3) 0.0229(3) Uani 1 1 d U . .
Mn5 Mn 0.35487(9) 0.95310(8) 0.80501(4) 0.0247(3) Uani 1 1 d U . .
Mn6 Mn 0.17543(9) 0.95842(8) 0.80450(4) 0.0254(3) Uani 1 1 d U . .
O1 O 0.5979(4) 0.9558(4) 0.92566(18) 0.0321(15) Uani 1 1 d U . .
O2 O 0.6166(4) 1.0116(4) 0.98082(17) 0.0278(14) Uani 1 1 d U . .
H2 H 0.5680 1.0291 0.9744 0.033 Uiso 1 1 d R . .
O3 O 0.5980(4) 1.1247(4) 0.90533(18) 0.0307(15) Uani 1 1 d U . .
O4 O 0.5573(4) 1.1969(4) 0.95209(17) 0.0290(14) Uani 1 1 d U . .
O5 O 0.4618(4) 1.1639(3) 1.01545(17) 0.0258(13) Uani 1 1 d U . .
O6 O 0.3925(4) 1.0541(4) 1.02695(17) 0.0265(14) Uani 1 1 d U . .
O7 O 0.4070(4) 0.9400(4) 0.97726(18) 0.0299(14) Uani 1 1 d U . .
O8 O 0.3134(5) 0.8564(4) 0.95524(18) 0.0354(16) Uani 1 1 d U . .
O9 O 0.4675(4) 1.0652(3) 0.96126(16) 0.0240(13) Uani 1 1 d U . .
O10 O 0.3995(4) 1.2663(3) 0.95881(17) 0.0261(14) Uani 1 1 d U . .
O11 O 0.3186(4) 1.0341(4) 0.92525(17) 0.0292(14) Uani 1 1 d U . .
O12 O 0.3250(4) 1.1333(3) 0.97108(16) 0.0236(13) Uani 1 1 d U . .
O13 O 0.4102(4) 1.1537(3) 0.91198(17) 0.0251(14) Uani 1 1 d U . .
O14 O 0.2472(4) 1.0009(4) 0.99567(16) 0.0293(14) Uani 1 1 d U . .
O15 O 0.1611(4) 0.9573(4) 0.94943(17) 0.0309(14) Uani 1 1 d U . .
O16 O 0.2811(4) 1.2446(3) 0.92282(17) 0.0255(13) Uani 1 1 d U . .
O17 O 0.2639(4) 1.1292(3) 0.87260(16) 0.0233(13) Uani 1 1 d U . .
O18 O 0.1622(4) 1.1307(4) 0.80864(17) 0.0305(14) Uani 1 1 d U . .
O19 O 0.0937(4) 1.0320(4) 0.78386(17) 0.0288(14) Uani 1 1 d U . .
O20 O 0.0769(4) 0.9001(4) 0.81672(19) 0.0336(15) Uani 1 1 d U . .
O21 O 0.1083(4) 0.8678(4) 0.87556(18) 0.0319(15) Uani 1 1 d U . .
O22 O 0.1803(4) 1.0106(3) 0.84759(17) 0.0261(14) Uani 1 1 d U . .
O23 O 0.2674(4) 1.0177(3) 0.78817(16) 0.0283(14) Uani 1 1 d U . .
O24 O 0.2623(4) 0.8989(3) 0.82368(16) 0.0286(14) Uani 1 1 d U . .
O25 O 0.3549(4) 1.0171(3) 0.84467(17) 0.0248(14) Uani 1 1 d U . .
O26 O 0.1874(4) 0.9035(4) 0.75651(17) 0.0305(14) Uani 1 1 d U . .
O27 O 0.3375(4) 0.8981(4) 0.75734(17) 0.0299(14) Uani 1 1 d U . .
O28 O 0.2318(5) 0.7550(4) 0.82418(17) 0.0421(17) Uani 1 1 d U . .
H28 H 0.2413 0.8004 0.8240 0.051 Uiso 1 1 d R . .
O29 O 0.2758(5) 0.7763(4) 0.88226(18) 0.0397(17) Uani 1 1 d U . .
O30 O 0.4520(4) 1.0004(4) 0.78075(17) 0.0290(14) Uani 1 1 d U . .
O31 O 0.5402(4) 1.0148(4) 0.82970(17) 0.0327(15) Uani 1 1 d U . .
O32 O 0.4255(4) 0.8954(3) 0.88271(17) 0.0267(14) Uani 1 1 d U . .
O33 O 0.4332(4) 0.8774(4) 0.82073(17) 0.0288(14) Uani 1 1 d U . .
N1 N 0.1607(5) 1.1295(4) 0.9364(2) 0.0247(15) Uani 1 1 d U . .
N2 N 0.3380(5) 1.1574(4) 0.8051(2) 0.0284(16) Uani 1 1 d U . .
C1 C 0.6415(6) 0.9645(6) 0.9544(3) 0.0334(19) Uani 1 1 d U . .
C2 C 0.7284(6) 0.9305(6) 0.9617(3) 0.0347(18) Uani 1 1 d U . .
C3 C 0.7966(6) 0.9816(6) 0.9454(3) 0.039(2) Uani 1 1 d U . .
H3B H 0.8544 0.9584 0.9469 0.059 Uiso 1 1 calc R . .
H3C H 0.7971 1.0278 0.9593 0.059 Uiso 1 1 calc R . .
H3A H 0.7825 0.9915 0.9193 0.059 Uiso 1 1 calc R . .
C4 C 0.7454(6) 0.9175(6) 1.0025(3) 0.037(2) Uani 1 1 d U . .
H4A H 0.6998 0.8855 1.0127 0.056 Uiso 1 1 calc R . .
H4C H 0.7449 0.9646 1.0157 0.056 Uiso 1 1 calc R . .
H4B H 0.8026 0.8941 1.0057 0.056 Uiso 1 1 calc R . .
C5 C 0.7338(7) 0.8568(6) 0.9414(3) 0.045(2) Uani 1 1 d U . .
H5B H 0.6949 0.8213 0.9534 0.068 Uiso 1 1 calc R . .
H5C H 0.7941 0.8386 0.9422 0.068 Uiso 1 1 calc R . .
H5A H 0.7159 0.8635 0.9155 0.068 Uiso 1 1 calc R . .
C6 C 0.3734(6) 0.8751(5) 0.9767(3) 0.0294(18) Uani 1 1 d U . .
C7 C 0.4158(7) 0.8218(6) 1.0039(3) 0.0364(19) Uani 1 1 d U . .
C8 C 0.3896(8) 0.7436(7) 0.9947(3) 0.048(3) Uani 1 1 d U . .
H8B H 0.3257 0.7395 0.9951 0.073 Uiso 1 1 calc R . .
H8C H 0.4147 0.7101 1.0132 0.073 Uiso 1 1 calc R . .
H8A H 0.4115 0.7307 0.9700 0.073 Uiso 1 1 calc R . .
C9 C 0.5181(8) 0.8272(7) 1.0044(3) 0.047(3) Uani 1 1 d U . .
H9C H 0.5412 0.7982 1.0252 0.071 Uiso 1 1 calc R . .
H9B H 0.5356 0.8787 1.0074 0.071 Uiso 1 1 calc R . .
H9A H 0.5416 0.8081 0.9810 0.071 Uiso 1 1 calc R . .
C10 C 0.3804(8) 0.8456(7) 1.0431(3) 0.050(3) Uani 1 1 d U . .
H10C H 0.3983 0.8962 1.0483 0.075 Uiso 1 1 calc R . .
H10B H 0.4044 0.8129 1.0622 0.075 Uiso 1 1 calc R . .
H10A H 0.3164 0.8424 1.0433 0.075 Uiso 1 1 calc R . .
C11 C 0.6114(6) 1.1730(5) 0.9277(3) 0.0276(18) Uani 1 1 d U . .
C12 C 0.6969(6) 1.2164(6) 0.9287(3) 0.0326(18) Uani 1 1 d U . .
C13 C 0.7596(6) 1.1890(5) 0.8978(3) 0.035(2) Uani 1 1 d U . .
H13B H 0.7665 1.1356 0.8998 0.053 Uiso 1 1 calc R . .
H13C H 0.8167 1.2127 0.9007 0.053 Uiso 1 1 calc R . .
H13A H 0.7352 1.2013 0.8734 0.053 Uiso 1 1 calc R . .
C14 C 0.7414(7) 1.2022(6) 0.9667(3) 0.036(2) Uani 1 1 d U . .
H14A H 0.7613 1.1511 0.9679 0.054 Uiso 1 1 calc R . .
H14B H 0.6994 1.2114 0.9867 0.054 Uiso 1 1 calc R . .
H14C H 0.7916 1.2352 0.9695 0.054 Uiso 1 1 calc R . .
C15 C 0.6783(8) 1.2999(6) 0.9233(3) 0.046(3) Uani 1 1 d U . .
H15B H 0.7332 1.3274 0.9250 0.069 Uiso 1 1 calc R . .
H15C H 0.6380 1.3168 0.9427 0.069 Uiso 1 1 calc R . .
H15A H 0.6518 1.3080 0.8989 0.069 Uiso 1 1 calc R . .
C16 C 0.4390(6) 1.1108(5) 1.0356(3) 0.0280(18) Uani 1 1 d U . .
C17 C 0.4771(7) 1.1056(6) 1.0753(3) 0.040(2) Uani 1 1 d U . .
C18 C 0.4036(8) 1.0827(8) 1.1037(3) 0.057(3) Uani 1 1 d U . .
H18B H 0.3620 1.1233 1.1066 0.085 Uiso 1 1 calc R . .
H18C H 0.4302 1.0714 1.1277 0.085 Uiso 1 1 calc R . .
H18A H 0.3728 1.0393 1.0943 0.085 Uiso 1 1 calc R . .
C19 C 0.5168(8) 1.1760(6) 1.0869(3) 0.047(3) Uani 1 1 d U . .
H19A H 0.5635 1.1894 1.0695 0.071 Uiso 1 1 calc R . .
H19C H 0.5413 1.1709 1.1119 0.071 Uiso 1 1 calc R . .
H19B H 0.4720 1.2145 1.0870 0.071 Uiso 1 1 calc R . .
C20 C 0.5421(8) 1.0459(7) 1.0747(3) 0.047(3) Uani 1 1 d U . .
H20A H 0.5124 0.9990 1.0700 0.071 Uiso 1 1 calc R . .
H20C H 0.5723 1.0437 1.0986 0.071 Uiso 1 1 calc R . .
H20B H 0.5847 1.0551 1.0549 0.071 Uiso 1 1 calc R . .
C21 C 0.3372(6) 1.2859(5) 0.9362(3) 0.0276(18) Uani 1 1 d U A .
C22 C 0.3402(6) 1.3670(6) 0.9230(3) 0.0404(19) Uani 1 1 d DU . .
C23 C 0.4315(11) 1.3805(13) 0.9047(6) 0.056(4) Uani 0.614(12) 1 d PDU A 1
H23A H 0.4406 1.3448 0.8847 0.084 Uiso 0.614(12) 1 calc PR A 1
H23C H 0.4775 1.3747 0.9234 0.084 Uiso 0.614(12) 1 calc PR A 1
H23B H 0.4336 1.4304 0.8945 0.084 Uiso 0.614(12) 1 calc PR A 1
C24 C 0.3230(13) 1.4194(10) 0.9538(5) 0.045(3) Uani 0.614(12) 1 d PDU A 1
H24B H 0.3097 1.4680 0.9435 0.068 Uiso 0.614(12) 1 calc PR A 1
H24C H 0.3747 1.4227 0.9697 0.068 Uiso 0.614(12) 1 calc PR A 1
H24A H 0.2730 1.4021 0.9684 0.068 Uiso 0.614(12) 1 calc PR A 1
C25 C 0.2751(12) 1.3790(11) 0.8898(5) 0.051(3) Uani 0.614(12) 1 d PDU A 1
H25C H 0.2829 1.4286 0.8798 0.077 Uiso 0.614(12) 1 calc PR A 1
H25B H 0.2149 1.3732 0.8987 0.077 Uiso 0.614(12) 1 calc PR A 1
H25A H 0.2870 1.3427 0.8704 0.077 Uiso 0.614(12) 1 calc PR A 1
C26 C 0.1763(6) 0.9697(5) 0.9827(3) 0.0275(17) Uani 1 1 d U . .
C27 C 0.1111(7) 0.9428(6) 1.0122(3) 0.040(2) Uani 1 1 d U . .
C28 C 0.0180(7) 0.9545(7) 0.9984(4) 0.054(3) Uani 1 1 d U . .
H28A H 0.0117 0.9329 0.9736 0.080 Uiso 1 1 calc R . .
H28C H 0.0054 1.0072 0.9972 0.080 Uiso 1 1 calc R . .
H28B H -0.0231 0.9307 1.0155 0.080 Uiso 1 1 calc R . .
C29 C 0.1279(8) 0.8575(8) 1.0138(4) 0.060(3) Uani 1 1 d U . .
H29A H 0.1056 0.8345 0.9911 0.090 Uiso 1 1 calc R . .
H29C H 0.0977 0.8367 1.0354 0.090 Uiso 1 1 calc R . .
H29B H 0.1909 0.8482 1.0160 0.090 Uiso 1 1 calc R . .
C30 C 0.1277(9) 0.9746(9) 1.0500(4) 0.067(3) Uani 1 1 d U . .
H30A H 0.1871 0.9621 1.0580 0.100 Uiso 1 1 calc R . .
H30C H 0.0854 0.9543 1.0677 0.100 Uiso 1 1 calc R . .
H30B H 0.1214 1.0281 1.0490 0.100 Uiso 1 1 calc R . .
C31 C 0.0979(6) 1.1043(5) 0.9128(3) 0.0281(19) Uani 1 1 d U . .
H31 H 0.1140 1.0832 0.8897 0.034 Uiso 1 1 calc R . .
C32 C 0.0121(6) 1.1095(6) 0.9223(3) 0.035(2) Uani 1 1 d U . .
H32 H -0.0314 1.0911 0.9060 0.042 Uiso 1 1 calc R . .
C33 C -0.0121(6) 1.1414(5) 0.9556(3) 0.0297(19) Uani 1 1 d U . .
H33 H -0.0720 1.1460 0.9623 0.036 Uiso 1 1 calc R . .
C34 C 0.0517(6) 1.1659(6) 0.9784(3) 0.032(2) Uani 1 1 d U . .
H34 H 0.0367 1.1885 1.0013 0.039 Uiso 1 1 calc R . .
C35 C 0.1371(6) 1.1585(5) 0.9689(3) 0.0294(19) Uani 1 1 d U . .
H35 H 0.1811 1.1743 0.9857 0.035 Uiso 1 1 calc R . .
C36 C 0.0996(7) 1.0986(6) 0.7927(3) 0.038(2) Uani 1 1 d U . .
C37 C 0.0180(8) 1.1475(7) 0.7838(3) 0.054(2) Uani 1 1 d U . .
C38 C 0.0481(9) 1.2273(8) 0.7769(4) 0.064(3) Uani 1 1 d U . .
H38A H 0.0984 1.2273 0.7601 0.097 Uiso 1 1 calc R . .
H38C H 0.0648 1.2499 0.8006 0.097 Uiso 1 1 calc R . .
H38B H 0.0001 1.2553 0.7658 0.097 Uiso 1 1 calc R . .
C39 C -0.0383(10) 1.1493(9) 0.8176(4) 0.070(3) Uani 1 1 d U . .
H39B H -0.0905 1.1788 0.8127 0.104 Uiso 1 1 calc R . .
H39C H -0.0055 1.1710 0.8383 0.104 Uiso 1 1 calc R . .
H39A H -0.0558 1.0991 0.8242 0.104 Uiso 1 1 calc R . .
C40 C -0.0324(10) 1.1164(9) 0.7512(4) 0.079(4) Uani 1 1 d U . .
H40B H -0.0065 1.1342 0.7280 0.118 Uiso 1 1 calc R . .
H40C H -0.0936 1.1323 0.7526 0.118 Uiso 1 1 calc R . .
H40A H -0.0297 1.0626 0.7518 0.118 Uiso 1 1 calc R . .
C41 C 0.0595(7) 0.8728(6) 0.8491(3) 0.036(2) Uani 1 1 d U . .
C42 C -0.0402(8) 0.8510(7) 0.8519(3) 0.049(2) Uani 1 1 d U . .
C43 C -0.0538(8) 0.8107(7) 0.8892(4) 0.055(3) Uani 1 1 d U . .
H43A H -0.1049 0.7785 0.8874 0.082 Uiso 1 1 calc R . .
H43C H -0.0633 0.8469 0.9090 0.082 Uiso 1 1 calc R . .
H43B H -0.0019 0.7813 0.8949 0.082 Uiso 1 1 calc R . .
C44 C -0.0951(8) 0.9203(8) 0.8498(4) 0.060(3) Uani 1 1 d U . .
H44A H -0.0840 0.9453 0.8262 0.090 Uiso 1 1 calc R . .
H44C H -0.0795 0.9530 0.8704 0.090 Uiso 1 1 calc R . .
H44B H -0.1572 0.9074 0.8515 0.090 Uiso 1 1 calc R . .
C45 C -0.0675(9) 0.8033(8) 0.8191(4) 0.061(3) Uani 1 1 d U . .
H45A H -0.0635 0.8319 0.7962 0.092 Uiso 1 1 calc R . .
H45C H -0.1279 0.7867 0.8227 0.092 Uiso 1 1 calc R . .
H45B H -0.0288 0.7605 0.8175 0.092 Uiso 1 1 calc R . .
C46 C 0.2600(6) 0.8826(5) 0.7437(3) 0.0322(18) Uani 1 1 d U . .
C47 C 0.2597(8) 0.8295(7) 0.7114(3) 0.053(2) Uani 1 1 d U . .
C48 C 0.1835(9) 0.8490(9) 0.6872(4) 0.069(3) Uani 1 1 d U . .
H48B H 0.1927 0.8980 0.6765 0.104 Uiso 1 1 calc R . .
H48C H 0.1298 0.8490 0.7020 0.104 Uiso 1 1 calc R . .
H48A H 0.1783 0.8129 0.6672 0.104 Uiso 1 1 calc R . .
C49 C 0.2471(11) 0.7530(8) 0.7278(4) 0.078(4) Uani 1 1 d U . .
H49B H 0.1868 0.7478 0.7367 0.117 Uiso 1 1 calc R . .
H49C H 0.2876 0.7461 0.7486 0.117 Uiso 1 1 calc R . .
H49A H 0.2587 0.7159 0.7087 0.117 Uiso 1 1 calc R . .
C50 C 0.3457(10) 0.8297(10) 0.6928(4) 0.080(4) Uani 1 1 d U . .
H50A H 0.3379 0.8398 0.6663 0.120 Uiso 1 1 calc R . .
H50B H 0.3736 0.7816 0.6959 0.120 Uiso 1 1 calc R . .
H50C H 0.3828 0.8678 0.7038 0.120 Uiso 1 1 calc R . .
C51 C 0.2483(8) 0.7368(6) 0.8590(3) 0.041(2) Uani 1 1 d U . .
C52 C 0.2225(11) 0.6544(9) 0.8673(4) 0.070(3) Uani 1 1 d U . .
C53 C 0.2832(12) 0.6287(10) 0.8975(5) 0.093(4) Uani 1 1 d U . .
H53B H 0.2516 0.5955 0.9142 0.139 Uiso 1 1 calc R . .
H53C H 0.3045 0.6711 0.9116 0.139 Uiso 1 1 calc R . .
H53A H 0.3329 0.6027 0.8865 0.139 Uiso 1 1 calc R . .
C54 C 0.2384(12) 0.6063(9) 0.8357(4) 0.089(4) Uani 1 1 d U . .
H54C H 0.2596 0.5586 0.8445 0.133 Uiso 1 1 calc R . .
H54B H 0.2825 0.6286 0.8194 0.133 Uiso 1 1 calc R . .
H54A H 0.1839 0.5994 0.8218 0.133 Uiso 1 1 calc R . .
C55 C 0.1350(12) 0.6532(10) 0.8774(5) 0.098(4) Uani 1 1 d U . .
H55A H 0.0991 0.6699 0.8565 0.147 Uiso 1 1 calc R . .
H55C H 0.1259 0.6859 0.8986 0.147 Uiso 1 1 calc R . .
H55B H 0.1181 0.6031 0.8842 0.147 Uiso 1 1 calc R . .
C56 C 0.4518(6) 0.8594(5) 0.8545(2) 0.0243(17) Uani 1 1 d U . .
C57 C 0.5186(7) 0.7962(5) 0.8586(3) 0.0329(18) Uani 1 1 d U . .
C58 C 0.5200(8) 0.7676(6) 0.8990(3) 0.046(2) Uani 1 1 d U . .
H58A H 0.4634 0.7451 0.9049 0.069 Uiso 1 1 calc R . .
H58C H 0.5310 0.8086 0.9160 0.069 Uiso 1 1 calc R . .
H58B H 0.5664 0.7309 0.9017 0.069 Uiso 1 1 calc R . .
C59 C 0.6069(7) 0.8257(6) 0.8448(3) 0.039(2) Uani 1 1 d U . .
H59B H 0.6491 0.7853 0.8435 0.059 Uiso 1 1 calc R . .
H59C H 0.6284 0.8632 0.8621 0.059 Uiso 1 1 calc R . .
H59A H 0.5995 0.8474 0.8201 0.059 Uiso 1 1 calc R . .
C60 C 0.4871(7) 0.7318(6) 0.8344(3) 0.037(2) Uani 1 1 d U . .
H60A H 0.4789 0.7487 0.8088 0.055 Uiso 1 1 calc R . .
H60C H 0.4315 0.7131 0.8440 0.055 Uiso 1 1 calc R . .
H60B H 0.5309 0.6925 0.8348 0.055 Uiso 1 1 calc R . .
C61 C 0.5277(6) 1.0175(5) 0.7959(3) 0.0298(18) Uani 1 1 d U . .
C62 C 0.6006(7) 1.0372(7) 0.7690(3) 0.041(2) Uani 1 1 d U . .
C63 C 0.5728(8) 1.1068(7) 0.7499(4) 0.055(3) Uani 1 1 d U . .
H63B H 0.6216 1.1261 0.7352 0.083 Uiso 1 1 calc R . .
H63C H 0.5555 1.1432 0.7685 0.083 Uiso 1 1 calc R . .
H63A H 0.5231 1.0965 0.7335 0.083 Uiso 1 1 calc R . .
C64 C 0.6843(8) 1.0507(8) 0.7885(3) 0.054(3) Uani 1 1 d U . .
H64B H 0.6961 1.0101 0.8056 0.082 Uiso 1 1 calc R . .
H64C H 0.6804 1.0968 0.8024 0.082 Uiso 1 1 calc R . .
H64A H 0.7318 1.0542 0.7703 0.082 Uiso 1 1 calc R . .
C65 C 0.6117(8) 0.9731(8) 0.7416(3) 0.055(3) Uani 1 1 d U . .
H65A H 0.5599 0.9699 0.7256 0.083 Uiso 1 1 calc R . .
H65C H 0.6184 0.9271 0.7555 0.083 Uiso 1 1 calc R . .
H65B H 0.6637 0.9814 0.7263 0.083 Uiso 1 1 calc R . .
C66 C 0.3293(7) 1.1676(6) 0.7694(3) 0.035(2) Uani 1 1 d U . .
H66 H 0.2922 1.1354 0.7559 0.042 Uiso 1 1 calc R . .
C67 C 0.3730(8) 1.2249(6) 0.7498(3) 0.044(2) Uani 1 1 d U . .
H67 H 0.3638 1.2324 0.7240 0.053 Uiso 1 1 calc R . .
C68 C 0.4280(8) 1.2679(7) 0.7694(3) 0.048(2) Uani 1 1 d U . .
H68 H 0.4596 1.3060 0.7574 0.057 Uiso 1 1 calc R . .
C69 C 0.4386(8) 1.2562(6) 0.8077(3) 0.046(2) Uani 1 1 d U . .
H69 H 0.4771 1.2865 0.8216 0.056 Uiso 1 1 calc R . .
C70 C 0.3937(7) 1.2012(5) 0.8249(3) 0.034(2) Uani 1 1 d U . .
H70 H 0.4011 1.1933 0.8507 0.041 Uiso 1 1 calc R . .
C23A C 0.385(2) 1.3662(19) 0.8858(6) 0.055(4) Uani 0.386(12) 1 d PDU A 2
H23E H 0.4275 1.3260 0.8851 0.082 Uiso 0.386(12) 1 calc PR A 2
H23F H 0.4153 1.4131 0.8820 0.082 Uiso 0.386(12) 1 calc PR A 2
H23D H 0.3414 1.3592 0.8662 0.082 Uiso 0.386(12) 1 calc PR A 2
C24A C 0.3842(19) 1.4144(15) 0.9533(7) 0.043(4) Uani 0.386(12) 1 d PDU A 2
H24D H 0.4478 1.4092 0.9515 0.064 Uiso 0.386(12) 1 calc PR A 2
H24F H 0.3645 1.3980 0.9778 0.064 Uiso 0.386(12) 1 calc PR A 2
H24E H 0.3681 1.4660 0.9497 0.064 Uiso 0.386(12) 1 calc PR A 2
C25A C 0.2463(13) 1.3981(16) 0.9256(8) 0.045(3) Uani 0.386(12) 1 d PDU A 2
H25E H 0.2475 1.4512 0.9212 0.068 Uiso 0.386(12) 1 calc PR A 2
H25F H 0.2225 1.3884 0.9504 0.068 Uiso 0.386(12) 1 calc PR A 2
H25D H 0.2093 1.3743 0.9069 0.068 Uiso 0.386(12) 1 calc PR A 2

loop_
_atom_site_aniso_label
_atom_site_aniso_U_11
_atom_site_aniso_U_22
_atom_site_aniso_U_33
_atom_site_aniso_U_23
_atom_site_aniso_U_13
_atom_site_aniso_U_12
Sr1 0.0323(4) 0.0223(4) 0.0222(4) 0.0000(3) 0.0000(4) -0.0022(4)
Sr2 0.0252(4) 0.0220(4) 0.0227(4) -0.0020(3) -0.0008(3) 0.0018(3)
Mn1 0.0235(6) 0.0190(7) 0.0222(7) -0.0009(5) -0.0016(6) 0.0004(5)
Mn2 0.0260(7) 0.0193(7) 0.0211(7) 0.0003(5) 0.0004(5) 0.0003(6)
Mn3 0.0231(7) 0.0192(7) 0.0216(7) -0.0001(5) 0.0000(5) 0.0008(5)
Mn4 0.0266(7) 0.0211(7) 0.0209(6) 0.0007(5) -0.0011(6) 0.0002(6)
Mn5 0.0290(7) 0.0253(8) 0.0199(7) 0.0003(6) -0.0001(6) -0.0012(6)
Mn6 0.0283(7) 0.0258(8) 0.0221(7) -0.0001(6) -0.0001(6) -0.0015(6)
O1 0.030(3) 0.034(3) 0.032(3) 0.000(3) -0.005(3) 0.003(3)
O2 0.022(3) 0.033(3) 0.028(3) -0.009(3) -0.003(3) 0.007(3)
O3 0.030(3) 0.026(3) 0.036(3) -0.004(3) 0.001(3) -0.004(3)
O4 0.030(3) 0.028(3) 0.028(3) -0.002(3) -0.004(3) -0.001(3)
O5 0.028(3) 0.022(3) 0.028(3) -0.004(3) -0.003(3) 0.006(3)
O6 0.028(3) 0.025(3) 0.027(3) -0.004(3) 0.000(3) -0.001(3)
O7 0.030(3) 0.024(3) 0.035(3) 0.002(3) 0.004(3) 0.006(3)
O8 0.046(4) 0.030(3) 0.031(3) 0.004(3) 0.002(3) 0.004(3)
O9 0.028(3) 0.022(3) 0.022(3) 0.001(2) -0.002(3) 0.001(3)
O10 0.027(3) 0.022(3) 0.029(3) -0.004(3) 0.002(3) -0.003(2)
O11 0.026(3) 0.034(4) 0.028(3) -0.003(3) -0.002(3) -0.001(3)
O12 0.028(3) 0.021(3) 0.022(3) 0.001(2) 0.004(3) 0.002(3)
O13 0.028(3) 0.023(3) 0.024(3) -0.002(3) 0.003(3) 0.004(3)
O14 0.027(3) 0.035(3) 0.026(3) -0.004(3) 0.004(3) -0.004(3)
O15 0.033(3) 0.032(3) 0.027(3) -0.004(3) 0.001(3) -0.001(3)
O16 0.028(3) 0.020(3) 0.029(3) -0.003(2) 0.001(3) 0.002(2)
O17 0.027(3) 0.020(3) 0.023(3) 0.004(2) 0.002(3) 0.002(3)
O18 0.035(3) 0.030(3) 0.027(3) 0.002(3) -0.003(3) -0.002(3)
O19 0.033(3) 0.030(3) 0.023(3) -0.002(3) -0.006(3) -0.001(3)
O20 0.031(3) 0.038(4) 0.032(3) -0.003(3) 0.003(3) 0.001(3)
O21 0.039(3) 0.031(3) 0.026(3) -0.001(3) -0.002(3) -0.011(3)
O22 0.028(3) 0.024(3) 0.027(3) -0.002(3) 0.002(3) 0.001(3)
O23 0.036(3) 0.027(3) 0.022(3) -0.003(3) 0.000(3) -0.006(3)
O24 0.036(3) 0.023(3) 0.027(3) -0.001(2) 0.001(3) -0.001(3)
O25 0.031(3) 0.019(3) 0.024(3) -0.005(2) -0.001(3) 0.005(3)
O26 0.034(3) 0.029(3) 0.029(3) -0.003(3) -0.001(3) 0.002(3)
O27 0.033(3) 0.029(3) 0.027(3) -0.002(3) 0.002(3) 0.003(3)
O28 0.065(4) 0.035(4) 0.026(3) 0.002(3) -0.007(3) -0.008(3)
O29 0.063(4) 0.026(3) 0.030(3) -0.005(3) 0.001(3) -0.001(3)
O30 0.029(3) 0.033(3) 0.026(3) 0.000(3) 0.007(3) -0.006(3)
O31 0.036(3) 0.040(4) 0.022(3) -0.003(3) 0.003(3) -0.006(3)
O32 0.032(3) 0.020(3) 0.028(3) -0.005(2) 0.006(3) 0.005(2)
O33 0.035(3) 0.026(3) 0.026(3) -0.002(3) -0.001(3) 0.001(3)
N1 0.027(3) 0.019(3) 0.027(3) -0.005(3) -0.001(3) -0.004(3)
N2 0.037(4) 0.021(3) 0.027(3) 0.002(3) -0.002(3) -0.002(3)
C1 0.032(4) 0.032(4) 0.037(4) 0.002(3) 0.000(3) 0.005(3)
C2 0.033(3) 0.035(4) 0.036(4) 0.002(3) -0.005(3) 0.004(3)
C3 0.035(4) 0.036(5) 0.047(5) -0.005(4) -0.003(4) 0.004(4)
C4 0.032(4) 0.041(5) 0.040(4) 0.005(4) -0.005(4) 0.017(4)
C5 0.043(5) 0.045(5) 0.048(5) 0.002(4) -0.003(4) 0.004(4)
C6 0.035(4) 0.023(4) 0.029(4) -0.001(3) 0.001(3) 0.003(3)
C7 0.042(4) 0.032(4) 0.035(4) 0.005(3) -0.003(3) 0.001(3)
C8 0.047(5) 0.044(5) 0.054(5) 0.007(5) -0.007(4) -0.004(4)
C9 0.053(5) 0.042(5) 0.047(5) 0.005(4) -0.008(5) 0.000(5)
C10 0.059(5) 0.049(5) 0.042(5) 0.010(4) -0.001(5) 0.004(5)
C11 0.027(3) 0.030(4) 0.026(4) -0.001(3) -0.005(3) 0.003(3)
C12 0.030(3) 0.033(4) 0.035(4) -0.002(3) 0.009(3) 0.000(3)
C13 0.036(4) 0.031(4) 0.040(4) -0.004(4) 0.005(4) -0.010(4)
C14 0.031(4) 0.040(5) 0.037(4) -0.008(4) -0.002(4) -0.008(4)
C15 0.045(5) 0.040(5) 0.054(5) 0.000(4) 0.010(4) -0.003(4)
C16 0.027(3) 0.029(4) 0.028(4) -0.006(3) -0.006(3) 0.005(3)
C17 0.045(4) 0.042(4) 0.033(4) -0.002(3) -0.011(3) 0.008(4)
C18 0.060(5) 0.065(6) 0.046(5) 0.000(5) -0.002(5) 0.006(5)
C19 0.057(5) 0.045(5) 0.040(5) -0.002(4) -0.020(4) 0.008(5)
C20 0.052(5) 0.041(5) 0.048(5) -0.009(4) -0.019(4) 0.011(4)
C21 0.025(3) 0.022(4) 0.036(4) -0.004(3) 0.001(3) 0.000(3)
C22 0.043(4) 0.033(4) 0.046(4) 0.001(3) -0.003(3) 0.000(3)
C23 0.058(6) 0.055(6) 0.057(6) 0.005(5) 0.000(5) -0.003(6)
C24 0.047(5) 0.040(5) 0.049(5) -0.001(5) 0.001(5) -0.001(5)
C25 0.057(6) 0.048(6) 0.047(6) 0.005(5) 0.000(5) 0.000(5)
C26 0.031(3) 0.023(4) 0.028(4) -0.002(3) 0.002(3) 0.001(3)
C27 0.037(4) 0.037(4) 0.047(4) 0.003(4) 0.003(3) -0.010(3)
C28 0.044(5) 0.055(6) 0.062(5) 0.003(5) 0.002(5) -0.003(5)
C29 0.053(5) 0.056(6) 0.071(6) 0.017(5) 0.014(5) -0.003(5)
C30 0.066(6) 0.078(6) 0.055(6) -0.005(5) 0.009(5) -0.017(5)
C31 0.027(4) 0.021(4) 0.036(4) -0.002(3) -0.001(3) 0.001(3)
C32 0.030(4) 0.035(4) 0.042(4) 0.000(4) 0.003(4) -0.002(4)
C33 0.021(3) 0.034(4) 0.034(4) -0.005(3) 0.002(3) 0.005(3)
C34 0.027(4) 0.035(4) 0.034(4) -0.003(4) 0.001(3) 0.003(3)
C35 0.031(4) 0.029(4) 0.028(4) -0.001(3) 0.000(3) 0.002(3)
C36 0.039(4) 0.038(4) 0.036(4) -0.001(4) -0.004(3) 0.007(4)
C37 0.052(4) 0.057(4) 0.051(4) 0.003(4) -0.009(4) 0.008(4)
C38 0.060(6) 0.065(6) 0.067(6) 0.018(5) 0.002(5) 0.004(5)
C39 0.073(6) 0.075(6) 0.060(6) 0.008(5) 0.001(5) 0.015(6)
C40 0.084(6) 0.074(6) 0.077(6) -0.002(6) -0.018(6) 0.013(6)
C41 0.037(4) 0.034(4) 0.036(4) -0.006(4) 0.001(4) -0.002(4)
C42 0.045(4) 0.053(4) 0.050(4) 0.002(4) 0.006(4) -0.006(4)
C43 0.051(5) 0.054(5) 0.058(5) 0.007(5) 0.008(5) -0.004(5)
C44 0.050(5) 0.065(6) 0.065(6) 0.010(5) 0.005(5) 0.000(5)
C45 0.055(5) 0.069(6) 0.060(6) -0.009(5) 0.005(5) -0.010(5)
C46 0.034(4) 0.027(4) 0.035(4) -0.002(3) 0.005(3) 0.002(3)
C47 0.053(4) 0.055(4) 0.052(4) -0.008(4) -0.002(4) -0.005(4)
C48 0.072(6) 0.073(6) 0.062(6) -0.009(5) -0.010(5) 0.002(5)
C49 0.091(6) 0.061(6) 0.083(6) -0.005(5) -0.003(6) -0.006(6)
C50 0.071(6) 0.092(7) 0.077(6) -0.025(6) 0.014(6) -0.008(6)
C51 0.056(4) 0.032(4) 0.036(4) 0.005(3) 0.001(4) -0.004(4)
C52 0.084(5) 0.061(5) 0.065(5) 0.005(4) 0.008(4) -0.010(4)
C53 0.110(7) 0.083(7) 0.086(7) 0.020(6) 0.000(6) -0.005(6)
C54 0.111(7) 0.079(7) 0.077(6) -0.005(6) 0.011(6) -0.009(6)
C55 0.099(7) 0.084(7) 0.111(7) 0.004(6) 0.017(6) -0.004(6)
C56 0.031(4) 0.017(3) 0.025(3) -0.001(3) 0.005(3) 0.005(3)
C57 0.037(4) 0.029(4) 0.032(4) -0.001(3) 0.001(3) 0.009(3)
C58 0.049(5) 0.047(5) 0.041(5) 0.005(4) 0.004(4) 0.005(4)
C59 0.042(5) 0.038(5) 0.038(5) -0.008(4) -0.004(4) 0.011(4)
C60 0.046(5) 0.030(4) 0.035(4) -0.003(4) 0.007(4) 0.006(4)
C61 0.033(4) 0.028(4) 0.028(4) 0.003(3) 0.005(3) -0.004(3)
C62 0.042(4) 0.041(4) 0.041(4) 0.000(4) 0.013(3) -0.008(4)
C63 0.059(5) 0.048(5) 0.059(6) 0.008(5) 0.016(5) -0.008(5)
C64 0.047(5) 0.060(6) 0.056(5) -0.001(5) 0.011(5) -0.009(5)
C65 0.060(5) 0.057(6) 0.049(5) -0.003(5) 0.021(5) -0.001(5)
C66 0.045(4) 0.033(4) 0.027(4) 0.005(4) 0.004(4) -0.005(4)
C67 0.055(5) 0.036(4) 0.042(4) 0.005(4) -0.001(4) -0.004(4)
C68 0.058(5) 0.041(5) 0.044(4) 0.004(4) 0.012(4) -0.009(4)
C69 0.062(5) 0.039(4) 0.038(4) 0.003(4) 0.011(4) -0.011(4)
C70 0.044(4) 0.021(4) 0.038(4) 0.001(3) 0.007(4) -0.007(4)
C23A 0.055(7) 0.052(7) 0.056(7) 0.000(6) -0.004(6) -0.005(6)
C24A 0.046(6) 0.036(6) 0.046(6) -0.001(6) 0.002(6) 0.000(6)
C25A 0.049(6) 0.041(6) 0.046(6) -0.001(5) 0.003(5) -0.002(5)

loop_
_atom_type_symbol
_atom_type_description
_atom_type_scat_dispersion_real
_atom_type_scat_dispersion_imag
_atom_type_scat_source
C C 0.0033 0.0016 'International Tables Vol C Tables 4.2.6.8 and 6.1.1.4'
H H 0.0000 0.0000 'International Tables Vol C Tables 4.2.6.8 and 6.1.1.4'
O O 0.0106 0.0060 'International Tables Vol C Tables 4.2.6.8 and 6.1.1.4'
Mn Mn 0.3368 0.7283 'International Tables Vol C Tables 4.2.6.8 and 6.1.1.4'
Sr Sr -1.5307 3.2498 'International Tables Vol C Tables 4.2.6.8 and 6.1.1.4'
N N 0.0061 0.0033 'International Tables Vol C Tables 4.2.6.8 and 6.1.1.4'

loop_
_geom_angle_atom_site_label_1
_geom_angle_atom_site_label_2
_geom_angle_atom_site_label_3
_geom_angle
O21 Sr1 O15 79.3(2)
O21 Sr1 O11 138.4(2)
O15 Sr1 O11 69.7(2)
O21 Sr1 O8 113.1(2)
O15 Sr1 O8 71.2(2)
O11 Sr1 O8 82.9(2)
O21 Sr1 O24 73.2(2)
O15 Sr1 O24 145.4(2)
O11 Sr1 O24 120.2(2)
O8 Sr1 O24 139.4(2)
O21 Sr1 O29 73.1(2)
O15 Sr1 O29 119.4(2)
O11 Sr1 O29 146.9(2)
O8 Sr1 O29 72.1(2)
O24 Sr1 O29 72.1(2)
O21 Sr1 O32 140.0(2)
O15 Sr1 O32 136.8(2)
O11 Sr1 O32 80.05(19)
O8 Sr1 O32 75.2(2)
O24 Sr1 O32 76.8(2)
O29 Sr1 O32 73.0(2)
O21 Sr1 O22 70.3(2)
O15 Sr1 O22 93.9(2)
O11 Sr1 O22 84.5(2)
O8 Sr1 O22 163.1(2)
O24 Sr1 O22 57.36(19)
O29 Sr1 O22 123.7(2)
O32 Sr1 O22 113.58(19)
O21 Sr1 O25 119.71(19)
O15 Sr1 O25 125.7(2)
O11 Sr1 O25 63.96(18)
O8 Sr1 O25 126.5(2)
O24 Sr1 O25 56.70(18)
O29 Sr1 O25 114.95(19)
O32 Sr1 O25 59.32(18)
O22 Sr1 O25 55.88(17)
O21 Sr1 Mn6 60.73(15)
O15 Sr1 Mn6 116.73(15)
O11 Sr1 Mn6 109.66(15)
O8 Sr1 Mn6 166.68(16)
O24 Sr1 Mn6 29.87(14)
O29 Sr1 Mn6 94.64(15)
O32 Sr1 Mn6 101.91(14)
O22 Sr1 Mn6 29.67(13)
O25 Sr1 Mn6 59.10(12)
O21 Sr1 Mn5 100.49(15)
O15 Sr1 Mn5 150.56(16)
O11 Sr1 Mn5 93.83(14)
O8 Sr1 Mn5 132.69(16)
O24 Sr1 Mn5 28.62(14)
O29 Sr1 Mn5 87.95(15)
O32 Sr1 Mn5 57.85(14)
O22 Sr1 Mn5 59.41(13)
O25 Sr1 Mn5 30.14(11)
Mn6 Sr1 Mn5 44.60(3)
O21 Sr1 Mn4 97.43(16)
O15 Sr1 Mn4 105.19(16)
O11 Sr1 Mn4 66.17(15)
O8 Sr1 Mn4 147.40(16)
O24 Sr1 Mn4 59.17(14)
O29 Sr1 Mn4 130.81(15)
O32 Sr1 Mn4 89.06(14)
O22 Sr1 Mn4 27.81(14)
O25 Sr1 Mn4 29.74(12)
Mn6 Sr1 Mn4 43.86(3)
Mn5 Sr1 Mn4 45.41(3)
O31 Sr2 O9 159.4(2)
O31 Sr2 O1 95.4(2)
O9 Sr2 O1 74.3(2)
O31 Sr2 O25 69.8(2)
O9 Sr2 O25 128.80(19)
O1 Sr2 O25 142.3(2)
O31 Sr2 O3 87.8(2)
O9 Sr2 O3 72.6(2)
O1 Sr2 O3 76.0(2)
O25 Sr2 O3 134.8(2)
O31 Sr2 O13 119.7(2)
O9 Sr2 O13 59.45(19)
O1 Sr2 O13 128.2(2)
O25 Sr2 O13 87.95(19)
O3 Sr2 O13 69.3(2)
O31 Sr2 O32 83.8(2)
O9 Sr2 O32 110.66(19)
O1 Sr2 O32 78.1(2)
O25 Sr2 O32 66.3(2)
O3 Sr2 O32 151.9(2)
O13 Sr2 O32 137.4(2)
O31 Sr2 O11 138.4(2)
O9 Sr2 O11 61.08(19)
O1 Sr2 O11 117.3(2)
O25 Sr2 O11 68.58(19)
O3 Sr2 O11 123.0(2)
O13 Sr2 O11 59.6(2)
O32 Sr2 O11 79.10(19)
O31 Sr2 C56 65.0(2)
O9 Sr2 C56 127.8(2)
O1 Sr2 C56 78.3(2)
O25 Sr2 C56 64.1(2)
O3 Sr2 C56 140.3(2)
O13 Sr2 C56 148.9(2)
O32 Sr2 C56 18.9(2)
O11 Sr2 C56 95.6(2)
O31 Sr2 Mn1 141.17(17)
O9 Sr2 Mn1 30.40(14)
O1 Sr2 Mn1 98.90(15)
O25 Sr2 Mn1 114.41(14)
O3 Sr2 Mn1 61.40(15)
O13 Sr2 Mn1 30.35(14)
O32 Sr2 Mn1 134.47(13)
O11 Sr2 Mn1 61.83(14)
C56 Sr2 Mn1 153.41(15)
O31 Sr2 Mn2 169.17(16)
O9 Sr2 Mn2 31.39(14)
O1 Sr2 Mn2 90.21(15)
O25 Sr2 Mn2 100.20(14)
O3 Sr2 Mn2 102.57(15)
O13 Sr2 Mn2 62.43(14)
O32 Sr2 Mn2 88.37(13)
O11 Sr2 Mn2 31.80(13)
C56 Sr2 Mn2 107.31(15)
Mn1 Sr2 Mn2 46.10(3)
O31 Sr2 Mn3 128.29(17)
O9 Sr2 Mn3 62.88(14)
O1 Sr2 Mn3 136.09(15)
O25 Sr2 Mn3 69.58(13)
O3 Sr2 Mn3 98.99(15)
O13 Sr2 Mn3 30.12(14)
O32 Sr2 Mn3 107.32(14)
O11 Sr2 Mn3 31.29(15)
C56 Sr2 Mn3 120.45(15)
Mn1 Sr2 Mn3 45.70(3)
Mn2 Sr2 Mn3 47.60(3)
O13 Mn1 O9 88.7(3)
O13 Mn1 O12 85.7(3)
O9 Mn1 O12 85.8(3)
O13 Mn1 O4 96.6(3)
O9 Mn1 O4 96.2(3)
O12 Mn1 O4 177.0(3)
O13 Mn1 O10 88.7(3)
O9 Mn1 O10 174.2(3)
O12 Mn1 O10 88.9(3)
O4 Mn1 O10 89.3(3)
O13 Mn1 O5 172.4(3)
O9 Mn1 O5 87.6(3)
O12 Mn1 O5 87.4(3)
O4 Mn1 O5 90.4(3)
O10 Mn1 O5 94.4(3)
O13 Mn1 Mn3 42.03(19)
O9 Mn1 Mn3 90.16(19)
O12 Mn1 Mn3 43.92(18)
O4 Mn1 Mn3 138.2(2)
O10 Mn1 Mn3 84.44(19)
O5 Mn1 Mn3 131.30(19)
O13 Mn1 Mn2 88.5(2)
O9 Mn1 Mn2 42.88(19)
O12 Mn1 Mn2 42.98(19)
O4 Mn1 Mn2 138.7(2)
O10 Mn1 Mn2 131.86(19)
O5 Mn1 Mn2 84.26(19)
Mn3 Mn1 Mn2 62.58(5)
O13 Mn1 Sr2 45.8(2)
O9 Mn1 Sr2 45.16(18)
O12 Mn1 Sr2 95.28(19)
O4 Mn1 Sr2 87.7(2)
O10 Mn1 Sr2 133.47(19)
O5 Mn1 Sr2 132.02(18)
Mn3 Mn1 Sr2 68.07(4)
Mn2 Mn1 Sr2 67.04(4)
O11 Mn2 O12 81.8(3)
O11 Mn2 O9 91.5(3)
O12 Mn2 O9 84.9(3)
O11 Mn2 O7 100.1(3)
O12 Mn2 O7 169.2(3)
O9 Mn2 O7 84.4(3)
O11 Mn2 O14 97.0(3)
O12 Mn2 O14 96.8(3)
O9 Mn2 O14 171.5(3)
O7 Mn2 O14 93.5(3)
O11 Mn2 O6 169.2(3)
O12 Mn2 O6 87.5(3)
O9 Mn2 O6 85.6(3)
O7 Mn2 O6 90.0(3)
O14 Mn2 O6 86.1(3)
O11 Mn2 Mn1 87.9(2)
O12 Mn2 Mn1 43.44(19)
O9 Mn2 Mn1 41.59(19)
O7 Mn2 Mn1 125.8(2)
O14 Mn2 Mn1 139.0(2)
O6 Mn2 Mn1 83.04(19)
O11 Mn2 Mn3 40.5(2)
O12 Mn2 Mn3 41.41(18)
O9 Mn2 Mn3 85.97(19)
O7 Mn2 Mn3 139.0(2)
O14 Mn2 Mn3 100.9(2)
O6 Mn2 Mn3 128.8(2)
Mn1 Mn2 Mn3 58.62(5)
O11 Mn2 Sr2 49.84(19)
O12 Mn2 Sr2 95.44(18)
O9 Mn2 Sr2 45.39(18)
O7 Mn2 Sr2 78.2(2)
O14 Mn2 Sr2 142.19(19)
O6 Mn2 Sr2 130.11(18)
Mn1 Mn2 Sr2 66.86(4)
Mn3 Mn2 Sr2 66.99(4)
O11 Mn2 Sr1 34.9(2)
O12 Mn2 Sr1 112.51(19)
O9 Mn2 Sr1 109.78(19)
O7 Mn2 Sr1 72.9(2)
O14 Mn2 Sr1 77.31(18)
O6 Mn2 Sr1 155.14(19)
Mn1 Mn2 Sr1 121.53(5)
Mn3 Mn2 Sr1 73.24(4)
Sr2 Mn2 Sr1 64.96(3)
O17 Mn3 O13 95.9(3)
O17 Mn3 O11 95.7(3)
O13 Mn3 O11 90.2(3)
O17 Mn3 O12 176.6(3)
O13 Mn3 O12 84.7(3)
O11 Mn3 O12 81.0(3)
O17 Mn3 O16 94.3(3)
O13 Mn3 O16 84.6(3)
O11 Mn3 O16 169.2(3)
O12 Mn3 O16 89.1(3)
O17 Mn3 N1 91.3(3)
O13 Mn3 N1 168.9(3)
O11 Mn3 N1 97.5(3)
O12 Mn3 N1 88.6(3)
O16 Mn3 N1 86.5(3)
O17 Mn3 Mn1 137.2(2)
O13 Mn3 Mn1 41.38(19)
O11 Mn3 Mn1 87.98(19)
O12 Mn3 Mn1 43.59(18)
O16 Mn3 Mn1 81.84(18)
N1 Mn3 Mn1 130.5(2)
O17 Mn3 Mn2 136.0(2)
O13 Mn3 Mn2 84.9(2)
O11 Mn3 Mn2 40.35(19)
O12 Mn3 Mn2 40.70(19)
O16 Mn3 Mn2 129.44(18)
N1 Mn3 Mn2 95.7(2)
Mn1 Mn3 Mn2 58.80(5)
O17 Mn3 Sr2 84.6(2)
O13 Mn3 Sr2 44.65(19)
O11 Mn3 Sr2 48.72(19)
O12 Mn3 Sr2 93.57(19)
O16 Mn3 Sr2 128.42(18)
N1 Mn3 Sr2 145.0(2)
Mn1 Mn3 Sr2 66.23(4)
Mn2 Mn3 Sr2 65.41(4)
O17 Mn4 O22 96.4(3)
O17 Mn4 O25 95.7(3)
O22 Mn4 O25 92.9(3)
O17 Mn4 O23 176.0(3)
O22 Mn4 O23 84.6(3)
O25 Mn4 O23 80.4(3)
O17 Mn4 O18 96.0(3)
O22 Mn4 O18 86.1(3)
O25 Mn4 O18 168.3(3)
O23 Mn4 O18 87.9(3)
O17 Mn4 N2 90.2(3)
O22 Mn4 N2 168.5(3)
O25 Mn4 N2 95.7(3)
O23 Mn4 N2 89.5(3)
O18 Mn4 N2 83.9(3)
O17 Mn4 Mn6 138.0(2)
O22 Mn4 Mn6 41.62(19)
O25 Mn4 Mn6 89.4(2)
O23 Mn4 Mn6 43.24(19)
O18 Mn4 Mn6 82.1(2)
N2 Mn4 Mn6 130.8(2)
O17 Mn4 Mn5 135.1(2)
O22 Mn4 Mn5 85.2(2)
O25 Mn4 Mn5 39.59(19)
O23 Mn4 Mn5 41.0(2)
O18 Mn4 Mn5 128.7(2)
N2 Mn4 Mn5 96.8(2)
Mn6 Mn4 Mn5 59.02(5)
O17 Mn4 Sr1 84.64(19)
O22 Mn4 Sr1 43.0(2)
O25 Mn4 Sr1 53.3(2)
O23 Mn4 Sr1 93.52(19)
O18 Mn4 Sr1 128.4(2)
N2 Mn4 Sr1 147.6(2)
Mn6 Mn4 Sr1 65.43(4)
Mn5 Mn4 Sr1 66.26(4)
O25 Mn5 O24 93.2(3)
O25 Mn5 O23 81.7(3)
O24 Mn5 O23 84.7(3)
O25 Mn5 O33 103.0(3)
O24 Mn5 O33 89.3(3)
O23 Mn5 O33 172.6(3)
O25 Mn5 O30 94.0(3)
O24 Mn5 O30 172.8(3)
O23 Mn5 O30 97.0(3)
O33 Mn5 O30 88.5(3)
O25 Mn5 O27 168.3(3)
O24 Mn5 O27 86.8(3)
O23 Mn5 O27 86.6(3)
O33 Mn5 O27 88.7(3)
O30 Mn5 O27 86.4(3)
O25 Mn5 Mn6 89.0(2)
O24 Mn5 Mn6 42.0(2)
O23 Mn5 Mn6 42.74(19)
O33 Mn5 Mn6 130.8(2)
O30 Mn5 Mn6 138.7(2)
O27 Mn5 Mn6 83.07(19)
O25 Mn5 Mn4 39.90(19)
O24 Mn5 Mn4 85.3(2)
O23 Mn5 Mn4 42.03(18)
O33 Mn5 Mn4 141.8(2)
O30 Mn5 Mn4 100.6(2)
O27 Mn5 Mn4 128.6(2)
Mn6 Mn5 Mn4 58.33(5)
O25 Mn5 Sr1 54.7(2)
O24 Mn5 Sr1 42.45(19)
O23 Mn5 Sr1 95.96(19)
O33 Mn5 Sr1 82.40(19)
O30 Mn5 Sr1 143.69(19)
O27 Mn5 Sr1 128.2(2)
Mn6 Mn5 Sr1 66.17(4)
Mn4 Mn5 Sr1 68.34(4)
O25 Mn5 Sr2 32.18(19)
O24 Mn5 Sr2 105.22(19)
O23 Mn5 Sr2 112.26(19)
O33 Mn5 Sr2 73.52(19)
O30 Mn5 Sr2 80.64(19)
O27 Mn5 Sr2 158.1(2)
Mn6 Mn5 Sr2 118.14(5)
Mn4 Mn5 Sr2 71.57(4)
Sr1 Mn5 Sr2 63.06(3)
O22 Mn6 O24 87.6(3)
O22 Mn6 O23 86.4(3)
O24 Mn6 O23 85.1(3)
O22 Mn6 O20 97.2(3)
O24 Mn6 O20 99.0(3)
O23 Mn6 O20 174.6(3)
O22 Mn6 O19 89.6(3)
O24 Mn6 O19 172.8(3)
O23 Mn6 O19 88.0(3)
O20 Mn6 O19 88.0(3)
O22 Mn6 O26 172.3(3)
O24 Mn6 O26 88.0(3)
O23 Mn6 O26 87.0(3)
O20 Mn6 O26 89.7(3)
O19 Mn6 O26 94.1(3)
O22 Mn6 Mn4 42.0(2)
O24 Mn6 Mn4 89.0(2)
O23 Mn6 Mn4 44.71(19)
O20 Mn6 Mn4 138.3(2)
O19 Mn6 Mn4 84.5(2)
O26 Mn6 Mn4 131.7(2)
O22 Mn6 Mn5 88.4(2)
O24 Mn6 Mn5 42.1(2)
O23 Mn6 Mn5 43.1(2)
O20 Mn6 Mn5 140.7(2)
O19 Mn6 Mn5 131.1(2)
O26 Mn6 Mn5 84.09(19)
Mn4 Mn6 Mn5 62.65(5)
O22 Mn6 Sr1 46.7(2)
O24 Mn6 Sr1 44.66(19)
O23 Mn6 Sr1 98.82(19)
O20 Mn6 Sr1 86.6(2)
O19 Mn6 Sr1 134.66(19)
O26 Mn6 Sr1 130.8(2)
Mn4 Mn6 Sr1 70.71(4)
Mn5 Mn6 Sr1 69.23(4)
C1 O1 Sr2 134.8(6)
C1 O2 H2 107.4
C11 O3 Sr2 136.9(6)
C11 O4 Mn1 127.1(6)
C16 O5 Mn1 121.3(6)
C16 O6 Mn2 122.1(6)
C6 O7 Mn2 131.4(6)
C6 O8 Sr1 130.8(6)
Mn1 O9 Mn2 95.5(3)
Mn1 O9 Sr2 104.4(3)
Mn2 O9 Sr2 103.2(2)
C21 O10 Mn1 120.9(6)
Mn2 O11 Mn3 99.2(3)
Mn2 O11 Sr1 120.5(3)
Mn3 O11 Sr1 133.3(3)
Mn2 O11 Sr2 98.4(2)
Mn3 O11 Sr2 100.0(3)
Sr1 O11 Sr2 97.5(2)
Mn2 O12 Mn1 93.6(3)
Mn2 O12 Mn3 97.9(3)
Mn1 O12 Mn3 92.5(3)
Mn1 O13 Mn3 96.6(3)
Mn1 O13 Sr2 103.9(3)
Mn3 O13 Sr2 105.2(3)
C26 O14 Mn2 135.1(6)
C26 O15 Sr1 133.6(6)
C21 O16 Mn3 124.0(6)
Mn4 O17 Mn3 147.6(4)
C36 O18 Mn4 123.3(7)
C36 O19 Mn6 120.9(6)
C41 O20 Mn6 125.9(7)
C41 O21 Sr1 138.0(7)
Mn6 O22 Mn4 96.4(3)
Mn6 O22 Sr1 103.6(3)
Mn4 O22 Sr1 109.2(3)
Mn6 O23 Mn5 94.1(3)
Mn6 O23 Mn4 92.1(3)
Mn5 O23 Mn4 96.9(3)
Mn6 O24 Mn5 95.8(3)
Mn6 O24 Sr1 105.5(3)
Mn5 O24 Sr1 108.9(3)
Mn5 O25 Mn4 100.5(3)
Mn5 O25 Sr2 125.3(3)
Mn4 O25 Sr2 132.6(3)
Mn5 O25 Sr1 95.1(2)
Mn4 O25 Sr1 97.0(2)
Sr2 O25 Sr1 90.86(19)
C46 O26 Mn6 123.1(6)
C46 O27 Mn5 123.2(6)
C51 O28 H28 102.7
C51 O29 Sr1 132.8(7)
C61 O30 Mn5 126.5(6)
C61 O31 Sr2 147.3(6)
C56 O32 Sr2 119.8(6)
C56 O32 Sr1 121.3(6)
Sr2 O32 Sr1 97.99(19)
C56 O33 Mn5 126.9(6)
C35 N1 C31 119.3(8)
C35 N1 Mn3 119.2(6)
C31 N1 Mn3 121.1(6)
C66 N2 C70 119.5(9)
C66 N2 Mn4 119.7(7)
C70 N2 Mn4 120.7(6)
O1 C1 O2 121.5(9)
O1 C1 C2 124.9(9)
O2 C1 C2 113.4(8)
C1 C2 C4 112.9(8)
C1 C2 C3 106.9(8)
C4 C2 C3 110.8(9)
C1 C2 C5 109.2(9)
C4 C2 C5 108.7(9)
C3 C2 C5 108.3(9)
C2 C3 H3B 109.5
C2 C3 H3C 109.5
H3B C3 H3C 109.5
C2 C3 H3A 109.5
H3B C3 H3A 109.5
H3C C3 H3A 109.5
C2 C4 H4A 109.5
C2 C4 H4C 109.5
H4A C4 H4C 109.5
C2 C4 H4B 109.5
H4A C4 H4B 109.5
H4C C4 H4B 109.5
C2 C5 H5B 109.5
C2 C5 H5C 109.5
H5B C5 H5C 109.5
C2 C5 H5A 109.5
H5B C5 H5A 109.5
H5C C5 H5A 109.5
O8 C6 O7 123.7(9)
O8 C6 C7 122.5(9)
O7 C6 C7 113.8(8)
C8 C7 C6 110.2(9)
C8 C7 C9 109.0(10)
C6 C7 C9 113.0(9)
C8 C7 C10 111.3(10)
C6 C7 C10 104.9(8)
C9 C7 C10 108.4(9)
C7 C8 H8B 109.5
C7 C8 H8C 109.5
H8B C8 H8C 109.5
C7 C8 H8A 109.5
H8B C8 H8A 109.5
H8C C8 H8A 109.5
C7 C9 H9C 109.5
C7 C9 H9B 109.5
H9C C9 H9B 109.5
C7 C9 H9A 109.5
H9C C9 H9A 109.5
H9B C9 H9A 109.5
C7 C10 H10C 109.5
C7 C10 H10B 109.5
H10C C10 H10B 109.5
C7 C10 H10A 109.5
H10C C10 H10A 109.5
H10B C10 H10A 109.5
O3 C11 O4 126.5(9)
O3 C11 C12 122.3(9)
O4 C11 C12 111.1(8)
C11 C12 C14 108.0(8)
C11 C12 C13 110.3(8)
C14 C12 C13 107.9(8)
C11 C12 C15 110.2(9)
C14 C12 C15 110.6(9)
C13 C12 C15 109.8(8)
C12 C13 H13B 109.5
C12 C13 H13C 109.5
H13B C13 H13C 109.5
C12 C13 H13A 109.5
H13B C13 H13A 109.5
H13C C13 H13A 109.5
C12 C14 H14A 109.5
C12 C14 H14B 109.5
H14A C14 H14B 109.5
C12 C14 H14C 109.5
H14A C14 H14C 109.5
H14B C14 H14C 109.5
C12 C15 H15B 109.5
C12 C15 H15C 109.5
H15B C15 H15C 109.5
C12 C15 H15A 109.5
H15B C15 H15A 109.5
H15C C15 H15A 109.5
O5 C16 O6 128.9(8)
O5 C16 C17 118.5(8)
O6 C16 C17 112.3(9)
C20 C17 C19 111.6(10)
C20 C17 C16 106.5(9)
C19 C17 C16 111.2(9)
C20 C17 C18 107.3(10)
C19 C17 C18 109.8(10)
C16 C17 C18 110.3(9)
C17 C18 H18B 109.5
C17 C18 H18C 109.5
H18B C18 H18C 109.5
C17 C18 H18A 109.5
H18B C18 H18A 109.5
H18C C18 H18A 109.5
C17 C19 H19A 109.5
C17 C19 H19C 109.5
H19A C19 H19C 109.5
C17 C19 H19B 109.5
H19A C19 H19B 109.5
H19C C19 H19B 109.5
C17 C20 H20A 109.5
C17 C20 H20C 109.5
H20A C20 H20C 109.5
C17 C20 H20B 109.5
H20A C20 H20B 109.5
H20C C20 H20B 109.5
O16 C21 O10 125.6(9)
O16 C21 C22 118.6(8)
O10 C21 C22 115.5(8)
C24 C22 C23A 138.7(17)
C24 C22 C24A 36.1(12)
C23A C22 C24A 115.8(18)
C24 C22 C25A 63.6(14)
C23A C22 C25A 118.6(18)
C24A C22 C25A 99.0(17)
C24 C22 C21 112.1(11)
C23A C22 C21 106.2(15)
C24A C22 C21 109.1(14)
C25A C22 C21 107.5(13)
C24 C22 C23 111.9(13)
C23A C22 C23 38.7(14)
C24A C22 C23 79.7(15)
C25A C22 C23 142.9(16)
C21 C22 C23 107.8(11)
C24 C22 C25 111.5(13)
C23A C22 C25 67.2(15)
C24A C22 C25 137.3(16)
C25A C22 C25 53.6(13)
C21 C22 C25 110.3(10)
C23 C22 C25 102.9(12)
C22 C23 H23A 109.5
C22 C23 H23C 109.5
H23A C23 H23C 109.5
C22 C23 H23B 109.5
H23A C23 H23B 109.5
H23C C23 H23B 109.5
C22 C24 H24B 109.5
C22 C24 H24C 109.5
C22 C24 H24A 109.5
C22 C25 H25C 109.5
C22 C25 H25B 109.5
C22 C25 H25A 109.5
O15 C26 O14 125.3(8)
O15 C26 C27 119.3(9)
O14 C26 C27 115.2(8)
C30 C27 C28 113.6(11)
C30 C27 C26 113.4(9)
C28 C27 C26 109.6(9)
C30 C27 C29 108.6(11)
C28 C27 C29 107.5(10)
C26 C27 C29 103.5(9)
C27 C28 H28A 109.5
C27 C28 H28C 109.5
H28A C28 H28C 109.5
C27 C28 H28B 109.5
H28A C28 H28B 109.5
H28C C28 H28B 109.5
C27 C29 H29A 109.5
C27 C29 H29C 109.5
H29A C29 H29C 109.5
C27 C29 H29B 109.5
H29A C29 H29B 109.5
H29C C29 H29B 109.5
C27 C30 H30A 109.5
C27 C30 H30C 109.5
H30A C30 H30C 109.5
C27 C30 H30B 109.5
H30A C30 H30B 109.5
H30C C30 H30B 109.5
C32 C31 N1 120.1(9)
C32 C31 H31 119.9
N1 C31 H31 119.9
C31 C32 C33 120.3(10)
C31 C32 H32 119.8
C33 C32 H32 119.8
C34 C33 C32 118.2(9)
C34 C33 H33 120.9
C32 C33 H33 120.9
C33 C34 C35 120.6(9)
C33 C34 H34 119.7
C35 C34 H34 119.7
N1 C35 C34 121.4(9)
N1 C35 H35 119.3
C34 C35 H35 119.3
O19 C36 O18 128.0(10)
O19 C36 C37 116.1(10)
O18 C36 C37 115.8(10)
C39 C37 C40 110.4(12)
C39 C37 C38 106.4(12)
C40 C37 C38 112.2(12)
C39 C37 C36 107.8(10)
C40 C37 C36 110.6(11)
C38 C37 C36 109.3(11)
C37 C38 H38A 109.5
C37 C38 H38C 109.5
H38A C38 H38C 109.5
C37 C38 H38B 109.5
H38A C38 H38B 109.5
H38C C38 H38B 109.5
C37 C39 H39B 109.5
C37 C39 H39C 109.5
H39B C39 H39C 109.5
C37 C39 H39A 109.5
H39B C39 H39A 109.5
H39C C39 H39A 109.5
C37 C40 H40B 109.5
C37 C40 H40C 109.5
H40B C40 H40C 109.5
C37 C40 H40A 109.5
H40B C40 H40A 109.5
H40C C40 H40A 109.5
O21 C41 O20 127.6(10)
O21 C41 C42 121.7(10)
O20 C41 C42 110.5(9)
C44 C42 C45 106.5(11)
C44 C42 C43 111.3(10)
C45 C42 C43 111.5(11)
C44 C42 C41 108.8(10)
C45 C42 C41 111.0(10)
C43 C42 C41 107.7(10)
C42 C43 H43A 109.5
C42 C43 H43C 109.5
H43A C43 H43C 109.5
C42 C43 H43B 109.5
H43A C43 H43B 109.5
H43C C43 H43B 109.5
C42 C44 H44A 109.5
C42 C44 H44C 109.5
H44A C44 H44C 109.5
C42 C44 H44B 109.5
H44A C44 H44B 109.5
H44C C44 H44B 109.5
C42 C45 H45A 109.5
C42 C45 H45C 109.5
H45A C45 H45C 109.5
C42 C45 H45B 109.5
H45A C45 H45B 109.5
H45C C45 H45B 109.5
O26 C46 O27 126.3(9)
O26 C46 C47 118.1(9)
O27 C46 C47 115.4(9)
C50 C47 C48 115.3(12)
C50 C47 C46 110.1(11)
C48 C47 C46 107.4(11)
C50 C47 C49 106.9(13)
C48 C47 C49 110.2(12)
C46 C47 C49 106.6(10)
C47 C48 H48B 109.5
C47 C48 H48C 109.5
H48B C48 H48C 109.5
C47 C48 H48A 109.5
H48B C48 H48A 109.5
H48C C48 H48A 109.5
C47 C49 H49B 109.5
C47 C49 H49C 109.5
H49B C49 H49C 109.5
C47 C49 H49A 109.5
H49B C49 H49A 109.5
H49C C49 H49A 109.5
C47 C50 H50A 109.5
C47 C50 H50B 109.5
H50A C50 H50B 109.5
C47 C50 H50C 109.5
H50A C50 H50C 109.5
H50B C50 H50C 109.5
O29 C51 O28 126.1(10)
O29 C51 C52 122.3(10)
O28 C51 C52 111.6(10)
C55 C52 C54 111.0(16)
C55 C52 C53 113.5(14)
C54 C52 C53 106.0(15)
C55 C52 C51 107.8(14)
C54 C52 C51 112.5(12)
C53 C52 C51 106.1(13)
C52 C53 H53B 109.5
C52 C53 H53C 109.5
H53B C53 H53C 109.5
C52 C53 H53A 109.5
H53B C53 H53A 109.5
H53C C53 H53A 109.5
C52 C54 H54C 109.5
C52 C54 H54B 109.5
H54C C54 H54B 109.5
C52 C54 H54A 109.5
H54C C54 H54A 109.5
H54B C54 H54A 109.5
C52 C55 H55A 109.5
C52 C55 H55C 109.5
H55A C55 H55C 109.5
C52 C55 H55B 109.5
H55A C55 H55B 109.5
H55C C55 H55B 109.5
O32 C56 O33 123.4(8)
O32 C56 C57 121.0(8)
O33 C56 C57 115.1(8)
O32 C56 Sr2 41.3(4)
O33 C56 Sr2 100.0(5)
C57 C56 Sr2 124.1(6)
C59 C57 C60 111.0(8)
C59 C57 C56 106.9(8)
C60 C57 C56 107.9(8)
C59 C57 C58 114.2(9)
C60 C57 C58 106.3(9)
C56 C57 C58 110.5(8)
C57 C58 H58A 109.5
C57 C58 H58C 109.5
H58A C58 H58C 109.5
C57 C58 H58B 109.5
H58A C58 H58B 109.5
H58C C58 H58B 109.5
C57 C59 H59B 109.5
C57 C59 H59C 109.5
H59B C59 H59C 109.5
C57 C59 H59A 109.5
H59B C59 H59A 109.5
H59C C59 H59A 109.5
C57 C60 H60A 109.5
C57 C60 H60C 109.5
H60A C60 H60C 109.5
C57 C60 H60B 109.5
H60A C60 H60B 109.5
H60C C60 H60B 109.5
O31 C61 O30 122.4(8)
O31 C61 C62 121.7(9)
O30 C61 C62 115.8(8)
C64 C62 C63 108.8(10)
C64 C62 C61 111.7(9)
C63 C62 C61 106.4(9)
C64 C62 C65 109.6(10)
C63 C62 C65 112.2(10)
C61 C62 C65 108.1(9)
C62 C63 H63B 109.5
C62 C63 H63C 109.5
H63B C63 H63C 109.5
C62 C63 H63A 109.5
H63B C63 H63A 109.5
H63C C63 H63A 109.5
C62 C64 H64B 109.5
C62 C64 H64C 109.5
H64B C64 H64C 109.5
C62 C64 H64A 109.5
H64B C64 H64A 109.5
H64C C64 H64A 109.5
C62 C65 H65A 109.5
C62 C65 H65C 109.5
H65A C65 H65C 109.5
C62 C65 H65B 109.5
H65A C65 H65B 109.5
H65C C65 H65B 109.5
N2 C66 C67 123.0(10)
N2 C66 H66 118.5
C67 C66 H66 118.5
C68 C67 C66 117.1(11)
C68 C67 H67 121.4
C66 C67 H67 121.4
C67 C68 C69 119.9(11)
C67 C68 H68 120.1
C69 C68 H68 120.1
C70 C69 C68 119.9(11)
C70 C69 H69 120.0
C68 C69 H69 120.0
C69 C70 N2 120.4(10)
C69 C70 H70 119.8
N2 C70 H70 119.8
C22 C23A H23E 109.5
C22 C23A H23F 109.5
H23E C23A H23F 109.5
C22 C23A H23D 109.5
H23E C23A H23D 109.5
H23F C23A H23D 109.5
C22 C24A H24D 109.5
C22 C24A H24F 109.5
H24D C24A H24F 109.5
C22 C24A H24E 109.5
H24D C24A H24E 109.5
H24F C24A H24E 109.5
C22 C25A H25E 109.5
C22 C25A H25F 109.5
H25E C25A H25F 109.5
C22 C25A H25D 109.5
H25E C25A H25D 109.5
H25F C25A H25D 109.5

loop_
_geom_bond_atom_site_label_1
_geom_bond_atom_site_label_2
_geom_bond_distance
Sr1 O21 2.524(7)
Sr1 O15 2.529(6)
Sr1 O11 2.576(7)
Sr1 O8 2.580(7)
Sr1 O24 2.609(6)
Sr1 O29 2.625(7)
Sr1 O32 2.673(6)
Sr1 O22 2.680(6)
Sr1 O25 2.997(6)
Sr1 Mn6 3.5769(17)
Sr1 Mn5 3.6562(17)
Sr1 Mn4 3.7123(17)
Sr2 O31 2.474(6)
Sr2 O9 2.563(6)
Sr2 O1 2.564(6)
Sr2 O25 2.565(6)
Sr2 O3 2.567(6)
Sr2 O13 2.584(6)
Sr2 O32 2.593(6)
Sr2 O11 2.708(6)
Sr2 C56 3.411(9)
Sr2 Mn1 3.5006(16)
Sr2 Mn2 3.5051(16)
Sr2 Mn3 3.5481(16)
Mn1 O13 1.822(6)
Mn1 O9 1.829(6)
Mn1 O12 1.890(6)
Mn1 O4 1.909(7)
Mn1 O10 1.981(7)
Mn1 O5 2.003(6)
Mn1 Mn3 2.7378(19)
Mn1 Mn2 2.743(2)
Mn2 O11 1.867(6)
Mn2 O12 1.874(6)
Mn2 O9 1.875(6)
Mn2 O7 1.885(6)
Mn2 O14 1.910(6)
Mn2 O6 2.004(6)
Mn2 Mn3 2.8464(19)
Mn3 O17 1.772(6)
Mn3 O13 1.845(6)
Mn3 O11 1.871(7)
Mn3 O12 1.901(6)
Mn3 O16 2.021(6)
Mn3 N1 2.113(8)
Mn4 O17 1.742(6)
Mn4 O22 1.834(6)
Mn4 O25 1.856(6)
Mn4 O23 1.918(6)
Mn4 O18 1.992(7)
Mn4 N2 2.098(8)
Mn4 Mn6 2.725(2)
Mn4 Mn5 2.844(2)
Mn5 O25 1.843(6)
Mn5 O24 1.852(6)
Mn5 O23 1.881(7)
Mn5 O33 1.911(7)
Mn5 O30 1.927(6)
Mn5 O27 2.007(6)
Mn5 Mn6 2.745(2)
Mn6 O22 1.822(6)
Mn6 O24 1.848(7)
Mn6 O23 1.868(6)
Mn6 O20 1.895(7)
Mn6 O19 1.977(7)
Mn6 O26 2.006(6)
O1 C1 1.243(12)
O2 C1 1.336(12)
O2 H2 0.8400
O3 C11 1.210(11)
O4 C11 1.283(11)
O5 C16 1.257(12)
O6 C16 1.292(11)
O7 C6 1.288(12)
O8 C6 1.247(12)
O10 C21 1.303(11)
O14 C26 1.312(11)
O15 C26 1.241(11)
O16 C21 1.239(11)
O18 C36 1.260(12)
O19 C36 1.256(13)
O20 C41 1.297(12)
O21 C41 1.213(12)
O26 C46 1.262(11)
O27 C46 1.312(12)
O28 C51 1.323(12)
O28 H28 0.8401
O29 C51 1.180(12)
O30 C61 1.317(12)
O31 C61 1.234(11)
O32 C56 1.275(10)
O33 C56 1.292(11)
N1 C35 1.333(12)
N1 C31 1.362(12)
N2 C66 1.306(12)
N2 C70 1.367(13)
C1 C2 1.489(13)
C2 C4 1.513(13)
C2 C3 1.516(14)
C2 C5 1.530(15)
C3 H3B 0.9800
C3 H3C 0.9800
C3 H3A 0.9800
C4 H4A 0.9800
C4 H4C 0.9800
C4 H4B 0.9800
C5 H5B 0.9800
C5 H5C 0.9800
C5 H5A 0.9800
C6 C7 1.526(14)
C7 C8 1.515(16)
C7 C9 1.568(15)
C7 C10 1.575(15)
C8 H8B 0.9800
C8 H8C 0.9800
C8 H8A 0.9800
C9 H9C 0.9800
C9 H9B 0.9800
C9 H9A 0.9800
C10 H10C 0.9800
C10 H10B 0.9800
C10 H10A 0.9800
C11 C12 1.528(13)
C12 C14 1.551(14)
C12 C13 1.551(13)
C12 C15 1.558(15)
C13 H13B 0.9800
C13 H13C 0.9800
C13 H13A 0.9800
C14 H14A 0.9800
C14 H14B 0.9800
C14 H14C 0.9800
C15 H15B 0.9800
C15 H15C 0.9800
C15 H15A 0.9800
C16 C17 1.550(13)
C17 C20 1.472(15)
C17 C19 1.479(16)
C17 C18 1.575(16)
C18 H18B 0.9800
C18 H18C 0.9800
C18 H18A 0.9800
C19 H19A 0.9800
C19 H19C 0.9800
C19 H19B 0.9800
C20 H20A 0.9800
C20 H20C 0.9800
C20 H20B 0.9800
C21 C22 1.552(14)
C22 C24 1.487(15)
C22 C23A 1.505(17)
C22 C24A 1.544(17)
C22 C25A 1.547(17)
C22 C23 1.562(15)
C22 C25 1.570(15)
C23 H23A 0.9800
C23 H23C 0.9800
C23 H23B 0.9800
C24 H24B 0.9800
C24 H24C 0.9800
C24 H24A 0.9800
C25 H25C 0.9800
C25 H25B 0.9800
C25 H25A 0.9800
C26 C27 1.537(14)
C27 C30 1.501(17)
C27 C28 1.524(15)
C27 C29 1.576(17)
C28 H28A 0.9800
C28 H28C 0.9800
C28 H28B 0.9800
C29 H29A 0.9800
C29 H29C 0.9800
C29 H29B 0.9800
C30 H30A 0.9800
C30 H30C 0.9800
C30 H30B 0.9800
C31 C32 1.357(13)
C31 H31 0.9500
C32 C33 1.385(13)
C32 H32 0.9500
C33 C34 1.351(13)
C33 H33 0.9500
C34 C35 1.357(13)
C34 H34 0.9500
C35 H35 0.9500
C36 C37 1.564(16)
C37 C39 1.493(18)
C37 C40 1.517(18)
C37 C38 1.544(19)
C38 H38A 0.9800
C38 H38C 0.9800
C38 H38B 0.9800
C39 H39B 0.9800
C39 H39C 0.9800
C39 H39A 0.9800
C40 H40B 0.9800
C40 H40C 0.9800
C40 H40A 0.9800
C41 C42 1.579(15)
C42 C44 1.517(18)
C42 C45 1.525(17)
C42 C43 1.545(16)
C43 H43A 0.9800
C43 H43C 0.9800
C43 H43B 0.9800
C44 H44A 0.9800
C44 H44C 0.9800
C44 H44B 0.9800
C45 H45A 0.9800
C45 H45C 0.9800
C45 H45B 0.9800
C46 C47 1.513(15)
C47 C50 1.477(18)
C47 C48 1.498(17)
C47 C49 1.525(18)
C48 H48B 0.9800
C48 H48C 0.9800
C48 H48A 0.9800
C49 H49B 0.9800
C49 H49C 0.9800
C49 H49A 0.9800
C50 H50A 0.9800
C50 H50B 0.9800
C50 H50C 0.9800
C51 C52 1.580(18)
C52 C55 1.39(2)
C52 C54 1.46(2)
C52 C53 1.51(2)
C53 H53B 0.9800
C53 H53C 0.9800
C53 H53A 0.9800
C54 H54C 0.9800
C54 H54B 0.9800
C54 H54A 0.9800
C55 H55A 0.9800
C55 H55C 0.9800
C55 H55B 0.9800
C56 C57 1.544(13)
C57 C59 1.535(15)
C57 C60 1.540(14)
C57 C58 1.547(14)
C58 H58A 0.9800
C58 H58C 0.9800
C58 H58B 0.9800
C59 H59B 0.9800
C59 H59C 0.9800
C59 H59A 0.9800
C60 H60A 0.9800
C60 H60C 0.9800
C60 H60B 0.9800
C61 C62 1.522(13)
C62 C64 1.480(16)
C62 C63 1.503(17)
C62 C65 1.537(17)
C63 H63B 0.9800
C63 H63C 0.9800
C63 H63A 0.9800
C64 H64B 0.9800
C64 H64C 0.9800
C64 H64A 0.9800
C65 H65A 0.9800
C65 H65C 0.9800
C65 H65B 0.9800
C66 C67 1.426(15)
C66 H66 0.9500
C67 C68 1.349(16)
C67 H67 0.9500
C68 C69 1.405(16)
C68 H68 0.9500
C69 C70 1.362(14)
C69 H69 0.9500
C70 H70 0.9500
C23A H23E 0.9800
C23A H23F 0.9800
C23A H23D 0.9800
C24A H24D 0.9800
C24A H24F 0.9800
C24A H24E 0.9800
C25A H25E 0.9800
C25A H25F 0.9800
C25A H25D 0.9800

loop_
_geom_hbond_atom_site_label_D
_geom_hbond_atom_site_label_H
_geom_hbond_atom_site_label_A
_geom_hbond_distance_DH
_geom_hbond_distance_HA
_geom_hbond_distance_DA
_geom_hbond_angle_DHA
O2 H2 O9 0.84 1.74 2.578(8) 179.8
O28 H28 O24 0.84 1.82 2.662(10) 179.8

loop_
_geom_torsion_atom_site_label_1
_geom_torsion_atom_site_label_2
_geom_torsion_atom_site_label_3
_geom_torsion_atom_site_label_4
_geom_torsion
O31 Sr2 Mn1 O13 56.2(4)
O9 Sr2 Mn1 O13 -157.4(4)
O1 Sr2 Mn1 O13 166.5(3)
O25 Sr2 Mn1 O13 -31.5(3)
O3 Sr2 Mn1 O13 97.8(3)
O32 Sr2 Mn1 O13 -111.5(3)
O11 Sr2 Mn1 O13 -77.2(3)
C56 Sr2 Mn1 O13 -111.9(4)
Mn2 Sr2 Mn1 O13 -111.9(3)
Mn3 Sr2 Mn1 O13 -43.5(3)
O31 Sr2 Mn1 O9 -146.4(4)
O1 Sr2 Mn1 O9 -36.1(3)
O25 Sr2 Mn1 O9 125.9(3)
O3 Sr2 Mn1 O9 -104.8(3)
O13 Sr2 Mn1 O9 157.4(4)
O32 Sr2 Mn1 O9 45.9(3)
O11 Sr2 Mn1 O9 80.1(3)
C56 Sr2 Mn1 O9 45.4(4)
Mn2 Sr2 Mn1 O9 45.5(3)
Mn3 Sr2 Mn1 O9 113.9(3)
O31 Sr2 Mn1 O12 134.9(3)
O9 Sr2 Mn1 O12 -78.7(3)
O1 Sr2 Mn1 O12 -114.8(2)
O25 Sr2 Mn1 O12 47.2(2)
O3 Sr2 Mn1 O12 176.5(3)
O13 Sr2 Mn1 O12 78.7(3)
O32 Sr2 Mn1 O12 -32.8(3)
O11 Sr2 Mn1 O12 1.5(2)
C56 Sr2 Mn1 O12 -33.2(4)
Mn2 Sr2 Mn1 O12 -33.17(19)
Mn3 Sr2 Mn1 O12 35.20(19)
O31 Sr2 Mn1 O4 -45.4(3)
O9 Sr2 Mn1 O4 101.0(3)
O1 Sr2 Mn1 O4 64.9(2)
O25 Sr2 Mn1 O4 -133.1(2)
O3 Sr2 Mn1 O4 -3.8(3)
O13 Sr2 Mn1 O4 -101.6(3)
O32 Sr2 Mn1 O4 146.9(3)
O11 Sr2 Mn1 O4 -178.8(3)
C56 Sr2 Mn1 O4 146.5(4)
Mn2 Sr2 Mn1 O4 146.5(2)
Mn3 Sr2 Mn1 O4 -145.1(2)
O31 Sr2 Mn1 O10 41.4(4)
O9 Sr2 Mn1 O10 -172.1(4)
O1 Sr2 Mn1 O10 151.7(3)
O25 Sr2 Mn1 O10 -46.3(3)
O3 Sr2 Mn1 O10 83.0(3)
O13 Sr2 Mn1 O10 -14.8(4)
O32 Sr2 Mn1 O10 -126.3(3)
O11 Sr2 Mn1 O10 -92.0(3)
C56 Sr2 Mn1 O10 -126.7(4)
Mn2 Sr2 Mn1 O10 -126.7(3)
Mn3 Sr2 Mn1 O10 -58.3(3)
O31 Sr2 Mn1 O5 -133.8(4)
O9 Sr2 Mn1 O5 12.6(4)
O1 Sr2 Mn1 O5 -23.5(3)
O25 Sr2 Mn1 O5 138.5(3)
O3 Sr2 Mn1 O5 -92.2(3)
O13 Sr2 Mn1 O5 170.0(4)
O32 Sr2 Mn1 O5 58.5(3)
O11 Sr2 Mn1 O5 92.8(3)
C56 Sr2 Mn1 O5 58.1(4)
Mn2 Sr2 Mn1 O5 58.1(3)
Mn3 Sr2 Mn1 O5 126.5(3)
O31 Sr2 Mn1 Mn3 99.7(3)
O9 Sr2 Mn1 Mn3 -113.9(3)
O1 Sr2 Mn1 Mn3 -150.00(16)
O25 Sr2 Mn1 Mn3 12.01(16)
O3 Sr2 Mn1 Mn3 141.31(18)
O13 Sr2 Mn1 Mn3 43.5(3)
O32 Sr2 Mn1 Mn3 -68.0(2)
O11 Sr2 Mn1 Mn3 -33.72(16)
C56 Sr2 Mn1 Mn3 -68.4(3)
Mn2 Sr2 Mn1 Mn3 -68.37(5)
O31 Sr2 Mn1 Mn2 168.1(3)
O9 Sr2 Mn1 Mn2 -45.5(3)
O1 Sr2 Mn1 Mn2 -81.63(16)
O25 Sr2 Mn1 Mn2 80.39(16)
O3 Sr2 Mn1 Mn2 -150.32(18)
O13 Sr2 Mn1 Mn2 111.9(3)
O32 Sr2 Mn1 Mn2 0.4(2)
O11 Sr2 Mn1 Mn2 34.65(16)
C56 Sr2 Mn1 Mn2 -0.1(3)
Mn3 Sr2 Mn1 Mn2 68.37(5)
O13 Mn1 Mn2 O11 -5.0(3)
O9 Mn1 Mn2 O11 -94.7(3)
O12 Mn1 Mn2 O11 80.3(3)
O4 Mn1 Mn2 O11 -103.3(4)
O10 Mn1 Mn2 O11 81.9(3)
O5 Mn1 Mn2 O11 172.7(3)
Mn3 Mn1 Mn2 O11 29.6(2)
Sr2 Mn1 Mn2 O11 -46.7(2)
O13 Mn1 Mn2 O12 -85.2(3)
O9 Mn1 Mn2 O12 -175.0(4)
O4 Mn1 Mn2 O12 176.4(4)
O10 Mn1 Mn2 O12 1.6(4)
O5 Mn1 Mn2 O12 92.4(3)
Mn3 Mn1 Mn2 O12 -50.7(3)
Sr2 Mn1 Mn2 O12 -127.0(3)
O13 Mn1 Mn2 O9 89.7(3)
O12 Mn1 Mn2 O9 175.0(4)
O4 Mn1 Mn2 O9 -8.6(4)
O10 Mn1 Mn2 O9 176.6(4)
O5 Mn1 Mn2 O9 -92.6(3)
Mn3 Mn1 Mn2 O9 124.3(3)
Sr2 Mn1 Mn2 O9 48.0(3)
O13 Mn1 Mn2 O7 96.0(3)
O9 Mn1 Mn2 O7 6.3(4)
O12 Mn1 Mn2 O7 -178.7(4)
O4 Mn1 Mn2 O7 -2.3(4)
O10 Mn1 Mn2 O7 -177.1(4)
O5 Mn1 Mn2 O7 -86.3(3)
Mn3 Mn1 Mn2 O7 130.6(3)
Sr2 Mn1 Mn2 O7 54.3(3)
O13 Mn1 Mn2 O14 -103.2(3)
O9 Mn1 Mn2 O14 167.1(4)
O12 Mn1 Mn2 O14 -17.9(4)
O4 Mn1 Mn2 O14 158.5(4)
O10 Mn1 Mn2 O14 -16.3(4)
O5 Mn1 Mn2 O14 74.5(3)
Mn3 Mn1 Mn2 O14 -68.6(3)
Sr2 Mn1 Mn2 O14 -144.9(3)
O13 Mn1 Mn2 O6 -179.0(3)
O9 Mn1 Mn2 O6 91.3(3)
O12 Mn1 Mn2 O6 -93.8(3)
O4 Mn1 Mn2 O6 82.6(3)
O10 Mn1 Mn2 O6 -92.1(3)
O5 Mn1 Mn2 O6 -1.4(2)
Mn3 Mn1 Mn2 O6 -144.44(19)
Sr2 Mn1 Mn2 O6 139.28(18)
O13 Mn1 Mn2 Mn3 -34.56(19)
O9 Mn1 Mn2 Mn3 -124.3(3)
O12 Mn1 Mn2 Mn3 50.7(3)
O4 Mn1 Mn2 Mn3 -132.9(3)
O10 Mn1 Mn2 Mn3 52.3(3)
O5 Mn1 Mn2 Mn3 143.08(18)
Sr2 Mn1 Mn2 Mn3 -76.28(4)
O13 Mn1 Mn2 Sr2 41.71(19)
O9 Mn1 Mn2 Sr2 -48.0(3)
O12 Mn1 Mn2 Sr2 127.0(3)
O4 Mn1 Mn2 Sr2 -56.7(3)
O10 Mn1 Mn2 Sr2 128.6(3)
O5 Mn1 Mn2 Sr2 -140.65(18)
Mn3 Mn1 Mn2 Sr2 76.28(4)
O13 Mn1 Mn2 Sr1 5.1(2)
O9 Mn1 Mn2 Sr1 -84.7(3)
O12 Mn1 Mn2 Sr1 90.3(3)
O4 Mn1 Mn2 Sr1 -93.3(3)
O10 Mn1 Mn2 Sr1 91.9(3)
O5 Mn1 Mn2 Sr1 -177.30(18)
Mn3 Mn1 Mn2 Sr1 39.62(6)
Sr2 Mn1 Mn2 Sr1 -36.66(5)
O31 Sr2 Mn2 O11 -28.4(10)
O9 Sr2 Mn2 O11 151.8(4)
O1 Sr2 Mn2 O11 -149.8(3)
O25 Sr2 Mn2 O11 -6.2(3)
O3 Sr2 Mn2 O11 134.4(3)
O13 Sr2 Mn2 O11 76.0(3)
O32 Sr2 Mn2 O11 -71.7(3)
C56 Sr2 Mn2 O11 -72.1(3)
Mn1 Sr2 Mn2 O11 108.0(3)
Mn3 Sr2 Mn2 O11 43.7(3)
O31 Sr2 Mn2 O12 -102.9(9)
O9 Sr2 Mn2 O12 77.4(3)
O1 Sr2 Mn2 O12 135.7(2)
O25 Sr2 Mn2 O12 -80.7(2)
O3 Sr2 Mn2 O12 59.9(2)
O13 Sr2 Mn2 O12 1.6(2)
O32 Sr2 Mn2 O12 -146.2(2)
O11 Sr2 Mn2 O12 -74.5(3)
C56 Sr2 Mn2 O12 -146.5(2)
Mn1 Sr2 Mn2 O12 33.50(19)
Mn3 Sr2 Mn2 O12 -30.80(19)
O31 Sr2 Mn2 O9 179.8(9)
O1 Sr2 Mn2 O9 58.3(3)
O25 Sr2 Mn2 O9 -158.1(3)
O3 Sr2 Mn2 O9 -17.4(3)
O13 Sr2 Mn2 O9 -75.8(3)
O32 Sr2 Mn2 O9 136.4(3)
O11 Sr2 Mn2 O9 -151.8(4)
C56 Sr2 Mn2 O9 136.1(3)
Mn1 Sr2 Mn2 O9 -43.9(3)
Mn3 Sr2 Mn2 O9 -108.2(3)
O31 Sr2 Mn2 O7 85.9(9)
O9 Sr2 Mn2 O7 -93.9(3)
O1 Sr2 Mn2 O7 -35.5(3)
O25 Sr2 Mn2 O7 108.1(2)
O3 Sr2 Mn2 O7 -111.3(3)
O13 Sr2 Mn2 O7 -169.7(3)
O32 Sr2 Mn2 O7 42.5(3)
O11 Sr2 Mn2 O7 114.3(3)
C56 Sr2 Mn2 O7 42.2(3)
Mn1 Sr2 Mn2 O7 -137.7(2)
Mn3 Sr2 Mn2 O7 158.0(2)
O31 Sr2 Mn2 O14 5.6(10)
O9 Sr2 Mn2 O14 -174.1(4)
O1 Sr2 Mn2 O14 -115.8(4)
O25 Sr2 Mn2 O14 27.8(4)
O3 Sr2 Mn2 O14 168.4(4)
O13 Sr2 Mn2 O14 110.1(4)
O32 Sr2 Mn2 O14 -37.7(4)
O11 Sr2 Mn2 O14 34.0(4)
C56 Sr2 Mn2 O14 -38.0(4)
Mn1 Sr2 Mn2 O14 142.0(3)
Mn3 Sr2 Mn2 O14 77.7(3)
O31 Sr2 Mn2 O6 165.8(9)
O9 Sr2 Mn2 O6 -14.0(4)
O1 Sr2 Mn2 O6 44.3(3)
O25 Sr2 Mn2 O6 -172.0(3)
O3 Sr2 Mn2 O6 -31.4(3)
O13 Sr2 Mn2 O6 -89.8(3)
O32 Sr2 Mn2 O6 122.4(3)
O11 Sr2 Mn2 O6 -165.8(4)
C56 Sr2 Mn2 O6 122.1(3)
Mn1 Sr2 Mn2 O6 -57.8(3)
Mn3 Sr2 Mn2 O6 -122.1(3)
O31 Sr2 Mn2 Mn1 -136.4(9)
O9 Sr2 Mn2 Mn1 43.9(3)
O1 Sr2 Mn2 Mn1 102.19(16)
O25 Sr2 Mn2 Mn1 -114.19(14)
O3 Sr2 Mn2 Mn1 26.45(16)
O13 Sr2 Mn2 Mn1 -31.94(16)
O32 Sr2 Mn2 Mn1 -179.72(14)
O11 Sr2 Mn2 Mn1 -108.0(3)
C56 Sr2 Mn2 Mn1 179.97(16)
Mn3 Sr2 Mn2 Mn1 -64.30(5)
O31 Sr2 Mn2 Mn3 -72.1(9)
O9 Sr2 Mn2 Mn3 108.2(3)
O1 Sr2 Mn2 Mn3 166.49(16)
O25 Sr2 Mn2 Mn3 -49.89(14)
O3 Sr2 Mn2 Mn3 90.75(16)
O13 Sr2 Mn2 Mn3 32.36(16)
O32 Sr2 Mn2 Mn3 -115.43(14)
O11 Sr2 Mn2 Mn3 -43.7(3)
C56 Sr2 Mn2 Mn3 -115.73(16)
Mn1 Sr2 Mn2 Mn3 64.30(5)
O31 Sr2 Mn2 Sr1 9.5(9)
O9 Sr2 Mn2 Sr1 -170.3(3)
O1 Sr2 Mn2 Sr1 -111.98(16)
O25 Sr2 Mn2 Sr1 31.64(14)
O3 Sr2 Mn2 Sr1 172.28(16)
O13 Sr2 Mn2 Sr1 113.89(16)
O32 Sr2 Mn2 Sr1 -33.90(14)
O11 Sr2 Mn2 Sr1 37.9(3)
C56 Sr2 Mn2 Sr1 -34.21(16)
Mn1 Sr2 Mn2 Sr1 145.83(5)
Mn3 Sr2 Mn2 Sr1 81.53(4)
O21 Sr1 Mn2 O11 -102.8(4)
O15 Sr1 Mn2 O11 -107.8(4)
O8 Sr1 Mn2 O11 167.1(4)
O24 Sr1 Mn2 O11 35.2(4)
O29 Sr1 Mn2 O11 146.9(4)
O32 Sr1 Mn2 O11 88.3(4)
O22 Sr1 Mn2 O11 -23.4(4)
O25 Sr1 Mn2 O11 28.6(3)
Mn6 Sr1 Mn2 O11 -8.5(3)
Mn5 Sr1 Mn2 O11 40.0(3)
Mn4 Sr1 Mn2 O11 -0.6(3)
O21 Sr1 Mn2 O12 -72.4(3)
O15 Sr1 Mn2 O12 -77.4(3)
O11 Sr1 Mn2 O12 30.4(4)
O8 Sr1 Mn2 O12 -162.5(3)
O24 Sr1 Mn2 O12 65.7(3)
O29 Sr1 Mn2 O12 177.4(3)
O32 Sr1 Mn2 O12 118.7(2)
O22 Sr1 Mn2 O12 7.0(2)
O25 Sr1 Mn2 O12 59.1(2)
Mn6 Sr1 Mn2 O12 21.9(2)
Mn5 Sr1 Mn2 O12 70.4(2)
Mn4 Sr1 Mn2 O12 29.8(2)
O21 Sr1 Mn2 O9 -165.1(3)
O15 Sr1 Mn2 O9 -170.1(3)
O11 Sr1 Mn2 O9 -62.3(4)
O8 Sr1 Mn2 O9 104.8(3)
O24 Sr1 Mn2 O9 -27.0(3)
O29 Sr1 Mn2 O9 84.6(3)
O32 Sr1 Mn2 O9 26.0(2)
O22 Sr1 Mn2 O9 -85.7(2)
O25 Sr1 Mn2 O9 -33.6(2)
Mn6 Sr1 Mn2 O9 -70.8(2)
Mn5 Sr1 Mn2 O9 -22.3(2)
Mn4 Sr1 Mn2 O9 -62.9(2)
O21 Sr1 Mn2 O7 117.5(3)
O15 Sr1 Mn2 O7 112.5(3)
O11 Sr1 Mn2 O7 -139.7(4)
O8 Sr1 Mn2 O7 27.4(3)
O24 Sr1 Mn2 O7 -104.4(3)
O29 Sr1 Mn2 O7 7.3(3)
O32 Sr1 Mn2 O7 -51.4(2)
O22 Sr1 Mn2 O7 -163.1(3)
O25 Sr1 Mn2 O7 -111.0(2)
Mn6 Sr1 Mn2 O7 -148.2(2)
Mn5 Sr1 Mn2 O7 -99.7(2)
Mn4 Sr1 Mn2 O7 -140.3(2)
O21 Sr1 Mn2 O14 19.8(3)
O15 Sr1 Mn2 O14 14.8(3)
O11 Sr1 Mn2 O14 122.6(4)
O8 Sr1 Mn2 O14 -70.3(3)
O24 Sr1 Mn2 O14 157.9(3)
O29 Sr1 Mn2 O14 -90.4(3)
O32 Sr1 Mn2 O14 -149.1(3)
O22 Sr1 Mn2 O14 99.2(2)
O25 Sr1 Mn2 O14 151.3(2)
Mn6 Sr1 Mn2 O14 114.1(2)
Mn5 Sr1 Mn2 O14 162.6(2)
Mn4 Sr1 Mn2 O14 122.0(2)
O21 Sr1 Mn2 O6 69.1(5)
O15 Sr1 Mn2 O6 64.1(5)
O11 Sr1 Mn2 O6 172.0(6)
O8 Sr1 Mn2 O6 -21.0(5)
O24 Sr1 Mn2 O6 -152.8(5)
O29 Sr1 Mn2 O6 -41.1(5)
O32 Sr1 Mn2 O6 -99.7(5)
O22 Sr1 Mn2 O6 148.5(5)
O25 Sr1 Mn2 O6 -159.4(4)
Mn6 Sr1 Mn2 O6 163.5(4)
Mn5 Sr1 Mn2 O6 -148.0(4)
Mn4 Sr1 Mn2 O6 171.3(4)
O21 Sr1 Mn2 Mn1 -120.5(2)
O15 Sr1 Mn2 Mn1 -125.51(19)
O11 Sr1 Mn2 Mn1 -17.7(3)
O8 Sr1 Mn2 Mn1 149.40(19)
O24 Sr1 Mn2 Mn1 17.6(2)
O29 Sr1 Mn2 Mn1 129.3(2)
O32 Sr1 Mn2 Mn1 70.63(15)
O22 Sr1 Mn2 Mn1 -41.09(15)
O25 Sr1 Mn2 Mn1 10.98(13)
Mn6 Sr1 Mn2 Mn1 -26.17(9)
Mn5 Sr1 Mn2 Mn1 22.34(7)
Mn4 Sr1 Mn2 Mn1 -18.29(6)
O21 Sr1 Mn2 Mn3 -85.8(2)
O15 Sr1 Mn2 Mn3 -90.86(18)
O11 Sr1 Mn2 Mn3 17.0(3)
O8 Sr1 Mn2 Mn3 -175.95(18)
O24 Sr1 Mn2 Mn3 52.2(2)
O29 Sr1 Mn2 Mn3 163.9(2)
O32 Sr1 Mn2 Mn3 105.28(14)
O22 Sr1 Mn2 Mn3 -6.44(14)
O25 Sr1 Mn2 Mn3 45.63(12)
Mn6 Sr1 Mn2 Mn3 8.48(6)
Mn5 Sr1 Mn2 Mn3 56.99(5)
Mn4 Sr1 Mn2 Mn3 16.36(4)
O21 Sr1 Mn2 Sr2 -157.8(2)
O15 Sr1 Mn2 Sr2 -162.81(18)
O11 Sr1 Mn2 Sr2 -55.0(3)
O8 Sr1 Mn2 Sr2 112.10(18)
O24 Sr1 Mn2 Sr2 -19.7(2)
O29 Sr1 Mn2 Sr2 92.0(2)
O32 Sr1 Mn2 Sr2 33.33(14)
O22 Sr1 Mn2 Sr2 -78.39(14)
O25 Sr1 Mn2 Sr2 -26.32(12)
Mn6 Sr1 Mn2 Sr2 -63.47(5)
Mn5 Sr1 Mn2 Sr2 -14.96(4)
Mn4 Sr1 Mn2 Sr2 -55.59(3)
O13 Mn1 Mn3 O17 -3.6(4)
O9 Mn1 Mn3 O17 -91.5(4)
O12 Mn1 Mn3 O17 -175.2(4)
O4 Mn1 Mn3 O17 7.9(4)
O10 Mn1 Mn3 O17 90.6(4)
O5 Mn1 Mn3 O17 -178.4(4)
Mn2 Mn1 Mn3 O17 -125.7(3)
Sr2 Mn1 Mn3 O17 -51.1(3)
O9 Mn1 Mn3 O13 -87.9(4)
O12 Mn1 Mn3 O13 -171.6(4)
O4 Mn1 Mn3 O13 11.5(4)
O10 Mn1 Mn3 O13 94.2(4)
O5 Mn1 Mn3 O13 -174.8(4)
Mn2 Mn1 Mn3 O13 -122.1(3)
Sr2 Mn1 Mn3 O13 -47.5(3)
O13 Mn1 Mn3 O11 92.6(4)
O9 Mn1 Mn3 O11 4.7(3)
O12 Mn1 Mn3 O11 -79.0(3)
O4 Mn1 Mn3 O11 104.1(4)
O10 Mn1 Mn3 O11 -173.2(3)
O5 Mn1 Mn3 O11 -82.2(3)
Mn2 Mn1 Mn3 O11 -29.53(19)
Sr2 Mn1 Mn3 O11 45.11(19)
O13 Mn1 Mn3 O12 171.6(4)
O9 Mn1 Mn3 O12 83.7(3)
O4 Mn1 Mn3 O12 -176.9(4)
O10 Mn1 Mn3 O12 -94.2(3)
O5 Mn1 Mn3 O12 -3.2(4)
Mn2 Mn1 Mn3 O12 49.5(3)
Sr2 Mn1 Mn3 O12 124.1(3)
O13 Mn1 Mn3 O16 -91.1(3)
O9 Mn1 Mn3 O16 -178.9(3)
O12 Mn1 Mn3 O16 97.3(3)
O4 Mn1 Mn3 O16 -79.5(4)
O10 Mn1 Mn3 O16 3.1(3)
O5 Mn1 Mn3 O16 94.1(3)
Mn2 Mn1 Mn3 O16 146.84(18)
Sr2 Mn1 Mn3 O16 -138.52(18)
O13 Mn1 Mn3 N1 -169.2(4)
O9 Mn1 Mn3 N1 102.9(3)
O12 Mn1 Mn3 N1 19.1(4)
O4 Mn1 Mn3 N1 -157.7(4)
O10 Mn1 Mn3 N1 -75.0(3)
O5 Mn1 Mn3 N1 15.9(4)
Mn2 Mn1 Mn3 N1 68.7(3)
Sr2 Mn1 Mn3 N1 143.3(3)
O13 Mn1 Mn3 Mn2 122.1(3)
O9 Mn1 Mn3 Mn2 34.21(19)
O12 Mn1 Mn3 Mn2 -49.5(3)
O4 Mn1 Mn3 Mn2 133.6(3)
O10 Mn1 Mn3 Mn2 -143.70(19)
O5 Mn1 Mn3 Mn2 -52.7(2)
Sr2 Mn1 Mn3 Mn2 74.64(4)
O13 Mn1 Mn3 Sr2 47.5(3)
O9 Mn1 Mn3 Sr2 -40.43(19)
O12 Mn1 Mn3 Sr2 -124.1(3)
O4 Mn1 Mn3 Sr2 59.0(3)
O10 Mn1 Mn3 Sr2 141.66(19)
O5 Mn1 Mn3 Sr2 -127.4(3)
Mn2 Mn1 Mn3 Sr2 -74.64(4)
O11 Mn2 Mn3 O17 -3.0(4)
O12 Mn2 Mn3 O17 -179.0(4)
O9 Mn2 Mn3 O17 94.1(3)
O7 Mn2 Mn3 O17 17.4(4)
O14 Mn2 Mn3 O17 -91.0(3)
O6 Mn2 Mn3 O17 175.3(4)
Mn1 Mn2 Mn3 O17 127.5(3)
Sr2 Mn2 Mn3 O17 51.4(3)
Sr1 Mn2 Mn3 O17 -17.9(3)
O11 Mn2 Mn3 O13 -96.3(3)
O12 Mn2 Mn3 O13 87.7(3)
O9 Mn2 Mn3 O13 0.9(3)
O7 Mn2 Mn3 O13 -75.9(4)
O14 Mn2 Mn3 O13 175.7(3)
O6 Mn2 Mn3 O13 82.0(3)
Mn1 Mn2 Mn3 O13 34.21(19)
Sr2 Mn2 Mn3 O13 -41.85(19)
Sr1 Mn2 Mn3 O13 -111.21(19)
O12 Mn2 Mn3 O11 -176.0(4)
O9 Mn2 Mn3 O11 97.1(3)
O7 Mn2 Mn3 O11 20.4(4)
O14 Mn2 Mn3 O11 -88.0(4)
O6 Mn2 Mn3 O11 178.2(4)
Mn1 Mn2 Mn3 O11 130.5(3)
Sr2 Mn2 Mn3 O11 54.4(3)
Sr1 Mn2 Mn3 O11 -14.9(3)
O11 Mn2 Mn3 O12 176.0(4)
O9 Mn2 Mn3 O12 -86.9(3)
O7 Mn2 Mn3 O12 -163.6(4)
O14 Mn2 Mn3 O12 88.0(3)
O6 Mn2 Mn3 O12 -5.8(4)
Mn1 Mn2 Mn3 O12 -53.5(3)
Sr2 Mn2 Mn3 O12 -129.6(3)
Sr1 Mn2 Mn3 O12 161.1(3)
O11 Mn2 Mn3 O16 -175.0(4)
O12 Mn2 Mn3 O16 9.0(4)
O9 Mn2 Mn3 O16 -77.9(3)
O7 Mn2 Mn3 O16 -154.6(4)
O14 Mn2 Mn3 O16 97.0(3)
O6 Mn2 Mn3 O16 3.3(3)
Mn1 Mn2 Mn3 O16 -44.5(2)
Sr2 Mn2 Mn3 O16 -120.6(2)
Sr1 Mn2 Mn3 O16 170.1(2)
O11 Mn2 Mn3 N1 94.9(4)
O12 Mn2 Mn3 N1 -81.1(3)
O9 Mn2 Mn3 N1 -168.0(3)
O7 Mn2 Mn3 N1 115.3(4)
O14 Mn2 Mn3 N1 6.9(3)
O6 Mn2 Mn3 N1 -86.9(3)
Mn1 Mn2 Mn3 N1 -134.6(2)
Sr2 Mn2 Mn3 N1 149.3(2)
Sr1 Mn2 Mn3 N1 80.0(2)
O11 Mn2 Mn3 Mn1 -130.5(3)
O12 Mn2 Mn3 Mn1 53.5(3)
O9 Mn2 Mn3 Mn1 -33.35(19)
O7 Mn2 Mn3 Mn1 -110.1(3)
O14 Mn2 Mn3 Mn1 141.5(2)
O6 Mn2 Mn3 Mn1 47.8(2)
Sr2 Mn2 Mn3 Mn1 -76.05(5)
Sr1 Mn2 Mn3 Mn1 -145.41(5)
O11 Mn2 Mn3 Sr2 -54.4(3)
O12 Mn2 Mn3 Sr2 129.6(3)
O9 Mn2 Mn3 Sr2 42.70(18)
O7 Mn2 Mn3 Sr2 -34.1(3)
O14 Mn2 Mn3 Sr2 -142.4(2)
O6 Mn2 Mn3 Sr2 123.8(2)
Mn1 Mn2 Mn3 Sr2 76.05(5)
Sr1 Mn2 Mn3 Sr2 -69.36(3)
O31 Sr2 Mn3 O17 19.9(3)
O9 Sr2 Mn3 O17 179.3(3)
O1 Sr2 Mn3 O17 -166.6(3)
O25 Sr2 Mn3 O17 -20.4(2)
O3 Sr2 Mn3 O17 114.2(2)
O13 Sr2 Mn3 O17 104.1(3)
O32 Sr2 Mn3 O17 -75.9(2)
O11 Sr2 Mn3 O17 -102.4(3)
C56 Sr2 Mn3 O17 -60.9(3)
Mn1 Sr2 Mn3 O17 148.0(2)
Mn2 Sr2 Mn3 O17 -146.9(2)
O31 Sr2 Mn3 O13 -84.2(3)
O9 Sr2 Mn3 O13 75.2(3)
O1 Sr2 Mn3 O13 89.3(4)
O25 Sr2 Mn3 O13 -124.5(3)
O3 Sr2 Mn3 O13 10.1(3)
O32 Sr2 Mn3 O13 -180.0(3)
O11 Sr2 Mn3 O13 153.5(4)
C56 Sr2 Mn3 O13 -165.0(3)
Mn1 Sr2 Mn3 O13 43.9(3)
Mn2 Sr2 Mn3 O13 109.0(3)
O31 Sr2 Mn3 O11 122.4(3)
O9 Sr2 Mn3 O11 -78.3(3)
O1 Sr2 Mn3 O11 -64.2(3)
O25 Sr2 Mn3 O11 82.1(3)
O3 Sr2 Mn3 O11 -143.3(3)
O13 Sr2 Mn3 O11 -153.5(4)
O32 Sr2 Mn3 O11 26.5(3)
C56 Sr2 Mn3 O11 41.5(3)
Mn1 Sr2 Mn3 O11 -109.6(3)
Mn2 Sr2 Mn3 O11 -44.5(2)
O31 Sr2 Mn3 O12 -162.9(3)
O9 Sr2 Mn3 O12 -3.5(2)
O1 Sr2 Mn3 O12 10.5(3)
O25 Sr2 Mn3 O12 156.8(2)
O3 Sr2 Mn3 O12 -68.6(2)
O13 Sr2 Mn3 O12 -78.8(3)
O32 Sr2 Mn3 O12 101.3(2)
O11 Sr2 Mn3 O12 74.7(3)
C56 Sr2 Mn3 O12 116.3(3)
Mn1 Sr2 Mn3 O12 -34.87(19)
Mn2 Sr2 Mn3 O12 30.23(19)
O31 Sr2 Mn3 O16 -71.2(3)
O9 Sr2 Mn3 O16 88.1(3)
O1 Sr2 Mn3 O16 102.2(3)
O25 Sr2 Mn3 O16 -111.5(3)
O3 Sr2 Mn3 O16 23.1(3)
O13 Sr2 Mn3 O16 12.9(3)
O32 Sr2 Mn3 O16 -167.1(3)
O11 Sr2 Mn3 O16 166.4(3)
C56 Sr2 Mn3 O16 -152.1(3)
Mn1 Sr2 Mn3 O16 56.8(2)
Mn2 Sr2 Mn3 O16 121.9(2)
O31 Sr2 Mn3 N1 104.4(4)
O9 Sr2 Mn3 N1 -96.2(4)
O1 Sr2 Mn3 N1 -82.1(4)
O25 Sr2 Mn3 N1 64.2(4)
O3 Sr2 Mn3 N1 -161.3(4)
O13 Sr2 Mn3 N1 -171.4(5)
O32 Sr2 Mn3 N1 8.6(4)
O11 Sr2 Mn3 N1 -17.9(4)
C56 Sr2 Mn3 N1 23.6(4)
Mn1 Sr2 Mn3 N1 -127.5(4)
Mn2 Sr2 Mn3 N1 -62.4(4)
O31 Sr2 Mn3 Mn1 -128.1(2)
O9 Sr2 Mn3 Mn1 31.33(15)
O1 Sr2 Mn3 Mn1 45.4(2)
O25 Sr2 Mn3 Mn1 -168.33(16)
O3 Sr2 Mn3 Mn1 -33.75(16)
O13 Sr2 Mn3 Mn1 -43.9(3)
O32 Sr2 Mn3 Mn1 136.13(15)
O11 Sr2 Mn3 Mn1 109.6(3)
C56 Sr2 Mn3 Mn1 151.13(18)
Mn2 Sr2 Mn3 Mn1 65.11(5)
O31 Sr2 Mn3 Mn2 166.8(2)
O9 Sr2 Mn3 Mn2 -33.78(15)
O1 Sr2 Mn3 Mn2 -19.7(2)
O25 Sr2 Mn3 Mn2 126.56(16)
O3 Sr2 Mn3 Mn2 -98.86(16)
O13 Sr2 Mn3 Mn2 -109.0(3)
O32 Sr2 Mn3 Mn2 71.03(15)
O11 Sr2 Mn3 Mn2 44.5(2)
C56 Sr2 Mn3 Mn2 86.02(18)
Mn1 Sr2 Mn3 Mn2 -65.11(5)
O21 Sr1 Mn4 O17 117.6(3)
O15 Sr1 Mn4 O17 36.7(3)
O11 Sr1 Mn4 O17 -22.4(3)
O8 Sr1 Mn4 O17 -41.9(4)
O24 Sr1 Mn4 O17 -177.0(3)
O29 Sr1 Mn4 O17 -168.4(3)
O32 Sr1 Mn4 O17 -101.9(2)
O22 Sr1 Mn4 O17 105.4(3)
O25 Sr1 Mn4 O17 -101.2(3)
Mn6 Sr1 Mn4 O17 149.7(2)
Mn5 Sr1 Mn4 O17 -144.9(2)
O21 Sr1 Mn4 O22 12.3(3)
O15 Sr1 Mn4 O22 -68.6(3)
O11 Sr1 Mn4 O22 -127.7(3)
O8 Sr1 Mn4 O22 -147.3(4)
O24 Sr1 Mn4 O22 77.6(3)
O29 Sr1 Mn4 O22 86.3(4)
O32 Sr1 Mn4 O22 152.7(3)
O25 Sr1 Mn4 O22 153.5(4)
Mn6 Sr1 Mn4 O22 44.4(3)
Mn5 Sr1 Mn4 O22 109.7(3)
O21 Sr1 Mn4 O25 -141.2(3)
O15 Sr1 Mn4 O25 137.9(3)
O11 Sr1 Mn4 O25 78.8(3)
O8 Sr1 Mn4 O25 59.3(4)
O24 Sr1 Mn4 O25 -75.9(3)
O29 Sr1 Mn4 O25 -67.2(3)
O32 Sr1 Mn4 O25 -0.7(3)
O22 Sr1 Mn4 O25 -153.5(4)
Mn6 Sr1 Mn4 O25 -109.1(2)
Mn5 Sr1 Mn4 O25 -43.8(2)
O21 Sr1 Mn4 O23 -65.9(3)
O15 Sr1 Mn4 O23 -146.8(2)
O11 Sr1 Mn4 O23 154.1(3)
O8 Sr1 Mn4 O23 134.5(3)
O24 Sr1 Mn4 O23 -0.6(3)
O29 Sr1 Mn4 O23 8.1(3)
O32 Sr1 Mn4 O23 74.5(2)
O22 Sr1 Mn4 O23 -78.2(3)
O25 Sr1 Mn4 O23 75.3(3)
Mn6 Sr1 Mn4 O23 -33.8(2)
Mn5 Sr1 Mn4 O23 31.5(2)
O21 Sr1 Mn4 O18 24.2(3)
O15 Sr1 Mn4 O18 -56.7(3)
O11 Sr1 Mn4 O18 -115.9(3)
O8 Sr1 Mn4 O18 -135.4(4)
O24 Sr1 Mn4 O18 89.5(3)
O29 Sr1 Mn4 O18 98.2(3)
O32 Sr1 Mn4 O18 164.6(3)
O22 Sr1 Mn4 O18 11.9(4)
O25 Sr1 Mn4 O18 165.3(3)
Mn6 Sr1 Mn4 O18 56.2(2)
Mn5 Sr1 Mn4 O18 121.6(3)
O21 Sr1 Mn4 N2 -160.4(4)
O15 Sr1 Mn4 N2 118.7(4)
O11 Sr1 Mn4 N2 59.5(4)
O8 Sr1 Mn4 N2 40.0(5)
O24 Sr1 Mn4 N2 -95.1(4)
O29 Sr1 Mn4 N2 -86.5(5)
O32 Sr1 Mn4 N2 -20.0(4)
O22 Sr1 Mn4 N2 -172.7(5)
O25 Sr1 Mn4 N2 -19.3(5)
Mn6 Sr1 Mn4 N2 -128.4(4)
Mn5 Sr1 Mn4 N2 -63.0(4)
O21 Sr1 Mn4 Mn6 -32.08(16)
O15 Sr1 Mn4 Mn6 -112.97(16)
O11 Sr1 Mn4 Mn6 -172.10(16)
O8 Sr1 Mn4 Mn6 168.4(3)
O24 Sr1 Mn4 Mn6 33.24(17)
O29 Sr1 Mn4 Mn6 41.9(2)
O32 Sr1 Mn4 Mn6 108.36(14)
O22 Sr1 Mn4 Mn6 -44.4(3)
O25 Sr1 Mn4 Mn6 109.1(2)
Mn5 Sr1 Mn4 Mn6 65.34(5)
O21 Sr1 Mn4 Mn5 -97.42(16)
O15 Sr1 Mn4 Mn5 -178.31(16)
O11 Sr1 Mn4 Mn5 122.56(15)
O8 Sr1 Mn4 Mn5 103.0(3)
O24 Sr1 Mn4 Mn5 -32.10(17)
O29 Sr1 Mn4 Mn5 -23.4(2)
O32 Sr1 Mn4 Mn5 43.02(14)
O22 Sr1 Mn4 Mn5 -109.7(3)
O25 Sr1 Mn4 Mn5 43.8(2)
Mn6 Sr1 Mn4 Mn5 -65.34(5)
O17 Mn4 Mn5 O25 -6.3(4)
O22 Mn4 Mn5 O25 -100.5(4)
O23 Mn4 Mn5 O25 172.2(4)
O18 Mn4 Mn5 O25 178.4(4)
N2 Mn4 Mn5 O25 90.9(4)
Mn6 Mn4 Mn5 O25 -135.0(3)
Sr1 Mn4 Mn5 O25 -60.4(3)
O17 Mn4 Mn5 O24 94.3(3)
O22 Mn4 Mn5 O24 0.1(3)
O25 Mn4 Mn5 O24 100.6(4)
O23 Mn4 Mn5 O24 -87.2(3)
O18 Mn4 Mn5 O24 -81.0(3)
N2 Mn4 Mn5 O24 -168.5(3)
Mn6 Mn4 Mn5 O24 -34.4(2)
Sr1 Mn4 Mn5 O24 40.18(19)
O17 Mn4 Mn5 O23 -178.5(4)
O22 Mn4 Mn5 O23 87.3(3)
O25 Mn4 Mn5 O23 -172.2(4)
O18 Mn4 Mn5 O23 6.3(4)
N2 Mn4 Mn5 O23 -81.3(4)
Mn6 Mn4 Mn5 O23 52.8(3)
Sr1 Mn4 Mn5 O23 127.4(3)
O17 Mn4 Mn5 O33 11.4(5)
O22 Mn4 Mn5 O33 -82.8(4)
O25 Mn4 Mn5 O33 17.7(5)
O23 Mn4 Mn5 O33 -170.1(4)
O18 Mn4 Mn5 O33 -163.8(4)
N2 Mn4 Mn5 O33 108.6(4)
Mn6 Mn4 Mn5 O33 -117.3(3)
Sr1 Mn4 Mn5 O33 -42.7(3)
O17 Mn4 Mn5 O30 -89.8(3)
O22 Mn4 Mn5 O30 176.0(3)
O25 Mn4 Mn5 O30 -83.5(4)
O23 Mn4 Mn5 O30 88.7(3)
O18 Mn4 Mn5 O30 95.0(3)
N2 Mn4 Mn5 O30 7.4(3)
Mn6 Mn4 Mn5 O30 141.5(2)
Sr1 Mn4 Mn5 O30 -143.9(2)
O17 Mn4 Mn5 O27 176.4(4)
O22 Mn4 Mn5 O27 82.2(3)
O25 Mn4 Mn5 O27 -177.3(4)
O23 Mn4 Mn5 O27 -5.1(4)
O18 Mn4 Mn5 O27 1.2(4)
N2 Mn4 Mn5 O27 -86.4(3)
Mn6 Mn4 Mn5 O27 47.7(3)
Sr1 Mn4 Mn5 O27 122.3(3)
O17 Mn4 Mn5 Mn6 128.7(3)
O22 Mn4 Mn5 Mn6 34.5(2)
O25 Mn4 Mn5 Mn6 135.0(3)
O23 Mn4 Mn5 Mn6 -52.8(3)
O18 Mn4 Mn5 Mn6 -46.5(3)
N2 Mn4 Mn5 Mn6 -134.1(2)
Sr1 Mn4 Mn5 Mn6 74.59(5)
O17 Mn4 Mn5 Sr1 54.1(3)
O22 Mn4 Mn5 Sr1 -40.1(2)
O25 Mn4 Mn5 Sr1 60.4(3)
O23 Mn4 Mn5 Sr1 -127.4(3)
O18 Mn4 Mn5 Sr1 -121.1(3)
N2 Mn4 Mn5 Sr1 151.3(2)
Mn6 Mn4 Mn5 Sr1 -74.59(5)
O17 Mn4 Mn5 Sr2 -13.5(3)
O22 Mn4 Mn5 Sr2 -107.7(2)
O25 Mn4 Mn5 Sr2 -7.2(3)
O23 Mn4 Mn5 Sr2 165.0(3)
O18 Mn4 Mn5 Sr2 171.3(3)
N2 Mn4 Mn5 Sr2 83.7(2)
Mn6 Mn4 Mn5 Sr2 -142.17(5)
Sr1 Mn4 Mn5 Sr2 -67.58(3)
O21 Sr1 Mn5 O25 133.2(3)
O15 Sr1 Mn5 O25 46.4(4)
O11 Sr1 Mn5 O25 -7.5(3)
O8 Sr1 Mn5 O25 -91.3(3)
O24 Sr1 Mn5 O25 150.8(4)
O29 Sr1 Mn5 O25 -154.4(3)
O32 Sr1 Mn5 O25 -83.2(3)
O22 Sr1 Mn5 O25 73.8(3)
Mn6 Sr1 Mn5 O25 106.9(2)
Mn4 Sr1 Mn5 O25 43.1(2)
O21 Sr1 Mn5 O24 -17.6(3)
O15 Sr1 Mn5 O24 -104.4(4)
O11 Sr1 Mn5 O24 -158.3(3)
O8 Sr1 Mn5 O24 117.9(4)
O29 Sr1 Mn5 O24 54.8(3)
O32 Sr1 Mn5 O24 126.0(3)
O22 Sr1 Mn5 O24 -77.0(3)
O25 Sr1 Mn5 O24 -150.8(4)
Mn6 Sr1 Mn5 O24 -44.0(3)
Mn4 Sr1 Mn5 O24 -107.7(3)
O21 Sr1 Mn5 O23 57.8(3)
O15 Sr1 Mn5 O23 -29.0(4)
O11 Sr1 Mn5 O23 -82.9(2)
O8 Sr1 Mn5 O23 -166.8(3)
O24 Sr1 Mn5 O23 75.4(4)
O29 Sr1 Mn5 O23 130.1(3)
O32 Sr1 Mn5 O23 -158.7(3)
O22 Sr1 Mn5 O23 -1.6(2)
O25 Sr1 Mn5 O23 -75.4(3)
Mn6 Sr1 Mn5 O23 31.43(19)
Mn4 Sr1 Mn5 O23 -32.33(19)
O21 Sr1 Mn5 O33 -114.9(3)
O15 Sr1 Mn5 O33 158.3(4)
O11 Sr1 Mn5 O33 104.4(2)
O8 Sr1 Mn5 O33 20.5(3)
O24 Sr1 Mn5 O33 -97.3(4)
O29 Sr1 Mn5 O33 -42.6(3)
O32 Sr1 Mn5 O33 28.7(3)
O22 Sr1 Mn5 O33 -174.3(3)
O25 Sr1 Mn5 O33 111.9(3)
Mn6 Sr1 Mn5 O33 -141.3(2)
Mn4 Sr1 Mn5 O33 155.0(2)
O21 Sr1 Mn5 O30 168.2(4)
O15 Sr1 Mn5 O30 81.4(5)
O11 Sr1 Mn5 O30 27.5(4)
O8 Sr1 Mn5 O30 -56.3(4)
O24 Sr1 Mn5 O30 -174.2(5)
O29 Sr1 Mn5 O30 -119.4(4)
O32 Sr1 Mn5 O30 -48.2(4)
O22 Sr1 Mn5 O30 108.8(4)
O25 Sr1 Mn5 O30 35.0(4)
Mn6 Sr1 Mn5 O30 141.9(4)
Mn4 Sr1 Mn5 O30 78.1(4)
O21 Sr1 Mn5 O27 -32.6(3)
O15 Sr1 Mn5 O27 -119.4(4)
O11 Sr1 Mn5 O27 -173.3(3)
O8 Sr1 Mn5 O27 102.8(3)
O24 Sr1 Mn5 O27 -15.0(4)
O29 Sr1 Mn5 O27 39.7(3)
O32 Sr1 Mn5 O27 110.9(3)
O22 Sr1 Mn5 O27 -92.1(3)
O25 Sr1 Mn5 O27 -165.8(3)
Mn6 Sr1 Mn5 O27 -59.0(2)
Mn4 Sr1 Mn5 O27 -122.7(3)
O21 Sr1 Mn5 Mn6 26.37(17)
O15 Sr1 Mn5 Mn6 -60.4(3)
O11 Sr1 Mn5 Mn6 -114.35(15)
O8 Sr1 Mn5 Mn6 161.8(2)
O24 Sr1 Mn5 Mn6 44.0(3)
O29 Sr1 Mn5 Mn6 98.72(18)
O32 Sr1 Mn5 Mn6 169.92(17)
O22 Sr1 Mn5 Mn6 -33.07(16)
O25 Sr1 Mn5 Mn6 -106.9(2)
Mn4 Sr1 Mn5 Mn6 -63.75(5)
O21 Sr1 Mn5 Mn4 90.13(17)
O15 Sr1 Mn5 Mn4 3.3(3)
O11 Sr1 Mn5 Mn4 -50.60(15)
O8 Sr1 Mn5 Mn4 -134.4(2)
O24 Sr1 Mn5 Mn4 107.7(3)
O29 Sr1 Mn5 Mn4 162.47(17)
O32 Sr1 Mn5 Mn4 -126.32(16)
O22 Sr1 Mn5 Mn4 30.68(16)
O25 Sr1 Mn5 Mn4 -43.1(2)
Mn6 Sr1 Mn5 Mn4 63.75(5)
O21 Sr1 Mn5 Sr2 169.77(17)
O15 Sr1 Mn5 Sr2 83.0(3)
O11 Sr1 Mn5 Sr2 29.05(14)
O8 Sr1 Mn5 Sr2 -54.8(2)
O24 Sr1 Mn5 Sr2 -172.7(3)
O29 Sr1 Mn5 Sr2 -117.88(17)
O32 Sr1 Mn5 Sr2 -46.68(16)
O22 Sr1 Mn5 Sr2 110.33(16)
O25 Sr1 Mn5 Sr2 36.5(2)
Mn6 Sr1 Mn5 Sr2 143.40(5)
Mn4 Sr1 Mn5 Sr2 79.64(4)
O31 Sr2 Mn5 O25 -130.5(4)
O9 Sr2 Mn5 O25 46.4(4)
O1 Sr2 Mn5 O25 158.2(4)
O3 Sr2 Mn5 O25 -97.5(4)
O13 Sr2 Mn5 O25 -17.3(4)
O32 Sr2 Mn5 O25 117.8(4)
O11 Sr2 Mn5 O25 38.4(4)
C56 Sr2 Mn5 O25 140.4(4)
Mn1 Sr2 Mn5 O25 -1.3(4)
Mn2 Sr2 Mn5 O25 50.6(4)
Mn3 Sr2 Mn5 O25 7.6(4)
O31 Sr2 Mn5 O24 158.5(3)
O9 Sr2 Mn5 O24 -24.6(3)
O1 Sr2 Mn5 O24 87.2(3)
O25 Sr2 Mn5 O24 -71.0(4)
O3 Sr2 Mn5 O24 -168.5(3)
O13 Sr2 Mn5 O24 -88.3(3)
O32 Sr2 Mn5 O24 46.8(3)
O11 Sr2 Mn5 O24 -32.6(3)
C56 Sr2 Mn5 O24 69.4(3)
Mn1 Sr2 Mn5 O24 -72.4(2)
Mn2 Sr2 Mn5 O24 -20.4(2)
Mn3 Sr2 Mn5 O24 -63.4(2)
O31 Sr2 Mn5 O23 -111.1(3)
O9 Sr2 Mn5 O23 65.8(3)
O1 Sr2 Mn5 O23 177.6(3)
O25 Sr2 Mn5 O23 19.4(4)
O3 Sr2 Mn5 O23 -78.1(3)
O13 Sr2 Mn5 O23 2.1(3)
O32 Sr2 Mn5 O23 137.2(3)
O11 Sr2 Mn5 O23 57.8(3)
C56 Sr2 Mn5 O23 159.8(3)
Mn1 Sr2 Mn5 O23 18.1(2)
Mn2 Sr2 Mn5 O23 70.0(2)
Mn3 Sr2 Mn5 O23 27.0(2)
O31 Sr2 Mn5 O33 73.9(3)
O9 Sr2 Mn5 O33 -109.2(3)
O1 Sr2 Mn5 O33 2.6(3)
O25 Sr2 Mn5 O33 -155.6(4)
O3 Sr2 Mn5 O33 106.8(3)
O13 Sr2 Mn5 O33 -173.0(2)
O32 Sr2 Mn5 O33 -37.8(3)
O11 Sr2 Mn5 O33 -117.3(3)
C56 Sr2 Mn5 O33 -15.3(3)
Mn1 Sr2 Mn5 O33 -157.0(2)
Mn2 Sr2 Mn5 O33 -105.0(2)
Mn3 Sr2 Mn5 O33 -148.0(2)
O31 Sr2 Mn5 O30 -17.3(3)
O9 Sr2 Mn5 O30 159.6(3)
O1 Sr2 Mn5 O30 -88.6(3)
O25 Sr2 Mn5 O30 113.2(4)
O3 Sr2 Mn5 O30 15.7(3)
O13 Sr2 Mn5 O30 95.9(3)
O32 Sr2 Mn5 O30 -129.0(3)
O11 Sr2 Mn5 O30 151.6(3)
C56 Sr2 Mn5 O30 -106.4(3)
Mn1 Sr2 Mn5 O30 111.9(2)
Mn2 Sr2 Mn5 O30 163.8(2)
Mn3 Sr2 Mn5 O30 120.8(2)
O31 Sr2 Mn5 O27 37.1(6)
O9 Sr2 Mn5 O27 -146.0(6)
O1 Sr2 Mn5 O27 -34.2(6)
O25 Sr2 Mn5 O27 167.6(7)
O3 Sr2 Mn5 O27 70.0(6)
O13 Sr2 Mn5 O27 150.2(5)
O32 Sr2 Mn5 O27 -74.6(6)
O11 Sr2 Mn5 O27 -154.1(5)
C56 Sr2 Mn5 O27 -52.1(6)
Mn1 Sr2 Mn5 O27 166.2(5)
Mn2 Sr2 Mn5 O27 -141.8(5)
Mn3 Sr2 Mn5 O27 175.2(5)
O31 Sr2 Mn5 Mn6 -158.1(2)
O9 Sr2 Mn5 Mn6 18.7(3)
O1 Sr2 Mn5 Mn6 130.56(19)
O25 Sr2 Mn5 Mn6 -27.7(4)
O3 Sr2 Mn5 Mn6 -125.2(2)
O13 Sr2 Mn5 Mn6 -45.00(16)
O32 Sr2 Mn5 Mn6 90.17(17)
O11 Sr2 Mn5 Mn6 10.70(16)
C56 Sr2 Mn5 Mn6 112.7(2)
Mn1 Sr2 Mn5 Mn6 -29.01(9)
Mn2 Sr2 Mn5 Mn6 22.96(8)
Mn3 Sr2 Mn5 Mn6 -20.04(7)
O31 Sr2 Mn5 Mn4 -121.8(2)
O9 Sr2 Mn5 Mn4 55.0(3)
O1 Sr2 Mn5 Mn4 166.85(18)
O25 Sr2 Mn5 Mn4 8.6(4)
O3 Sr2 Mn5 Mn4 -88.9(2)
O13 Sr2 Mn5 Mn4 -8.70(15)
O32 Sr2 Mn5 Mn4 126.47(17)
O11 Sr2 Mn5 Mn4 47.00(15)
C56 Sr2 Mn5 Mn4 149.0(2)
Mn1 Sr2 Mn5 Mn4 7.29(7)
Mn2 Sr2 Mn5 Mn4 59.26(5)
Mn3 Sr2 Mn5 Mn4 16.26(4)
O31 Sr2 Mn5 Sr1 163.7(2)
O9 Sr2 Mn5 Sr1 -19.5(2)
O1 Sr2 Mn5 Sr1 92.34(18)
O25 Sr2 Mn5 Sr1 -65.9(4)
O3 Sr2 Mn5 Sr1 -163.4(2)
O13 Sr2 Mn5 Sr1 -83.21(15)
O32 Sr2 Mn5 Sr1 51.96(16)
O11 Sr2 Mn5 Sr1 -27.51(15)
C56 Sr2 Mn5 Sr1 74.5(2)
Mn1 Sr2 Mn5 Sr1 -67.22(6)
Mn2 Sr2 Mn5 Sr1 -15.25(4)
Mn3 Sr2 Mn5 Sr1 -58.25(3)
O17 Mn4 Mn6 O22 -2.8(4)
O25 Mn4 Mn6 O22 95.1(3)
O23 Mn4 Mn6 O22 171.6(4)
O18 Mn4 Mn6 O22 -93.0(4)
N2 Mn4 Mn6 O22 -167.8(4)
Mn5 Mn4 Mn6 O22 121.9(3)
Sr1 Mn4 Mn6 O22 45.9(3)
O17 Mn4 Mn6 O24 -90.3(4)
O22 Mn4 Mn6 O24 -87.5(4)
O25 Mn4 Mn6 O24 7.6(3)
O23 Mn4 Mn6 O24 84.1(3)
O18 Mn4 Mn6 O24 179.5(3)
N2 Mn4 Mn6 O24 104.7(4)
Mn5 Mn4 Mn6 O24 34.36(19)
Sr1 Mn4 Mn6 O24 -41.64(19)
O17 Mn4 Mn6 O23 -174.4(4)
O22 Mn4 Mn6 O23 -171.6(4)
O25 Mn4 Mn6 O23 -76.6(3)
O18 Mn4 Mn6 O23 95.4(3)
N2 Mn4 Mn6 O23 20.5(4)
Mn5 Mn4 Mn6 O23 -49.8(3)
Sr1 Mn4 Mn6 O23 -125.8(3)
O17 Mn4 Mn6 O20 12.2(5)
O22 Mn4 Mn6 O20 14.9(4)
O25 Mn4 Mn6 O20 110.0(4)
O23 Mn4 Mn6 O20 -173.4(4)
O18 Mn4 Mn6 O20 -78.1(4)
N2 Mn4 Mn6 O20 -152.9(4)
Mn5 Mn4 Mn6 O20 136.8(3)
Sr1 Mn4 Mn6 O20 60.8(3)
O17 Mn4 Mn6 O19 92.8(4)
O22 Mn4 Mn6 O19 95.6(3)
O25 Mn4 Mn6 O19 -169.3(3)
O23 Mn4 Mn6 O19 -92.8(3)
O18 Mn4 Mn6 O19 2.6(3)
N2 Mn4 Mn6 O19 -72.2(4)
Mn5 Mn4 Mn6 O19 -142.56(19)
Sr1 Mn4 Mn6 O19 141.44(19)
O17 Mn4 Mn6 O26 -176.6(4)
O22 Mn4 Mn6 O26 -173.9(4)
O25 Mn4 Mn6 O26 -78.8(3)
O23 Mn4 Mn6 O26 -2.3(4)
O18 Mn4 Mn6 O26 93.1(3)
N2 Mn4 Mn6 O26 18.3(4)
Mn5 Mn4 Mn6 O26 -52.0(3)
Sr1 Mn4 Mn6 O26 -128.0(3)
O17 Mn4 Mn6 Mn5 -124.6(3)
O22 Mn4 Mn6 Mn5 -121.9(3)
O25 Mn4 Mn6 Mn5 -26.78(19)
O23 Mn4 Mn6 Mn5 49.8(3)
O18 Mn4 Mn6 Mn5 145.1(2)
N2 Mn4 Mn6 Mn5 70.3(3)
Sr1 Mn4 Mn6 Mn5 -76.00(4)
O17 Mn4 Mn6 Sr1 -48.6(3)
O22 Mn4 Mn6 Sr1 -45.9(3)
O25 Mn4 Mn6 Sr1 49.22(19)
O23 Mn4 Mn6 Sr1 125.8(3)
O18 Mn4 Mn6 Sr1 -138.86(19)
N2 Mn4 Mn6 Sr1 146.3(3)
Mn5 Mn4 Mn6 Sr1 76.00(4)
O25 Mn5 Mn6 O22 -7.7(3)
O24 Mn5 Mn6 O22 88.1(3)
O23 Mn5 Mn6 O22 -86.4(3)
O33 Mn5 Mn6 O22 98.8(3)
O30 Mn5 Mn6 O22 -102.6(4)
O27 Mn5 Mn6 O22 -179.0(3)
Mn4 Mn5 Mn6 O22 -34.6(2)
Sr1 Mn5 Mn6 O22 43.7(2)
Sr2 Mn5 Mn6 O22 6.7(2)
O25 Mn5 Mn6 O24 -95.8(3)
O23 Mn5 Mn6 O24 -174.6(4)
O33 Mn5 Mn6 O24 10.7(4)
O30 Mn5 Mn6 O24 169.3(4)
O27 Mn5 Mn6 O24 92.9(3)
Mn4 Mn5 Mn6 O24 -122.8(3)
Sr1 Mn5 Mn6 O24 -44.4(3)
Sr2 Mn5 Mn6 O24 -81.5(3)
O25 Mn5 Mn6 O23 78.8(3)
O24 Mn5 Mn6 O23 174.6(4)
O33 Mn5 Mn6 O23 -174.8(4)
O30 Mn5 Mn6 O23 -16.2(4)
O27 Mn5 Mn6 O23 -92.6(3)
Mn4 Mn5 Mn6 O23 51.8(3)
Sr1 Mn5 Mn6 O23 130.2(3)
Sr2 Mn5 Mn6 O23 93.1(3)
O25 Mn5 Mn6 O20 -107.1(4)
O24 Mn5 Mn6 O20 -11.4(4)
O23 Mn5 Mn6 O20 174.1(4)
O33 Mn5 Mn6 O20 -0.7(5)
O30 Mn5 Mn6 O20 157.9(4)
O27 Mn5 Mn6 O20 81.5(4)
Mn4 Mn5 Mn6 O20 -134.1(3)
Sr1 Mn5 Mn6 O20 -55.7(3)
Sr2 Mn5 Mn6 O20 -92.8(3)
O25 Mn5 Mn6 O19 80.4(3)
O24 Mn5 Mn6 O19 176.2(4)
O23 Mn5 Mn6 O19 1.7(4)
O33 Mn5 Mn6 O19 -173.1(4)
O30 Mn5 Mn6 O19 -14.5(4)
O27 Mn5 Mn6 O19 -90.9(3)
Mn4 Mn5 Mn6 O19 53.5(3)
Sr1 Mn5 Mn6 O19 131.8(3)
Sr2 Mn5 Mn6 O19 94.8(3)
O25 Mn5 Mn6 O26 170.7(3)
O24 Mn5 Mn6 O26 -93.6(3)
O23 Mn5 Mn6 O26 91.9(3)
O33 Mn5 Mn6 O26 -82.9(3)
O30 Mn5 Mn6 O26 75.7(4)
O27 Mn5 Mn6 O26 -0.7(3)
Mn4 Mn5 Mn6 O26 143.7(2)
Sr1 Mn5 Mn6 O26 -137.9(2)
Sr2 Mn5 Mn6 O26 -175.0(2)
O25 Mn5 Mn6 Mn4 27.0(2)
O24 Mn5 Mn6 Mn4 122.8(3)
O23 Mn5 Mn6 Mn4 -51.8(3)
O33 Mn5 Mn6 Mn4 133.4(3)
O30 Mn5 Mn6 Mn4 -68.0(3)
O27 Mn5 Mn6 Mn4 -144.4(2)
Sr1 Mn5 Mn6 Mn4 78.37(4)
Sr2 Mn5 Mn6 Mn4 41.29(6)
O25 Mn5 Mn6 Sr1 -51.4(2)
O24 Mn5 Mn6 Sr1 44.4(3)
O23 Mn5 Mn6 Sr1 -130.2(3)
O33 Mn5 Mn6 Sr1 55.1(3)
O30 Mn5 Mn6 Sr1 -146.3(3)
O27 Mn5 Mn6 Sr1 137.27(19)
Mn4 Mn5 Mn6 Sr1 -78.37(4)
Sr2 Mn5 Mn6 Sr1 -37.07(5)
O21 Sr1 Mn6 O22 101.6(3)
O15 Sr1 Mn6 O22 43.0(3)
O11 Sr1 Mn6 O22 -33.5(3)
O8 Sr1 Mn6 O22 166.9(7)
O24 Sr1 Mn6 O22 -150.3(4)
O29 Sr1 Mn6 O22 169.3(3)
O32 Sr1 Mn6 O22 -117.1(3)
O25 Sr1 Mn6 O22 -74.3(3)
Mn5 Sr1 Mn6 O22 -108.4(3)
Mn4 Sr1 Mn6 O22 -41.2(3)
O21 Sr1 Mn6 O24 -108.1(3)
O15 Sr1 Mn6 O24 -166.7(3)
O11 Sr1 Mn6 O24 116.7(3)
O8 Sr1 Mn6 O24 -42.8(7)
O29 Sr1 Mn6 O24 -40.4(3)
O32 Sr1 Mn6 O24 33.2(3)
O22 Sr1 Mn6 O24 150.3(4)
O25 Sr1 Mn6 O24 75.9(3)
Mn5 Sr1 Mn6 O24 41.9(3)
Mn4 Sr1 Mn6 O24 109.1(3)
O21 Sr1 Mn6 O23 178.1(3)
O15 Sr1 Mn6 O23 119.5(3)
O11 Sr1 Mn6 O23 43.0(3)
O8 Sr1 Mn6 O23 -116.6(7)
O24 Sr1 Mn6 O23 -73.8(3)
O29 Sr1 Mn6 O23 -114.2(3)
O32 Sr1 Mn6 O23 -40.6(2)
O22 Sr1 Mn6 O23 76.5(3)
O25 Sr1 Mn6 O23 2.2(2)
Mn5 Sr1 Mn6 O23 -31.9(2)
Mn4 Sr1 Mn6 O23 35.3(2)
O21 Sr1 Mn6 O20 -1.6(3)
O15 Sr1 Mn6 O20 -60.3(3)
O11 Sr1 Mn6 O20 -136.8(3)
O8 Sr1 Mn6 O20 63.6(7)
O24 Sr1 Mn6 O20 106.5(3)
O29 Sr1 Mn6 O20 66.0(3)
O32 Sr1 Mn6 O20 139.6(3)
O22 Sr1 Mn6 O20 -103.2(3)
O25 Sr1 Mn6 O20 -177.6(3)
Mn5 Sr1 Mn6 O20 148.3(2)
Mn4 Sr1 Mn6 O20 -144.5(2)
O21 Sr1 Mn6 O19 82.1(3)
O15 Sr1 Mn6 O19 23.5(3)
O11 Sr1 Mn6 O19 -53.0(3)
O8 Sr1 Mn6 O19 147.4(7)
O24 Sr1 Mn6 O19 -169.8(4)
O29 Sr1 Mn6 O19 149.8(3)
O32 Sr1 Mn6 O19 -136.6(3)
O22 Sr1 Mn6 O19 -19.5(4)
O25 Sr1 Mn6 O19 -93.8(3)
Mn5 Sr1 Mn6 O19 -127.9(3)
Mn4 Sr1 Mn6 O19 -60.7(3)
O21 Sr1 Mn6 O26 -88.2(3)
O15 Sr1 Mn6 O26 -146.8(3)
O11 Sr1 Mn6 O26 136.6(3)
O8 Sr1 Mn6 O26 -23.0(8)
O24 Sr1 Mn6 O26 19.9(4)
O29 Sr1 Mn6 O26 -20.6(3)
O32 Sr1 Mn6 O26 53.0(3)
O22 Sr1 Mn6 O26 170.2(4)
O25 Sr1 Mn6 O26 95.8(3)
Mn5 Sr1 Mn6 O26 61.7(3)
Mn4 Sr1 Mn6 O26 128.9(3)
O21 Sr1 Mn6 Mn4 142.87(19)
O15 Sr1 Mn6 Mn4 84.22(18)
O11 Sr1 Mn6 Mn4 7.67(15)
O8 Sr1 Mn6 Mn4 -151.9(7)
O24 Sr1 Mn6 Mn4 -109.1(3)
O29 Sr1 Mn6 Mn4 -149.51(18)
O32 Sr1 Mn6 Mn4 -75.89(14)
O22 Sr1 Mn6 Mn4 41.2(3)
O25 Sr1 Mn6 Mn4 -33.12(13)
Mn5 Sr1 Mn6 Mn4 -67.18(5)
O21 Sr1 Mn6 Mn5 -149.95(19)
O15 Sr1 Mn6 Mn5 151.40(18)
O11 Sr1 Mn6 Mn5 74.86(15)
O8 Sr1 Mn6 Mn5 -84.7(7)
O24 Sr1 Mn6 Mn5 -41.9(3)
O29 Sr1 Mn6 Mn5 -82.33(18)
O32 Sr1 Mn6 Mn5 -8.71(14)
O22 Sr1 Mn6 Mn5 108.4(3)
O25 Sr1 Mn6 Mn5 34.06(13)
Mn4 Sr1 Mn6 Mn5 67.18(5)
O31 Sr2 O1 C1 135.8(9)
O9 Sr2 O1 C1 -26.1(9)
O25 Sr2 O1 C1 -160.6(8)
O3 Sr2 O1 C1 49.4(9)
O13 Sr2 O1 C1 0.6(10)
O32 Sr2 O1 C1 -141.8(9)
O11 Sr2 O1 C1 -70.8(9)
C56 Sr2 O1 C1 -161.1(9)
Mn1 Sr2 O1 C1 -8.0(9)
Mn2 Sr2 O1 C1 -53.5(9)
Mn3 Sr2 O1 C1 -39.1(10)
O31 Sr2 O3 C11 162.9(9)
O9 Sr2 O3 C11 -23.3(9)
O1 Sr2 O3 C11 -100.9(9)
O25 Sr2 O3 C11 104.6(9)
O13 Sr2 O3 C11 39.9(9)
O32 Sr2 O3 C11 -124.7(9)
O11 Sr2 O3 C11 12.8(10)
C56 Sr2 O3 C11 -152.1(8)
Mn1 Sr2 O3 C11 7.6(9)
Mn2 Sr2 O3 C11 -13.9(9)
Mn3 Sr2 O3 C11 34.5(9)
O13 Mn1 O4 C11 -41.3(8)
O9 Mn1 O4 C11 48.1(8)
O12 Mn1 O4 C11 178(100)
O10 Mn1 O4 C11 -129.9(8)
O5 Mn1 O4 C11 135.7(8)
Mn3 Mn1 O4 C11 -49.1(9)
Mn2 Mn1 O4 C11 54.0(8)
Sr2 Mn1 O4 C11 3.6(7)
O13 Mn1 O5 C16 23(2)
O9 Mn1 O5 C16 -38.0(7)
O12 Mn1 O5 C16 47.9(7)
O4 Mn1 O5 C16 -134.1(7)
O10 Mn1 O5 C16 136.6(7)
Mn3 Mn1 O5 C16 50.1(7)
Mn2 Mn1 O5 C16 4.9(6)
Sr2 Mn1 O5 C16 -46.9(7)
O11 Mn2 O6 C16 -35.1(17)
O12 Mn2 O6 C16 -45.0(7)
O9 Mn2 O6 C16 40.1(7)
O7 Mn2 O6 C16 124.5(7)
O14 Mn2 O6 C16 -142.0(7)
Mn1 Mn2 O6 C16 -1.6(6)
Mn3 Mn2 O6 C16 -41.2(7)
Sr2 Mn2 O6 C16 50.0(7)
Sr1 Mn2 O6 C16 170.1(5)
O11 Mn2 O7 C6 -70.3(8)
O12 Mn2 O7 C6 -169.8(13)
O9 Mn2 O7 C6 -160.9(8)
O14 Mn2 O7 C6 27.4(8)
O6 Mn2 O7 C6 113.5(8)
Mn1 Mn2 O7 C6 -165.1(7)
Mn3 Mn2 O7 C6 -83.6(9)
Sr2 Mn2 O7 C6 -115.4(8)
Sr1 Mn2 O7 C6 -48.2(8)
O21 Sr1 O8 C6 -165.0(8)
O15 Sr1 O8 C6 -96.0(8)
O11 Sr1 O8 C6 -25.1(8)
O24 Sr1 O8 C6 104.2(8)
O29 Sr1 O8 C6 133.1(8)
O32 Sr1 O8 C6 56.5(8)
O22 Sr1 O8 C6 -67.1(12)
O25 Sr1 O8 C6 24.9(9)
Mn6 Sr1 O8 C6 135.6(8)
Mn5 Sr1 O8 C6 63.6(8)
Mn4 Sr1 O8 C6 -7.1(10)
O13 Mn1 O9 Mn2 -89.2(3)
O12 Mn1 O9 Mn2 -3.4(3)
O4 Mn1 O9 Mn2 174.3(3)
O10 Mn1 O9 Mn2 -26(3)
O5 Mn1 O9 Mn2 84.2(3)
Mn3 Mn1 O9 Mn2 -47.2(2)
Sr2 Mn1 O9 Mn2 -105.2(3)
O13 Mn1 O9 Sr2 16.0(3)
O12 Mn1 O9 Sr2 101.8(3)
O4 Mn1 O9 Sr2 -80.5(3)
O10 Mn1 O9 Sr2 79(3)
O5 Mn1 O9 Sr2 -170.6(3)
Mn3 Mn1 O9 Sr2 58.03(19)
Mn2 Mn1 O9 Sr2 105.2(3)
O11 Mn2 O9 Mn1 85.1(3)
O12 Mn2 O9 Mn1 3.5(3)
O7 Mn2 O9 Mn1 -174.9(3)
O14 Mn2 O9 Mn1 -98.7(19)
O6 Mn2 O9 Mn1 -84.4(3)
Mn3 Mn2 O9 Mn1 45.0(2)
Sr2 Mn2 O9 Mn1 106.3(3)
Sr1 Mn2 O9 Mn1 115.59(19)
O11 Mn2 O9 Sr2 -21.2(3)
O12 Mn2 O9 Sr2 -102.8(3)
O7 Mn2 O9 Sr2 78.9(3)
O14 Mn2 O9 Sr2 155.0(18)
O6 Mn2 O9 Sr2 169.3(3)
Mn1 Mn2 O9 Sr2 -106.3(3)
Mn3 Mn2 O9 Sr2 -61.26(18)
Sr1 Mn2 O9 Sr2 9.3(2)
O31 Sr2 O9 Mn1 80.8(7)
O1 Sr2 O9 Mn1 142.8(3)
O25 Sr2 O9 Mn1 -71.2(3)
O3 Sr2 O9 Mn1 62.8(3)
O13 Sr2 O9 Mn1 -13.1(2)
O32 Sr2 O9 Mn1 -146.8(2)
O11 Sr2 O9 Mn1 -82.9(3)
C56 Sr2 O9 Mn1 -156.2(2)
Mn2 Sr2 O9 Mn1 -99.4(3)
Mn3 Sr2 O9 Mn1 -47.34(19)
O31 Sr2 O9 Mn2 -179.9(5)
O1 Sr2 O9 Mn2 -117.9(3)
O25 Sr2 O9 Mn2 28.2(4)
O3 Sr2 O9 Mn2 162.2(3)
O13 Sr2 O9 Mn2 86.3(3)
O32 Sr2 O9 Mn2 -47.4(3)
O11 Sr2 O9 Mn2 16.5(2)
C56 Sr2 O9 Mn2 -56.9(3)
Mn1 Sr2 O9 Mn2 99.4(3)
Mn3 Sr2 O9 Mn2 52.03(19)
O13 Mn1 O10 C21 29.0(7)
O9 Mn1 O10 C21 -34(3)
O12 Mn1 O10 C21 -56.7(7)
O4 Mn1 O10 C21 125.7(7)
O5 Mn1 O10 C21 -144.0(7)
Mn3 Mn1 O10 C21 -12.9(6)
Mn2 Mn1 O10 C21 -57.8(7)
Sr2 Mn1 O10 C21 39.5(7)
O12 Mn2 O11 Mn3 2.7(3)
O9 Mn2 O11 Mn3 -82.0(3)
O7 Mn2 O11 Mn3 -166.6(3)
O14 Mn2 O11 Mn3 98.6(3)
O6 Mn2 O11 Mn3 -7.3(15)
Mn1 Mn2 O11 Mn3 -40.5(2)
Sr2 Mn2 O11 Mn3 -101.6(3)
Sr1 Mn2 O11 Mn3 154.5(5)
O12 Mn2 O11 Sr1 -151.8(3)
O9 Mn2 O11 Sr1 123.6(3)
O7 Mn2 O11 Sr1 38.9(4)
O14 Mn2 O11 Sr1 -55.9(4)
O6 Mn2 O11 Sr1 -161.8(12)
Mn1 Mn2 O11 Sr1 165.0(3)
Mn3 Mn2 O11 Sr1 -154.5(5)
Sr2 Mn2 O11 Sr1 103.9(4)
O12 Mn2 O11 Sr2 104.3(3)
O9 Mn2 O11 Sr2 19.6(3)
O7 Mn2 O11 Sr2 -65.0(3)
O14 Mn2 O11 Sr2 -159.8(3)
O6 Mn2 O11 Sr2 94.3(14)
Mn1 Mn2 O11 Sr2 61.08(18)
Mn3 Mn2 O11 Sr2 101.6(3)
Sr1 Mn2 O11 Sr2 -103.9(4)
O17 Mn3 O11 Mn2 177.9(3)
O13 Mn3 O11 Mn2 82.0(3)
O12 Mn3 O11 Mn2 -2.6(3)
O16 Mn3 O11 Mn2 21.1(16)
N1 Mn3 O11 Mn2 -90.0(3)
Mn1 Mn3 O11 Mn2 40.6(2)
Sr2 Mn3 O11 Mn2 100.3(3)
O17 Mn3 O11 Sr1 -32.8(4)
O13 Mn3 O11 Sr1 -128.7(4)
O12 Mn3 O11 Sr1 146.7(4)
O16 Mn3 O11 Sr1 170.4(12)
N1 Mn3 O11 Sr1 59.3(4)
Mn1 Mn3 O11 Sr1 -170.1(4)
Mn2 Mn3 O11 Sr1 149.3(6)
Sr2 Mn3 O11 Sr1 -110.4(5)
O17 Mn3 O11 Sr2 77.7(3)
O13 Mn3 O11 Sr2 -18.3(2)
O12 Mn3 O11 Sr2 -102.9(2)
O16 Mn3 O11 Sr2 -79.2(15)
N1 Mn3 O11 Sr2 169.8(2)
Mn1 Mn3 O11 Sr2 -59.63(17)
Mn2 Mn3 O11 Sr2 -100.3(3)
O21 Sr1 O11 Mn2 105.8(4)
O15 Sr1 O11 Mn2 61.4(3)
O8 Sr1 O11 Mn2 -11.1(3)
O24 Sr1 O11 Mn2 -155.5(3)
O29 Sr1 O11 Mn2 -51.6(5)
O32 Sr1 O11 Mn2 -87.3(3)
O22 Sr1 O11 Mn2 157.6(3)
O25 Sr1 O11 Mn2 -147.9(4)
Mn6 Sr1 O11 Mn2 173.5(3)
Mn5 Sr1 O11 Mn2 -143.7(3)
Mn4 Sr1 O11 Mn2 179.3(4)
O21 Sr1 O11 Mn3 -38.4(6)
O15 Sr1 O11 Mn3 -82.8(4)
O8 Sr1 O11 Mn3 -155.3(4)
O24 Sr1 O11 Mn3 60.3(5)
O29 Sr1 O11 Mn3 164.2(3)
O32 Sr1 O11 Mn3 128.5(4)
O22 Sr1 O11 Mn3 13.4(4)
O25 Sr1 O11 Mn3 67.9(4)
Mn6 Sr1 O11 Mn3 29.3(4)
Mn5 Sr1 O11 Mn3 72.1(4)
Mn4 Sr1 O11 Mn3 35.1(3)
O21 Sr1 O11 Sr2 -149.8(2)
O15 Sr1 O11 Sr2 165.7(3)
O8 Sr1 O11 Sr2 93.2(2)
O24 Sr1 O11 Sr2 -51.1(3)
O29 Sr1 O11 Sr2 52.8(4)
O32 Sr1 O11 Sr2 17.09(19)
O22 Sr1 O11 Sr2 -98.1(2)
O25 Sr1 O11 Sr2 -43.51(18)
Mn6 Sr1 O11 Sr2 -82.11(17)
Mn5 Sr1 O11 Sr2 -39.33(17)
Mn4 Sr1 O11 Sr2 -76.31(16)
O31 Sr2 O11 Mn2 172.3(3)
O9 Sr2 O11 Mn2 -16.3(2)
O1 Sr2 O11 Mn2 34.4(4)
O25 Sr2 O11 Mn2 173.4(3)
O3 Sr2 O11 Mn2 -56.2(4)
O13 Sr2 O11 Mn2 -85.9(3)
O32 Sr2 O11 Mn2 104.8(3)
C56 Sr2 O11 Mn2 114.1(3)
Mn1 Sr2 O11 Mn2 -51.0(2)
Mn3 Sr2 O11 Mn2 -100.9(3)
O31 Sr2 O11 Mn3 -86.8(4)
O9 Sr2 O11 Mn3 84.6(3)
O1 Sr2 O11 Mn3 135.4(2)
O25 Sr2 O11 Mn3 -85.6(3)
O3 Sr2 O11 Mn3 44.7(3)
O13 Sr2 O11 Mn3 15.1(2)
O32 Sr2 O11 Mn3 -154.2(3)
C56 Sr2 O11 Mn3 -144.9(3)
Mn1 Sr2 O11 Mn3 49.90(18)
Mn2 Sr2 O11 Mn3 100.9(3)
O31 Sr2 O11 Sr1 49.8(4)
O9 Sr2 O11 Sr1 -138.8(3)
O1 Sr2 O11 Sr1 -88.1(2)
O25 Sr2 O11 Sr1 50.9(2)
O3 Sr2 O11 Sr1 -178.74(19)
O13 Sr2 O11 Sr1 151.6(3)
O32 Sr2 O11 Sr1 -17.7(2)
C56 Sr2 O11 Sr1 -8.4(2)
Mn1 Sr2 O11 Sr1 -173.5(2)
Mn2 Sr2 O11 Sr1 -122.5(4)
Mn3 Sr2 O11 Sr1 136.6(3)
O11 Mn2 O12 Mn1 -95.6(3)
O9 Mn2 O12 Mn1 -3.4(3)
O7 Mn2 O12 Mn1 5.5(16)
O14 Mn2 O12 Mn1 168.3(2)
O6 Mn2 O12 Mn1 82.5(3)
Mn3 Mn2 O12 Mn1 -93.0(3)
Sr2 Mn2 O12 Mn1 -47.6(2)
Sr1 Mn2 O12 Mn1 -112.68(19)
O11 Mn2 O12 Mn3 -2.6(3)
O9 Mn2 O12 Mn3 89.7(3)
O7 Mn2 O12 Mn3 98.6(15)
O14 Mn2 O12 Mn3 -98.7(3)
O6 Mn2 O12 Mn3 175.5(3)
Mn1 Mn2 O12 Mn3 93.0(3)
Sr2 Mn2 O12 Mn3 45.4(2)
Sr1 Mn2 O12 Mn3 -19.7(3)
O13 Mn1 O12 Mn2 92.5(3)
O9 Mn1 O12 Mn2 3.4(3)
O4 Mn1 O12 Mn2 -127(5)
O10 Mn1 O12 Mn2 -178.8(3)
O5 Mn1 O12 Mn2 -84.3(3)
Mn3 Mn1 O12 Mn2 98.1(3)
Sr2 Mn1 O12 Mn2 47.6(2)
O13 Mn1 O12 Mn3 -5.6(3)
O9 Mn1 O12 Mn3 -94.6(3)
O4 Mn1 O12 Mn3 135(5)
O10 Mn1 O12 Mn3 83.1(3)
O5 Mn1 O12 Mn3 177.6(3)
Mn2 Mn1 O12 Mn3 -98.1(3)
Sr2 Mn1 O12 Mn3 -50.4(2)
O17 Mn3 O12 Mn2 12(5)
O13 Mn3 O12 Mn2 -88.4(3)
O11 Mn3 O12 Mn2 2.6(3)
O16 Mn3 O12 Mn2 -173.0(3)
N1 Mn3 O12 Mn2 100.5(3)
Mn1 Mn3 O12 Mn2 -94.0(3)
Sr2 Mn3 O12 Mn2 -44.6(2)
O17 Mn3 O12 Mn1 106(5)
O13 Mn3 O12 Mn1 5.6(3)
O11 Mn3 O12 Mn1 96.6(3)
O16 Mn3 O12 Mn1 -79.1(3)
N1 Mn3 O12 Mn1 -165.6(3)
Mn2 Mn3 O12 Mn1 94.0(3)
Sr2 Mn3 O12 Mn1 49.4(2)
O9 Mn1 O13 Mn3 91.7(3)
O12 Mn1 O13 Mn3 5.8(3)
O4 Mn1 O13 Mn3 -172.3(3)
O10 Mn1 O13 Mn3 -83.2(3)
O5 Mn1 O13 Mn3 31(2)
Mn2 Mn1 O13 Mn3 48.8(2)
Sr2 Mn1 O13 Mn3 107.5(3)
O9 Mn1 O13 Sr2 -15.8(3)
O12 Mn1 O13 Sr2 -101.7(3)
O4 Mn1 O13 Sr2 80.2(3)
O10 Mn1 O13 Sr2 169.3(3)
O5 Mn1 O13 Sr2 -77(2)
Mn3 Mn1 O13 Sr2 -107.5(3)
Mn2 Mn1 O13 Sr2 -58.74(19)
O17 Mn3 O13 Mn1 177.5(3)
O11 Mn3 O13 Mn1 -86.7(3)
O12 Mn3 O13 Mn1 -5.8(3)
O16 Mn3 O13 Mn1 83.8(3)
N1 Mn3 O13 Mn1 47.3(16)
Mn2 Mn3 O13 Mn1 -46.7(2)
Sr2 Mn3 O13 Mn1 -106.3(3)
O17 Mn3 O13 Sr2 -76.1(3)
O11 Mn3 O13 Sr2 19.6(3)
O12 Mn3 O13 Sr2 100.5(3)
O16 Mn3 O13 Sr2 -169.9(3)
N1 Mn3 O13 Sr2 153.7(14)
Mn1 Mn3 O13 Sr2 106.3(3)
Mn2 Mn3 O13 Sr2 59.68(19)
O31 Sr2 O13 Mn1 -143.1(3)
O9 Sr2 O13 Mn1 13.1(2)
O1 Sr2 O13 Mn1 -17.1(4)
O25 Sr2 O13 Mn1 151.6(3)
O3 Sr2 O13 Mn1 -68.4(3)
O32 Sr2 O13 Mn1 101.0(3)
O11 Sr2 O13 Mn1 85.3(3)
C56 Sr2 O13 Mn1 126.5(4)
Mn2 Sr2 O13 Mn1 49.0(2)
Mn3 Sr2 O13 Mn1 100.9(4)
O31 Sr2 O13 Mn3 115.9(3)
O9 Sr2 O13 Mn3 -87.9(3)
O1 Sr2 O13 Mn3 -118.0(3)
O25 Sr2 O13 Mn3 50.7(3)
O3 Sr2 O13 Mn3 -169.3(3)
O32 Sr2 O13 Mn3 0.0(4)
O11 Sr2 O13 Mn3 -15.6(2)
C56 Sr2 O13 Mn3 25.6(5)
Mn1 Sr2 O13 Mn3 -100.9(4)
Mn2 Sr2 O13 Mn3 -52.0(2)
O11 Mn2 O14 C26 16.3(9)
O12 Mn2 O14 C26 98.8(9)
O9 Mn2 O14 C26 -159.8(17)
O7 Mn2 O14 C26 -84.3(9)
O6 Mn2 O14 C26 -174.1(9)
Mn1 Mn2 O14 C26 111.1(8)
Mn3 Mn2 O14 C26 57.1(9)
Sr2 Mn2 O14 C26 -9.2(11)
Sr1 Mn2 O14 C26 -12.8(8)
O21 Sr1 O15 C26 152.7(9)
O11 Sr1 O15 C26 -55.6(9)
O8 Sr1 O15 C26 33.7(8)
O24 Sr1 O15 C26 -169.6(8)
O29 Sr1 O15 C26 89.2(9)
O32 Sr1 O15 C26 -7.1(10)
O22 Sr1 O15 C26 -138.2(9)
O25 Sr1 O15 C26 -88.3(9)
Mn6 Sr1 O15 C26 -158.0(8)
Mn5 Sr1 O15 C26 -114.9(8)
Mn4 Sr1 O15 C26 -112.4(9)
O17 Mn3 O16 C21 -131.0(7)
O13 Mn3 O16 C21 -35.4(7)
O11 Mn3 O16 C21 25.9(18)
O12 Mn3 O16 C21 49.3(7)
N1 Mn3 O16 C21 138.0(7)
Mn1 Mn3 O16 C21 6.2(7)
Mn2 Mn3 O16 C21 43.5(8)
Sr2 Mn3 O16 C21 -44.5(8)
O22 Mn4 O17 Mn3 69.7(7)
O25 Mn4 O17 Mn3 -23.9(7)
O23 Mn4 O17 Mn3 -34(4)
O18 Mn4 O17 Mn3 156.4(7)
N2 Mn4 O17 Mn3 -119.7(7)
Mn6 Mn4 O17 Mn3 71.5(8)
Mn5 Mn4 O17 Mn3 -19.9(9)
Sr1 Mn4 O17 Mn3 28.3(7)
O13 Mn3 O17 Mn4 79.2(7)
O11 Mn3 O17 Mn4 -11.6(7)
O12 Mn3 O17 Mn4 -21(5)
O16 Mn3 O17 Mn4 164.2(7)
N1 Mn3 O17 Mn4 -109.3(7)
Mn1 Mn3 O17 Mn4 81.6(7)
Mn2 Mn3 O17 Mn4 -9.6(9)
Sr2 Mn3 O17 Mn4 36.0(7)
O17 Mn4 O18 C36 -135.2(8)
O22 Mn4 O18 C36 -39.2(8)
O25 Mn4 O18 C36 46.3(18)
O23 Mn4 O18 C36 45.5(8)
N2 Mn4 O18 C36 135.2(8)
Mn6 Mn4 O18 C36 2.5(7)
Mn5 Mn4 O18 C36 41.4(9)
Sr1 Mn4 O18 C36 -47.3(8)
O22 Mn6 O19 C36 33.2(8)
O24 Mn6 O19 C36 -34(3)
O23 Mn6 O19 C36 -53.2(8)
O20 Mn6 O19 C36 130.5(8)
O26 Mn6 O19 C36 -140.0(8)
Mn4 Mn6 O19 C36 -8.5(8)
Mn5 Mn6 O19 C36 -54.3(8)
Sr1 Mn6 O19 C36 47.3(9)
O22 Mn6 O20 C41 -38.0(8)
O24 Mn6 O20 C41 50.7(8)
O23 Mn6 O20 C41 -170(3)
O19 Mn6 O20 C41 -127.3(8)
O26 Mn6 O20 C41 138.6(8)
Mn4 Mn6 O20 C41 -48.0(9)
Mn5 Mn6 O20 C41 58.4(9)
Sr1 Mn6 O20 C41 7.6(8)
O15 Sr1 O21 C41 124.4(10)
O11 Sr1 O21 C41 82.4(11)
O8 Sr1 O21 C41 -171.6(10)
O24 Sr1 O21 C41 -34.4(10)
O29 Sr1 O21 C41 -110.3(10)
O32 Sr1 O21 C41 -77.2(11)
O22 Sr1 O21 C41 26.3(10)
O25 Sr1 O21 C41 -0.8(11)
Mn6 Sr1 O21 C41 -4.7(10)
Mn5 Sr1 O21 C41 -25.7(10)
Mn4 Sr1 O21 C41 20.2(10)
O24 Mn6 O22 Mn4 91.2(3)
O23 Mn6 O22 Mn4 5.9(3)
O20 Mn6 O22 Mn4 -170.1(3)
O19 Mn6 O22 Mn4 -82.2(3)
O26 Mn6 O22 Mn4 36(2)
Mn5 Mn6 O22 Mn4 49.0(2)
Sr1 Mn6 O22 Mn4 111.6(3)
O24 Mn6 O22 Sr1 -20.4(3)
O23 Mn6 O22 Sr1 -105.7(3)
O20 Mn6 O22 Sr1 78.4(3)
O19 Mn6 O22 Sr1 166.3(3)
O26 Mn6 O22 Sr1 -75(2)
Mn4 Mn6 O22 Sr1 -111.6(3)
Mn5 Mn6 O22 Sr1 -62.57(19)
O17 Mn4 O22 Mn6 178.1(3)
O25 Mn4 O22 Mn6 -85.8(3)
O23 Mn4 O22 Mn6 -5.7(3)
O18 Mn4 O22 Mn6 82.5(3)
N2 Mn4 O22 Mn6 53.3(16)
Mn5 Mn4 O22 Mn6 -47.0(2)
Sr1 Mn4 O22 Mn6 -106.8(3)
O17 Mn4 O22 Sr1 -75.0(3)
O25 Mn4 O22 Sr1 21.0(3)
O23 Mn4 O22 Sr1 101.1(3)
O18 Mn4 O22 Sr1 -170.7(3)
N2 Mn4 O22 Sr1 160.1(14)
Mn6 Mn4 O22 Sr1 106.8(3)
Mn5 Mn4 O22 Sr1 59.9(2)
O21 Sr1 O22 Mn6 -65.2(3)
O15 Sr1 O22 Mn6 -142.4(3)
O11 Sr1 O22 Mn6 148.5(3)
O8 Sr1 O22 Mn6 -169.7(6)
O24 Sr1 O22 Mn6 17.0(2)
O29 Sr1 O22 Mn6 -12.9(4)
O32 Sr1 O22 Mn6 71.9(3)
O25 Sr1 O22 Mn6 86.3(3)
Mn5 Sr1 O22 Mn6 50.7(2)
Mn4 Sr1 O22 Mn6 101.9(4)
O21 Sr1 O22 Mn4 -167.0(3)
O15 Sr1 O22 Mn4 115.8(3)
O11 Sr1 O22 Mn4 46.6(3)
O8 Sr1 O22 Mn4 88.5(8)
O24 Sr1 O22 Mn4 -84.8(3)
O29 Sr1 O22 Mn4 -114.8(3)
O32 Sr1 O22 Mn4 -30.0(3)
O25 Sr1 O22 Mn4 -15.5(2)
Mn6 Sr1 O22 Mn4 -101.9(4)
Mn5 Sr1 O22 Mn4 -51.2(2)
O22 Mn6 O23 Mn5 91.5(3)
O24 Mn6 O23 Mn5 3.7(3)
O20 Mn6 O23 Mn5 -136(3)
O19 Mn6 O23 Mn5 -178.8(3)
O26 Mn6 O23 Mn5 -84.6(3)
Mn4 Mn6 O23 Mn5 97.1(3)
Sr1 Mn6 O23 Mn5 46.3(2)
O22 Mn6 O23 Mn4 -5.6(3)
O24 Mn6 O23 Mn4 -93.4(3)
O20 Mn6 O23 Mn4 127(3)
O19 Mn6 O23 Mn4 84.1(3)
O26 Mn6 O23 Mn4 178.3(3)
Mn5 Mn6 O23 Mn4 -97.1(3)
Sr1 Mn6 O23 Mn4 -50.8(2)
O25 Mn5 O23 Mn6 -97.6(3)
O24 Mn5 O23 Mn6 -3.7(3)
O33 Mn5 O23 Mn6 32(2)
O30 Mn5 O23 Mn6 169.3(3)
O27 Mn5 O23 Mn6 83.4(3)
Mn4 Mn5 O23 Mn6 -92.6(3)
Sr1 Mn5 O23 Mn6 -44.6(2)
Sr2 Mn5 O23 Mn6 -107.9(2)
O25 Mn5 O23 Mn4 -5.1(3)
O24 Mn5 O23 Mn4 88.9(3)
O33 Mn5 O23 Mn4 125(2)
O30 Mn5 O23 Mn4 -98.1(3)
O27 Mn5 O23 Mn4 176.0(3)
Mn6 Mn5 O23 Mn4 92.6(3)
Sr1 Mn5 O23 Mn4 47.9(2)
Sr2 Mn5 O23 Mn4 -15.4(3)
O17 Mn4 O23 Mn6 110(4)
O22 Mn4 O23 Mn6 5.6(3)
O25 Mn4 O23 Mn6 99.5(3)
O18 Mn4 O23 Mn6 -80.7(3)
N2 Mn4 O23 Mn6 -164.6(3)
Mn5 Mn4 O23 Mn6 94.4(3)
Sr1 Mn4 O23 Mn6 47.7(2)
O17 Mn4 O23 Mn5 16(4)
O22 Mn4 O23 Mn5 -88.9(3)
O25 Mn4 O23 Mn5 5.0(3)
O18 Mn4 O23 Mn5 -175.1(3)
N2 Mn4 O23 Mn5 101.0(3)
Mn6 Mn4 O23 Mn5 -94.4(3)
Sr1 Mn4 O23 Mn5 -46.8(2)
O22 Mn6 O24 Mn5 -90.3(3)
O23 Mn6 O24 Mn5 -3.7(3)
O20 Mn6 O24 Mn5 172.7(3)
O19 Mn6 O24 Mn5 -23(2)
O26 Mn6 O24 Mn5 83.4(3)
Mn4 Mn6 O24 Mn5 -48.3(2)
Sr1 Mn6 O24 Mn5 -111.5(3)
O22 Mn6 O24 Sr1 21.2(3)
O23 Mn6 O24 Sr1 107.8(3)
O20 Mn6 O24 Sr1 -75.8(3)
O19 Mn6 O24 Sr1 88(2)
O26 Mn6 O24 Sr1 -165.1(3)
Mn4 Mn6 O24 Sr1 63.2(2)
Mn5 Mn6 O24 Sr1 111.5(3)
O25 Mn5 O24 Mn6 85.1(3)
O23 Mn5 O24 Mn6 3.7(3)
O33 Mn5 O24 Mn6 -171.9(3)
O30 Mn5 O24 Mn6 -100(2)
O27 Mn5 O24 Mn6 -83.2(3)
Mn4 Mn5 O24 Mn6 45.9(2)
Sr1 Mn5 O24 Mn6 108.6(3)
Sr2 Mn5 O24 Mn6 115.4(2)
O25 Mn5 O24 Sr1 -23.5(3)
O23 Mn5 O24 Sr1 -104.9(3)
O33 Mn5 O24 Sr1 79.5(3)
O30 Mn5 O24 Sr1 151(2)
O27 Mn5 O24 Sr1 168.2(3)
Mn6 Mn5 O24 Sr1 -108.6(3)
Mn4 Mn5 O24 Sr1 -62.7(2)
Sr2 Mn5 O24 Sr1 6.8(3)
O21 Sr1 O24 Mn6 60.0(3)
O15 Sr1 O24 Mn6 21.2(5)
O11 Sr1 O24 Mn6 -76.6(3)
O8 Sr1 O24 Mn6 166.1(3)
O29 Sr1 O24 Mn6 137.2(3)
O32 Sr1 O24 Mn6 -146.6(3)
O22 Sr1 O24 Mn6 -16.9(2)
O25 Sr1 O24 Mn6 -84.8(3)
Mn5 Sr1 O24 Mn6 -101.9(4)
Mn4 Sr1 O24 Mn6 -49.7(2)
O21 Sr1 O24 Mn5 161.9(3)
O15 Sr1 O24 Mn5 123.1(4)
O11 Sr1 O24 Mn5 25.3(4)
O8 Sr1 O24 Mn5 -92.0(4)
O29 Sr1 O24 Mn5 -120.9(3)
O32 Sr1 O24 Mn5 -44.7(3)
O22 Sr1 O24 Mn5 85.0(3)
O25 Sr1 O24 Mn5 17.0(2)
Mn6 Sr1 O24 Mn5 101.9(4)
Mn4 Sr1 O24 Mn5 52.2(2)
O24 Mn5 O25 Mn4 -78.9(3)
O23 Mn5 O25 Mn4 5.3(3)
O33 Mn5 O25 Mn4 -168.9(3)
O30 Mn5 O25 Mn4 101.8(3)
O27 Mn5 O25 Mn4 10.5(16)
Mn6 Mn5 O25 Mn4 -37.0(2)
Sr1 Mn5 O25 Mn4 -98.1(3)
Sr2 Mn5 O25 Mn4 167.2(5)
O24 Mn5 O25 Sr2 114.0(4)
O23 Mn5 O25 Sr2 -161.9(4)
O33 Mn5 O25 Sr2 24.0(4)
O30 Mn5 O25 Sr2 -65.4(4)
O27 Mn5 O25 Sr2 -156.7(12)
Mn6 Mn5 O25 Sr2 155.8(3)
Mn4 Mn5 O25 Sr2 -167.2(5)
Sr1 Mn5 O25 Sr2 94.7(3)
O24 Mn5 O25 Sr1 19.3(2)
O23 Mn5 O25 Sr1 103.4(2)
O33 Mn5 O25 Sr1 -70.7(3)
O30 Mn5 O25 Sr1 -160.1(2)
O27 Mn5 O25 Sr1 108.6(14)
Mn6 Mn5 O25 Sr1 61.12(14)
Mn4 Mn5 O25 Sr1 98.1(3)
Sr2 Mn5 O25 Sr1 -94.7(3)
O17 Mn4 O25 Mn5 175.5(3)
O22 Mn4 O25 Mn5 78.8(3)
O23 Mn4 O25 Mn5 -5.2(3)
O18 Mn4 O25 Mn5 -6.0(16)
N2 Mn4 O25 Mn5 -93.7(3)
Mn6 Mn4 O25 Mn5 37.3(2)
Sr1 Mn4 O25 Mn5 96.6(3)
O17 Mn4 O25 Sr2 -18.7(4)
O22 Mn4 O25 Sr2 -115.4(4)
O23 Mn4 O25 Sr2 160.6(4)
O18 Mn4 O25 Sr2 159.8(12)
N2 Mn4 O25 Sr2 72.1(4)
Mn6 Mn4 O25 Sr2 -156.9(4)
Mn5 Mn4 O25 Sr2 165.8(6)
Sr1 Mn4 O25 Sr2 -97.7(4)
O17 Mn4 O25 Sr1 79.0(2)
O22 Mn4 O25 Sr1 -17.8(2)
O23 Mn4 O25 Sr1 -101.8(2)
O18 Mn4 O25 Sr1 -102.5(14)
N2 Mn4 O25 Sr1 169.8(2)
Mn6 Mn4 O25 Sr1 -59.25(14)
Mn5 Mn4 O25 Sr1 -96.6(3)
O31 Sr2 O25 Mn5 40.9(4)
O9 Sr2 O25 Mn5 -149.3(3)
O1 Sr2 O25 Mn5 -31.0(6)
O3 Sr2 O25 Mn5 105.9(4)
O13 Sr2 O25 Mn5 163.7(4)
O32 Sr2 O25 Mn5 -51.1(3)
O11 Sr2 O25 Mn5 -138.3(4)
C56 Sr2 O25 Mn5 -30.4(3)
Mn1 Sr2 O25 Mn5 179.0(3)
Mn2 Sr2 O25 Mn5 -134.8(3)
Mn3 Sr2 O25 Mn5 -171.9(4)
O31 Sr2 O25 Mn4 -121.9(5)
O9 Sr2 O25 Mn4 48.0(5)
O1 Sr2 O25 Mn4 166.3(3)
O3 Sr2 O25 Mn4 -56.9(5)
O13 Sr2 O25 Mn4 0.9(4)
O32 Sr2 O25 Mn4 146.1(5)
O11 Sr2 O25 Mn4 58.9(4)
C56 Sr2 O25 Mn4 166.8(5)
Mn1 Sr2 O25 Mn4 16.2(5)
Mn2 Sr2 O25 Mn4 62.4(4)
Mn3 Sr2 O25 Mn4 25.4(4)
O31 Sr2 O25 Sr1 137.8(2)
O9 Sr2 O25 Sr1 -52.4(3)
O1 Sr2 O25 Sr1 65.9(3)
O3 Sr2 O25 Sr1 -157.2(2)
O13 Sr2 O25 Sr1 -99.41(18)
O32 Sr2 O25 Sr1 45.75(16)
O11 Sr2 O25 Sr1 -41.41(18)
C56 Sr2 O25 Sr1 66.5(2)
Mn1 Sr2 O25 Sr1 -84.10(14)
Mn2 Sr2 O25 Sr1 -37.90(14)
Mn3 Sr2 O25 Sr1 -74.96(12)
O21 Sr1 O25 Mn5 -55.6(3)
O15 Sr1 O25 Mn5 -154.0(2)
O11 Sr1 O25 Mn5 171.7(3)
O8 Sr1 O25 Mn5 113.9(3)
O24 Sr1 O25 Mn5 -16.2(2)
O29 Sr1 O25 Mn5 28.4(3)
O32 Sr1 O25 Mn5 77.9(2)
O22 Sr1 O25 Mn5 -86.7(3)
Mn6 Sr1 O25 Mn5 -51.55(17)
Mn4 Sr1 O25 Mn5 -101.3(3)
O21 Sr1 O25 Mn4 45.7(3)
O15 Sr1 O25 Mn4 -52.7(3)
O11 Sr1 O25 Mn4 -87.1(3)
O8 Sr1 O25 Mn4 -144.8(2)
O24 Sr1 O25 Mn4 85.0(3)
O29 Sr1 O25 Mn4 129.7(2)
O32 Sr1 O25 Mn4 179.1(3)
O22 Sr1 O25 Mn4 14.6(2)
Mn6 Sr1 O25 Mn4 49.73(17)
Mn5 Sr1 O25 Mn4 101.3(3)
O21 Sr1 O25 Sr2 178.8(2)
O15 Sr1 O25 Sr2 80.4(2)
O11 Sr1 O25 Sr2 46.09(19)
O8 Sr1 O25 Sr2 -11.7(3)
O24 Sr1 O25 Sr2 -141.8(3)
O29 Sr1 O25 Sr2 -97.2(2)
O32 Sr1 O25 Sr2 -47.71(18)
O22 Sr1 O25 Sr2 147.7(3)
Mn6 Sr1 O25 Sr2 -177.1(2)
Mn5 Sr1 O25 Sr2 -125.6(3)
Mn4 Sr1 O25 Sr2 133.1(3)
O22 Mn6 O26 C46 16(3)
O24 Mn6 O26 C46 -38.6(8)
O23 Mn6 O26 C46 46.6(8)
O20 Mn6 O26 C46 -137.6(8)
O19 Mn6 O26 C46 134.4(8)
Mn4 Mn6 O26 C46 48.2(8)
Mn5 Mn6 O26 C46 3.5(7)
Sr1 Mn6 O26 C46 -52.4(8)
O25 Mn5 O27 C46 -49.7(17)
O24 Mn5 O27 C46 40.3(7)
O23 Mn5 O27 C46 -44.5(7)
O33 Mn5 O27 C46 129.7(7)
O30 Mn5 O27 C46 -141.8(7)
Mn6 Mn5 O27 C46 -1.8(7)
Mn4 Mn5 O27 C46 -41.1(8)
Sr1 Mn5 O27 C46 50.4(8)
Sr2 Mn5 O27 C46 164.8(5)
O21 Sr1 O29 C51 40.1(10)
O15 Sr1 O29 C51 106.9(10)
O11 Sr1 O29 C51 -155.4(9)
O8 Sr1 O29 C51 162.0(11)
O24 Sr1 O29 C51 -37.2(10)
O32 Sr1 O29 C51 -118.4(10)
O22 Sr1 O29 C51 -11.0(11)
O25 Sr1 O29 C51 -75.3(10)
Mn6 Sr1 O29 C51 -17.4(10)
Mn5 Sr1 O29 C51 -61.5(10)
Mn4 Sr1 O29 C51 -45.1(11)
O25 Mn5 O30 C61 50.3(8)
O24 Mn5 O30 C61 -124(2)
O23 Mn5 O30 C61 132.4(8)
O33 Mn5 O30 C61 -52.7(8)
O27 Mn5 O30 C61 -141.5(8)
Mn6 Mn5 O30 C61 143.4(7)
Mn4 Mn5 O30 C61 90.0(7)
Sr1 Mn5 O30 C61 22.3(10)
Sr2 Mn5 O30 C61 20.9(7)
O9 Sr2 O31 C61 -139.9(11)
O1 Sr2 O31 C61 161.5(12)
O25 Sr2 O31 C61 17.2(12)
O3 Sr2 O31 C61 -122.7(12)
O13 Sr2 O31 C61 -58.1(12)
O32 Sr2 O31 C61 84.1(12)
O11 Sr2 O31 C61 18.3(13)
C56 Sr2 O31 C61 87.1(12)
Mn1 Sr2 O31 C61 -87.0(12)
Mn2 Sr2 O31 C61 40.5(18)
Mn3 Sr2 O31 C61 -23.0(13)
O31 Sr2 O32 C56 8.4(6)
O9 Sr2 O32 C56 -156.5(6)
O1 Sr2 O32 C56 -88.5(6)
O25 Sr2 O32 C56 79.0(6)
O3 Sr2 O32 C56 -65.0(8)
O13 Sr2 O32 C56 136.6(6)
O11 Sr2 O32 C56 150.3(7)
Mn1 Sr2 O32 C56 -179.4(5)
Mn2 Sr2 O32 C56 -179.1(6)
Mn3 Sr2 O32 C56 136.6(6)
O31 Sr2 O32 Sr1 -124.9(2)
O9 Sr2 O32 Sr1 70.3(2)
O1 Sr2 O32 Sr1 138.2(2)
O25 Sr2 O32 Sr1 -54.2(2)
O3 Sr2 O32 Sr1 161.8(3)
O13 Sr2 O32 Sr1 3.4(4)
O11 Sr2 O32 Sr1 17.04(18)
C56 Sr2 O32 Sr1 -133.2(7)
Mn1 Sr2 O32 Sr1 47.4(3)
Mn2 Sr2 O32 Sr1 47.68(15)
Mn3 Sr2 O32 Sr1 3.4(2)
O21 Sr1 O32 C56 16.3(8)
O15 Sr1 O32 C56 164.4(6)
O11 Sr1 O32 C56 -150.1(7)
O8 Sr1 O32 C56 124.7(7)
O24 Sr1 O32 C56 -25.7(6)
O29 Sr1 O32 C56 49.3(6)
O22 Sr1 O32 C56 -70.7(7)
O25 Sr1 O32 C56 -84.6(6)
Mn6 Sr1 O32 C56 -41.9(6)
Mn5 Sr1 O32 C56 -49.1(6)
Mn4 Sr1 O32 C56 -84.2(6)
O21 Sr1 O32 Sr2 148.5(3)
O15 Sr1 O32 Sr2 -63.4(3)
O11 Sr1 O32 Sr2 -17.9(2)
O8 Sr1 O32 Sr2 -103.1(2)
O24 Sr1 O32 Sr2 106.6(2)
O29 Sr1 O32 Sr2 -178.4(2)
O22 Sr1 O32 Sr2 61.6(2)
O25 Sr1 O32 Sr2 47.64(18)
Mn6 Sr1 O32 Sr2 90.30(16)
Mn5 Sr1 O32 Sr2 83.08(17)
Mn4 Sr1 O32 Sr2 48.07(16)
O25 Mn5 O33 C56 25.3(8)
O24 Mn5 O33 C56 -67.8(8)
O23 Mn5 O33 C56 -103(2)
O30 Mn5 O33 C56 119.0(8)
O27 Mn5 O33 C56 -154.6(8)
Mn6 Mn5 O33 C56 -74.9(8)
Mn4 Mn5 O33 C56 13.7(9)
Sr1 Mn5 O33 C56 -25.8(7)
Sr2 Mn5 O33 C56 38.3(7)
O17 Mn3 N1 C35 -154.5(7)
O13 Mn3 N1 C35 -24(2)
O11 Mn3 N1 C35 109.6(7)
O12 Mn3 N1 C35 28.9(7)
O16 Mn3 N1 C35 -60.3(7)
Mn1 Mn3 N1 C35 15.8(8)
Mn2 Mn3 N1 C35 69.0(7)
Sr2 Mn3 N1 C35 123.1(6)
O17 Mn3 N1 C31 18.6(7)
O13 Mn3 N1 C31 149.2(14)
O11 Mn3 N1 C31 -77.3(7)
O12 Mn3 N1 C31 -158.0(7)
O16 Mn3 N1 C31 112.8(7)
Mn1 Mn3 N1 C31 -171.1(6)
Mn2 Mn3 N1 C31 -117.9(7)
Sr2 Mn3 N1 C31 -63.8(8)
O17 Mn4 N2 C66 -149.9(8)
O22 Mn4 N2 C66 -25(2)
O25 Mn4 N2 C66 114.4(8)
O23 Mn4 N2 C66 34.1(8)
O18 Mn4 N2 C66 -53.8(8)
Mn6 Mn4 N2 C66 20.2(9)
Mn5 Mn4 N2 C66 74.6(8)
Sr1 Mn4 N2 C66 129.8(7)
O17 Mn4 N2 C70 27.0(7)
O22 Mn4 N2 C70 152.4(13)
O25 Mn4 N2 C70 -68.7(7)
O23 Mn4 N2 C70 -149.0(7)
O18 Mn4 N2 C70 123.1(8)
Mn6 Mn4 N2 C70 -162.9(6)
Mn5 Mn4 N2 C70 -108.5(7)
Sr1 Mn4 N2 C70 -53.3(9)
Sr2 O1 C1 O2 17.5(15)
Sr2 O1 C1 C2 -156.5(7)
O1 C1 C2 C4 -151.1(10)
O2 C1 C2 C4 34.5(13)
O1 C1 C2 C3 86.8(12)
O2 C1 C2 C3 -87.6(10)
O1 C1 C2 C5 -30.2(14)
O2 C1 C2 C5 155.4(9)
Sr1 O8 C6 O7 16.5(14)
Sr1 O8 C6 C7 -161.5(7)
Mn2 O7 C6 O8 42.5(14)
Mn2 O7 C6 C7 -139.3(7)
O8 C6 C7 C8 12.8(14)
O7 C6 C7 C8 -165.4(9)
O8 C6 C7 C9 135.0(10)
O7 C6 C7 C9 -43.2(12)
O8 C6 C7 C10 -107.1(11)
O7 C6 C7 C10 74.7(11)
Sr2 O3 C11 O4 -8.4(16)
Sr2 O3 C11 C12 174.8(6)
Mn1 O4 C11 O3 0.6(14)
Mn1 O4 C11 C12 177.7(6)
O3 C11 C12 C14 -117.9(10)
O4 C11 C12 C14 64.9(10)
O3 C11 C12 C13 -0.2(13)
O4 C11 C12 C13 -177.4(8)
O3 C11 C12 C15 121.1(10)
O4 C11 C12 C15 -56.1(11)
Mn1 O5 C16 O6 -8.5(13)
Mn1 O5 C16 C17 164.8(6)
Mn2 O6 C16 O5 6.6(13)
Mn2 O6 C16 C17 -167.0(6)
O5 C16 C17 C20 -106.3(11)
O6 C16 C17 C20 68.1(11)
O5 C16 C17 C19 15.5(13)
O6 C16 C17 C19 -170.1(9)
O5 C16 C17 C18 137.6(10)
O6 C16 C17 C18 -48.0(11)
Mn3 O16 C21 O10 -19.2(13)
Mn3 O16 C21 C22 155.1(6)
Mn1 O10 C21 O16 23.1(13)
Mn1 O10 C21 C22 -151.4(6)
O16 C21 C22 C24 117.7(12)
O10 C21 C22 C24 -67.4(13)
O16 C21 C22 C23A -78.2(17)
O10 C21 C22 C23A 96.7(16)
O16 C21 C22 C24A 156.2(14)
O10 C21 C22 C24A -28.9(16)
O16 C21 C22 C25A 49.7(15)
O10 C21 C22 C25A -135.4(13)
O16 C21 C22 C23 -118.8(12)
O10 C21 C22 C23 56.1(13)
O16 C21 C22 C25 -7.1(14)
O10 C21 C22 C25 167.8(10)
Sr1 O15 C26 O14 37.5(15)
Sr1 O15 C26 C27 -138.3(8)
Mn2 O14 C26 O15 -4.8(15)
Mn2 O14 C26 C27 171.1(7)
O15 C26 C27 C30 -168.1(10)
O14 C26 C27 C30 15.6(14)
O15 C26 C27 C28 -40.0(13)
O14 C26 C27 C28 143.7(10)
O15 C26 C27 C29 74.5(12)
O14 C26 C27 C29 -101.8(10)
C35 N1 C31 C32 0.5(14)
Mn3 N1 C31 C32 -172.6(7)
N1 C31 C32 C33 1.2(16)
C31 C32 C33 C34 -1.1(16)
C32 C33 C34 C35 -0.7(16)
C31 N1 C35 C34 -2.3(15)
Mn3 N1 C35 C34 170.9(8)
C33 C34 C35 N1 2.4(16)
Mn6 O19 C36 O18 14.3(15)
Mn6 O19 C36 C37 -163.7(7)
Mn4 O18 C36 O19 -10.9(16)
Mn4 O18 C36 C37 167.1(7)
O19 C36 C37 C39 93.4(13)
O18 C36 C37 C39 -84.7(13)
O19 C36 C37 C40 -27.4(16)
O18 C36 C37 C40 154.4(11)
O19 C36 C37 C38 -151.3(11)
O18 C36 C37 C38 30.5(14)
Sr1 O21 C41 O20 12.7(18)
Sr1 O21 C41 C42 -161.9(8)
Mn6 O20 C41 O21 -14.0(16)
Mn6 O20 C41 C42 161.1(7)
O21 C41 C42 C44 109.7(12)
O20 C41 C42 C44 -65.7(12)
O21 C41 C42 C45 -133.4(12)
O20 C41 C42 C45 51.1(14)
O21 C41 C42 C43 -11.1(15)
O20 C41 C42 C43 173.5(9)
Mn6 O26 C46 O27 -6.2(14)
Mn6 O26 C46 C47 168.4(7)
Mn5 O27 C46 O26 5.3(14)
Mn5 O27 C46 C47 -169.5(7)
O26 C46 C47 C50 161.9(11)
O27 C46 C47 C50 -22.8(15)
O26 C46 C47 C48 35.7(14)
O27 C46 C47 C48 -149.1(10)
O26 C46 C47 C49 -82.4(13)
O27 C46 C47 C49 92.8(12)
Sr1 O29 C51 O28 33.4(18)
Sr1 O29 C51 C52 -143.8(10)
O29 C51 C52 C55 90.3(17)
O28 C51 C52 C55 -87.3(15)
O29 C51 C52 C54 -147.1(14)
O28 C51 C52 C54 35.4(18)
O29 C51 C52 C53 -31.6(18)
O28 C51 C52 C53 150.8(12)
Sr2 O32 C56 O33 -64.2(11)
Sr1 O32 C56 O33 58.1(11)
Sr2 O32 C56 C57 107.8(8)
Sr1 O32 C56 C57 -129.9(7)
Sr1 O32 C56 Sr2 122.4(7)
Mn5 O33 C56 O32 -6.9(13)
Mn5 O33 C56 C57 -179.4(6)
Mn5 O33 C56 Sr2 -44.1(7)
O31 Sr2 C56 O32 -170.8(7)
O9 Sr2 C56 O32 28.1(7)
O1 Sr2 C56 O32 87.5(6)
O25 Sr2 C56 O32 -92.2(6)
O3 Sr2 C56 O32 138.0(6)
O13 Sr2 C56 O32 -64.1(8)
O11 Sr2 C56 O32 -29.3(6)
Mn1 Sr2 C56 O32 1.0(9)
Mn2 Sr2 C56 O32 0.9(7)
Mn3 Sr2 C56 O32 -49.6(7)
O31 Sr2 C56 O33 -40.6(5)
O9 Sr2 C56 O33 158.3(5)
O1 Sr2 C56 O33 -142.3(6)
O25 Sr2 C56 O33 38.0(5)
O3 Sr2 C56 O33 -91.8(6)
O13 Sr2 C56 O33 66.1(7)
O32 Sr2 C56 O33 130.2(9)
O11 Sr2 C56 O33 100.9(5)
Mn1 Sr2 C56 O33 131.2(4)
Mn2 Sr2 C56 O33 131.2(5)
Mn3 Sr2 C56 O33 80.7(5)
O31 Sr2 C56 C57 89.2(7)
O9 Sr2 C56 C57 -71.9(7)
O1 Sr2 C56 C57 -12.5(7)
O25 Sr2 C56 C57 167.8(7)
O3 Sr2 C56 C57 38.0(8)
O13 Sr2 C56 C57 -164.1(6)
O32 Sr2 C56 C57 -100.0(10)
O11 Sr2 C56 C57 -129.3(7)
Mn1 Sr2 C56 C57 -99.0(7)
Mn2 Sr2 C56 C57 -99.0(7)
Mn3 Sr2 C56 C57 -149.5(6)
O32 C56 C57 C59 -104.5(10)
O33 C56 C57 C59 68.1(11)
Sr2 C56 C57 C59 -55.2(9)
O32 C56 C57 C60 136.1(9)
O33 C56 C57 C60 -51.3(11)
Sr2 C56 C57 C60 -174.6(6)
O32 C56 C57 C58 20.2(13)
O33 C56 C57 C58 -167.1(9)
Sr2 C56 C57 C58 69.6(10)
Sr2 O31 C61 O30 -33.0(18)
Sr2 O31 C61 C62 150.2(9)
Mn5 O30 C61 O31 -11.3(14)
Mn5 O30 C61 C62 165.7(7)
O31 C61 C62 C64 0.8(15)
O30 C61 C62 C64 -176.2(10)
O31 C61 C62 C63 -117.8(11)
O30 C61 C62 C63 65.2(12)
O31 C61 C62 C65 121.5(11)
O30 C61 C62 C65 -55.5(13)
C70 N2 C66 C67 -2.5(16)
Mn4 N2 C66 C67 174.4(8)
N2 C66 C67 C68 2.6(17)
C66 C67 C68 C69 -1.4(18)
C67 C68 C69 C70 0.3(19)
C68 C69 C70 N2 -0.2(17)
C66 N2 C70 C69 1.2(15)
Mn4 N2 C70 C69 -175.7(8)

loop_
_platon_squeeze_void_nr
_platon_squeeze_void_average_x
_platon_squeeze_void_average_y
_platon_squeeze_void_average_z
_platon_squeeze_void_volume
_platon_squeeze_void_count_electrons
_platon_squeeze_void_content
1 0.141 0.494 0.173 462 212 ' '
2 -0.141 -0.006 0.327 462 214 ' '
3 0.359 0.506 0.673 462 211 ' '
4 -0.359 0.006 0.827 462 214 ' '
5 0.156 0.744 0.449 23 8 ' '
6 0.109 0.177 0.668 9 1 ' '
7 0.232 1.003 0.635 20 2 ' '
8 0.268 0.997 0.135 20 2 ' '
9 0.344 0.256 0.949 23 8 ' '
10 0.391 0.823 0.168 9 1 ' '
11 0.609 0.323 0.331 9 1 ' '
12 0.656 0.756 0.551 23 7 ' '
13 0.732 0.497 0.365 20 2 ' '
14 0.768 0.503 0.865 20 2 ' '
15 0.844 0.244 0.051 23 7 ' '
16 0.891 0.677 0.831 9 1 ' '
